data_7705128
loop_
_publ_author_name
'Houlihan, Joanna C. C.'
'Moratti, Stephen C.'
'Hanton, Lyall R.'

_publ_section_title
;
 Formation of a robust, double-walled LiMOF from an L-shaped
 di-substituted N-heterocyclic adamantane-based ligand.
;
_journal_issue 34
_journal_name_full 'Dalton transactions (Cambridge, England : 2003)'
_journal_page_first 12009
_journal_page_last 12017
_journal_paper_doi 10.1039/d0dt02437f
_journal_volume 49
_journal_year 2020
_chemical_formula_sum 'C235 H200 Li18 N24 O55'
_chemical_formula_weight 4365.10
_space_group_crystal_system monoclinic
_space_group_IT_number 5
_space_group_name_Hall 'C 2y'
_space_group_name_H-M_alt 'C 1 2 1'
_atom_sites_solution_hydrogens geom
_audit_creation_method SHELXL-2018/3
_audit_update_record
;
2020-08-03 deposited with the CCDC.	2020-08-12 downloaded from the CCDC.
;
_cell_angle_alpha 90
_cell_angle_beta 95.1650(10)
_cell_angle_gamma 90
_cell_formula_units_Z 4
_cell_length_a 34.2864(3)
_cell_length_b 32.1058(3)
_cell_length_c 31.5037(2)
_cell_measurement_reflns_used 49838
_cell_measurement_temperature 100.01(10)
_cell_measurement_theta_max 72.8170
_cell_measurement_theta_min 3.4390
_cell_volume 34538.2(5)
_computing_cell_refinement 'CrysAlisPro 1.171.39.46 (Rigaku OD, 2018)'
_computing_data_collection 'CrysAlisPro 1.171.39.46 (Rigaku OD, 2018)'
_computing_data_reduction 'CrysAlisPro 1.171.39.46 (Rigaku OD, 2018)'
_computing_molecular_graphics SHELXTL
_computing_publication_material SHELXTL
_computing_structure_refinement 'SHELXL-2018/3 (Sheldrick, 2018)'
_computing_structure_solution 'SHELXT 2014/5 (Sheldrick, 2014)'
_diffrn_ambient_temperature 100.01(10)
_diffrn_detector_area_resol_mean 10.3449
_diffrn_measured_fraction_theta_full 1.000
_diffrn_measured_fraction_theta_max 0.986
_diffrn_measurement_device_type 'SuperNova, Dual, Cu at home/near, Atlas'
_diffrn_measurement_method '\w scans'
_diffrn_radiation_type CuK\a
_diffrn_radiation_wavelength 1.54184
_diffrn_reflns_av_R_equivalents 0.0208
_diffrn_reflns_av_unetI/netI 0.0208
_diffrn_reflns_Laue_measured_fraction_full 1.000
_diffrn_reflns_Laue_measured_fraction_max 0.986
_diffrn_reflns_limit_h_max 40
_diffrn_reflns_limit_h_min -42
_diffrn_reflns_limit_k_max 39
_diffrn_reflns_limit_k_min -35
_diffrn_reflns_limit_l_max 25
_diffrn_reflns_limit_l_min -38
_diffrn_reflns_number 128456
_diffrn_reflns_point_group_measured_fraction_full 0.898
_diffrn_reflns_point_group_measured_fraction_max 0.872
_diffrn_reflns_theta_full 67.684
_diffrn_reflns_theta_max 72.808
_diffrn_reflns_theta_min 3.488
_diffrn_source 'micro-focus sealed X-ray tube'
_exptl_absorpt_coefficient_mu 0.489
_exptl_absorpt_correction_T_max 1.00000
_exptl_absorpt_correction_T_min 0.89930
_exptl_absorpt_correction_type multi-scan
_exptl_absorpt_process_details
;
CrysAlisPro 1.171.39.46 (Rigaku Oxford Diffraction, 2018)
Empirical absorption correction using spherical harmonics,
 implemented in SCALE3 ABSPACK scaling algorithm.
;
_exptl_crystal_colour colourless
_exptl_crystal_density_diffrn 0.839
_exptl_crystal_description needles
_exptl_crystal_F_000 9088
_exptl_crystal_size_max 0.429
_exptl_crystal_size_mid 0.221
_exptl_crystal_size_min 0.187
_platon_squeeze_details
;
The SQUEEZE routine of PLATON was applied to remove any unbound DEF molecules within the channels of the framework.
The total void volume is 14931 angstrom and the total electron count within the unit cell is 3144.
There is therefore 786 electrons per asymmetric unit (Z = 8, 3144/4 = 786).
The electron count attributed to approximately 14 DEF molecules within the asymmetric unit (786/56 = 14)
and approximately 1.4 DEF molecules per L1 ligand (14/10 = 1.4).
;
_refine_diff_density_max 1.943
_refine_diff_density_min -0.701
_refine_diff_density_rms 0.156
_refine_ls_abs_structure_details
;
 Refined as an inversion twin.
;
_refine_ls_abs_structure_Flack 0.47(17)
_refine_ls_extinction_method none
_refine_ls_goodness_of_fit_ref 1.122
_refine_ls_hydrogen_treatment constr
_refine_ls_matrix_type full
_refine_ls_number_parameters 3064
_refine_ls_number_reflns 59992
_refine_ls_number_restraints 14
_refine_ls_restrained_S_all 1.123
_refine_ls_R_factor_all 0.1524
_refine_ls_R_factor_gt 0.1443
_refine_ls_shift/su_max 0.014
_refine_ls_shift/su_mean 0.001
_refine_ls_structure_factor_coef Fsqd
_refine_ls_weighting_details 'w=1/[\s^2^(Fo^2^)+(0.4000P)^2^] where P=(Fo^2^+2Fc^2^)/3'
_refine_ls_weighting_scheme calc
_refine_ls_wR_factor_gt 0.4014
_refine_ls_wR_factor_ref 0.4366
_reflns_Friedel_coverage 0.735
_reflns_Friedel_fraction_full 0.792
_reflns_Friedel_fraction_max 0.753
_reflns_number_gt 52841
_reflns_number_total 59992
_reflns_threshold_expression 'I > 2\s(I)'
_cod_data_source_file d0dt02437f2.cif
_cod_data_source_block LiMOF30
_cod_depositor_comments 'Adding full bibliography for 7705120--7705129.cif.'
_cod_original_sg_symbol_H-M 'C 2'
_cod_database_code 7705128
_shelx_shelxl_version_number 2018/3
_shelx_space_group_comment
;
The symmetry employed for this shelxl refinement is uniquely defined
by the following loop, which should always be used as a source of
symmetry information in preference to the above space-group names.
They are only intended as comments.
;
_exptl_absorpt_special_details
;
Empirical correction (ABSPACK) includes:
- Absorption correction using spherical harmonics
- Frame scaling
;
_platon_squeeze_void_probe_radius 1.20

loop_
_space_group_symop_operation_xyz
'x, y, z'
'-x, y, -z'
'x+1/2, y+1/2, z'
'-x+1/2, y+1/2, -z'

loop_
_atom_site_label
_atom_site_type_symbol
_atom_site_fract_x
_atom_site_fract_y
_atom_site_fract_z
_atom_site_U_iso_or_equiv
_atom_site_adp_type
_atom_site_occupancy
_atom_site_site_symmetry_order
_atom_site_calc_flag
_atom_site_refinement_flags_posn
_atom_site_refinement_flags_adp
_atom_site_refinement_flags_occupancy
_atom_site_disorder_assembly
_atom_site_disorder_group
C1 C 0.68356(13) 0.89811(17) 0.68800(14) 0.0268(9) Uani 1 1 d . . . . .
C2 C 0.64538(13) 0.92017(17) 0.68715(15) 0.0274(9) Uani 1 1 d . . . . .
C3 C 0.63414(16) 0.9486(2) 0.65525(18) 0.0391(12) Uani 1 1 d . . . . .
H3 H 0.650312 0.953781 0.633690 0.047 Uiso 1 1 calc R U . . .
C4 C 0.59914(14) 0.96884(18) 0.65566(16) 0.0302(10) Uani 1 1 d . . . . .
H5 H 0.590999 0.987245 0.633846 0.036 Uiso 1 1 calc R U . . .
C5 C 0.61906(15) 0.91361(17) 0.71891(14) 0.0286(10) Uani 1 1 d . . . . .
H4 H 0.625602 0.894089 0.740174 0.034 Uiso 1 1 calc R U . . .
C6 C 0.57553(12) 0.96185(14) 0.68903(12) 0.0172(8) Uani 1 1 d . . . . .
C7 C 0.53796(11) 0.98662(13) 0.69338(11) 0.0128(7) Uani 1 1 d . . . . .
C8 C 0.54511(12) 1.01450(15) 0.73284(12) 0.0181(8) Uani 1 1 d . . . . .
H15A H 0.551790 0.997405 0.757827 0.022 Uiso 1 1 calc R U . . .
H15B H 0.566900 1.033089 0.729370 0.022 Uiso 1 1 calc R U . . .
C9 C 0.52827(11) 1.01510(14) 0.65408(12) 0.0164(8) Uani 1 1 d . . . . .
H14A H 0.550124 1.033628 0.650710 0.020 Uiso 1 1 calc R U . . .
H14B H 0.524036 0.998191 0.628565 0.020 Uiso 1 1 calc R U . . .
C10 C 0.49100(10) 1.04105(13) 0.65999(11) 0.0118(7) Uani 1 1 d . . . . .
H13 H 0.485147 1.058874 0.634969 0.014 Uiso 1 1 calc R U . . .
C11 C 0.50303(12) 0.95788(16) 0.69776(12) 0.0188(8) Uani 1 1 d . . . . .
H8A H 0.508772 0.939392 0.721870 0.023 Uiso 1 1 calc R U . . .
H8B H 0.498410 0.940945 0.672309 0.023 Uiso 1 1 calc R U . . .
C12 C 0.50840(11) 1.04000(15) 0.73904(12) 0.0158(8) Uani 1 1 d . . . . .
H11 H 0.513071 1.057122 0.764750 0.019 Uiso 1 1 calc R U . . .
C13 C 0.45680(12) 1.01324(15) 0.66502(12) 0.0189(8) Uani 1 1 d . . . . .
H9A H 0.451265 0.996696 0.639423 0.023 Uiso 1 1 calc R U . . .
H9B H 0.433868 1.029986 0.669023 0.023 Uiso 1 1 calc R U . . .
C14 C 0.49916(10) 1.06870(16) 0.69992(13) 0.0181(9) Uani 1 1 d . . . . .
H12A H 0.476461 1.085796 0.703920 0.022 Uiso 1 1 calc R U . . .
H12B H 0.521214 1.086939 0.696496 0.022 Uiso 1 1 calc R U . . .
C15 C 0.47353(12) 1.01072(15) 0.74392(13) 0.0190(8) Uani 1 1 d . . . . .
H10A H 0.479194 0.993090 0.768714 0.023 Uiso 1 1 calc R U . . .
H10B H 0.450394 1.027050 0.748168 0.023 Uiso 1 1 calc R U . . .
C16 C 0.46578(11) 0.98377(14) 0.70431(12) 0.0141(7) Uani 1 1 d . . . . .
C17 C 0.43052(13) 0.95490(16) 0.70964(13) 0.0214(8) Uani 1 1 d . . . . .
C18 C 0.3967(3) 0.9559(4) 0.6805(3) 0.063(3) Uani 0.713(13) 1 d . . P A 11
H18 H 0.395405 0.973794 0.657273 0.075 Uiso 0.713(13) 1 calc R U P A 11
C19 C 0.3659(3) 0.9300(4) 0.6869(3) 0.056(3) Uani 0.713(13) 1 d . . P A 11
H19 H 0.342923 0.931043 0.668783 0.067 Uiso 0.713(13) 1 calc R U P A 11
C20 C 0.4031(2) 0.9031(3) 0.7486(2) 0.0359(19) Uani 0.713(13) 1 d . . P A 11
H20 H 0.405053 0.885872 0.772397 0.043 Uiso 0.713(13) 1 calc R U P A 11
N1 N 0.4336(2) 0.9283(3) 0.7422(2) 0.0404(19) Uani 0.713(13) 1 d . . P A 11
C18A C 0.4189(6) 0.9331(7) 0.6786(7) 0.039(5) Uiso 0.287(13) 1 d . . P A 12
H18A H 0.431418 0.933628 0.653614 0.047 Uiso 0.287(13) 1 calc R U P A 12
N1A N 0.4181(6) 0.9487(7) 0.7529(6) 0.049(5) Uiso 0.287(13) 1 d . . P A 12
C19A C 0.3873(5) 0.9086(6) 0.6823(5) 0.027(4) Uiso 0.287(13) 1 d . . P A 12
H19K H 0.376229 0.895235 0.657876 0.033 Uiso 0.287(13) 1 calc R U P A 12
C20A C 0.3848(6) 0.9243(7) 0.7541(7) 0.040(5) Uiso 0.287(13) 1 d . . P A 12
H20K H 0.372423 0.923885 0.779175 0.048 Uiso 0.287(13) 1 calc R U P A 12
C21 C 0.36963(14) 0.90174(17) 0.72158(15) 0.0280(9) Uani 1 1 d . . . . .
C22 C 0.33574(15) 0.87309(19) 0.72772(15) 0.0328(11) Uani 1 1 d . . . . .
C23 C 0.26703(15) 1.32228(16) 0.80842(16) 0.0284(10) Uani 1 1 d . . . . .
C24 C 0.29422(13) 1.28608(16) 0.80400(15) 0.0233(9) Uani 1 1 d . . . . .
C25 C 0.32252(16) 1.27636(19) 0.83616(17) 0.0348(11) Uani 1 1 d . . . . .
H31 H 0.326065 1.292900 0.860431 0.042 Uiso 1 1 calc R U . . .
C26 C 0.34562(16) 1.24163(18) 0.83185(18) 0.0333(11) Uani 1 1 d . . . . .
H32 H 0.363361 1.233195 0.854275 0.040 Uiso 1 1 calc R U . . .
C27 C 0.29011(17) 1.26082(18) 0.76739(17) 0.0329(11) Uani 1 1 d . . . . .
H30 H 0.270285 1.266684 0.746103 0.039 Uiso 1 1 calc R U . . .
C28 C 0.34221(12) 1.21911(15) 0.79349(14) 0.0199(8) Uani 1 1 d . . . . .
C29 C 0.36813(11) 1.18147(13) 0.78628(11) 0.0118(7) Uani 1 1 d . . . . .
C30 C 0.34369(10) 1.14126(13) 0.78370(11) 0.0111(7) Uani 1 1 d . . . . .
H38A H 0.322959 1.143689 0.760771 0.013 Uiso 1 1 calc R U . . .
H38B H 0.331624 1.137524 0.810133 0.013 Uiso 1 1 calc R U . . .
C31 C 0.40240(11) 1.17803(14) 0.82192(11) 0.0142(7) Uani 1 1 d . . . . .
H41A H 0.418387 1.202967 0.822154 0.017 Uiso 1 1 calc R U . . .
H41B H 0.392005 1.175611 0.849446 0.017 Uiso 1 1 calc R U . . .
C32 C 0.42751(11) 1.13985(14) 0.81412(11) 0.0144(7) Uani 1 1 d . . . . .
H37 H 0.448314 1.137089 0.837399 0.017 Uiso 1 1 calc R U . . .
C33 C 0.38621(12) 1.18751(14) 0.74343(12) 0.0162(8) Uani 1 1 d . . . . .
H35A H 0.365548 1.189652 0.720390 0.019 Uiso 1 1 calc R U . . .
H35B H 0.401362 1.213060 0.744243 0.019 Uiso 1 1 calc R U . . .
C34 C 0.40222(11) 1.10015(13) 0.81144(12) 0.0149(7) Uani 1 1 d . . . . .
H39A H 0.418615 1.076324 0.806517 0.018 Uiso 1 1 calc R U . . .
H39B H 0.391165 1.095937 0.838398 0.018 Uiso 1 1 calc R U . . .
C35 C 0.44579(10) 1.14606(14) 0.77184(12) 0.0145(7) Uani 1 1 d . . . . .
H42A H 0.461771 1.171034 0.773282 0.017 Uiso 1 1 calc R U . . .
H42B H 0.462414 1.122518 0.766562 0.017 Uiso 1 1 calc R U . . .
C36 C 0.41293(11) 1.15001(14) 0.73559(12) 0.0160(7) Uani 1 1 d . . . . .
H36 H 0.424500 1.153959 0.708541 0.019 Uiso 1 1 calc R U . . .
C37 C 0.38770(12) 1.11056(14) 0.73294(12) 0.0168(8) Uani 1 1 d . . . . .
H40A H 0.403710 1.086821 0.726657 0.020 Uiso 1 1 calc R U . . .
H40B H 0.367056 1.113399 0.709964 0.020 Uiso 1 1 calc R U . . .
C38 C 0.36917(11) 1.10284(13) 0.77578(12) 0.0138(7) Uani 1 1 d . . . . .
C39 C 0.34420(12) 1.06355(14) 0.77216(13) 0.0201(8) Uani 1 1 d . . . . .
C40 C 0.35423(17) 1.02981(19) 0.7991(2) 0.0415(13) Uani 1 1 d . . . . .
H45 H 0.376282 1.030661 0.818587 0.050 Uiso 1 1 calc R U . . .
C41 C 0.3307(2) 0.9959(3) 0.7959(2) 0.0571(18) Uani 1 1 d . . . . .
H46 H 0.335264 0.974089 0.815067 0.069 Uiso 1 1 calc R U . . .
C42 C 0.29339(16) 1.02776(18) 0.73841(16) 0.0328(10) Uani 1 1 d . . . . .
H47 H 0.273200 1.026742 0.716645 0.039 Uiso 1 1 calc R U . . .
C43 C 0.29988(15) 0.99317(17) 0.76451(17) 0.0312(10) Uani 1 1 d . . . . .
C44 C 0.27485(18) 0.9543(2) 0.7607(2) 0.0426(13) Uani 1 1 d . . . . .
C45 C 0.23298(13) 0.82284(15) 0.77830(13) 0.0219(8) Uani 1 1 d . . . . .
C46 C 0.20655(13) 0.78702(15) 0.78622(13) 0.0214(8) Uani 1 1 d . . . . .
C47 C 0.21538(17) 0.76040(18) 0.82035(17) 0.0360(11) Uani 1 1 d . . . . .
H52 H 0.238390 0.764398 0.837866 0.043 Uiso 1 1 calc R U . . .
C48 C 0.19122(16) 0.72871(18) 0.82871(16) 0.0339(11) Uani 1 1 d . . . . .
H53 H 0.196208 0.712831 0.853287 0.041 Uiso 1 1 calc R U . . .
C49 C 0.17428(15) 0.77727(18) 0.75909(17) 0.0351(11) Uani 1 1 d . . . . .
H238 H 0.168165 0.793582 0.735018 0.042 Uiso 1 1 calc R U . . .
C50 C 0.15998(12) 0.72037(14) 0.80122(14) 0.0200(8) Uani 1 1 d . . . . .
C53 C 0.09792(10) 0.68039(13) 0.77810(11) 0.0114(7) Uani 1 1 d . . . . .
H56A H 0.082480 0.705566 0.779686 0.014 Uiso 1 1 calc R U . . .
H56B H 0.106339 0.678462 0.749580 0.014 Uiso 1 1 calc R U . . .
C54 C 0.07274(11) 0.64248(14) 0.78677(11) 0.0141(7) Uani 1 1 d . . . . .
H57 H 0.050504 0.641060 0.764981 0.017 Uiso 1 1 calc R U . . .
C55 C 0.11884(12) 0.68763(14) 0.85490(13) 0.0182(8) Uani 1 1 d . . . . .
H59A H 0.103748 0.713129 0.855682 0.022 Uiso 1 1 calc R U . . .
H59B H 0.140654 0.689391 0.876678 0.022 Uiso 1 1 calc R U . . .
C56 C 0.09259(11) 0.64970(13) 0.86403(11) 0.0141(7) Uani 1 1 d . . . . .
H60 H 0.083155 0.653000 0.892289 0.017 Uiso 1 1 calc R U . . .
C57 C 0.05741(11) 0.64772(14) 0.83053(12) 0.0156(7) Uani 1 1 d . . . . .
H61A H 0.040725 0.624391 0.836367 0.019 Uiso 1 1 calc R U . . .
H61B H 0.042140 0.673101 0.831219 0.019 Uiso 1 1 calc R U . . .
C58 C 0.11714(12) 0.61023(14) 0.86355(13) 0.0173(8) Uani 1 1 d . . . . .
H62A H 0.101430 0.586524 0.870625 0.021 Uiso 1 1 calc R U . . .
H62B H 0.139197 0.612351 0.884990 0.021 Uiso 1 1 calc R U . . .
C59 C 0.09738(12) 0.60216(14) 0.78497(13) 0.0171(8) Uani 1 1 d . . . . .
H63A H 0.081132 0.578227 0.789955 0.021 Uiso 1 1 calc R U . . .
H63B H 0.106470 0.599313 0.756840 0.021 Uiso 1 1 calc R U . . .
C60 C 0.13265(12) 0.60309(14) 0.81850(12) 0.0157(8) Uani 1 1 d . . . . .
C61 C 0.15706(13) 0.56368(16) 0.81780(14) 0.0229(9) Uani 1 1 d . . . . .
C62 C 0.18693(16) 0.56026(18) 0.84766(16) 0.0303(10) Uani 1 1 d . . . . .
H66 H 0.192896 0.581871 0.866806 0.036 Uiso 1 1 calc R U . . .
C63 C 0.20774(17) 0.5262(2) 0.84969(18) 0.0365(12) Uani 1 1 d . . . . .
H67 H 0.227690 0.523558 0.871561 0.044 Uiso 1 1 calc R U . . .
C64 C 0.1716(3) 0.4983(3) 0.7897(3) 0.083(3) Uani 1 1 d . . . . .
H68 H 0.167440 0.478897 0.767833 0.099 Uiso 1 1 calc R U . . .
C65 C 0.20156(17) 0.49324(18) 0.82061(19) 0.0354(11) Uani 1 1 d . . . . .
C66 C 0.22636(19) 0.4548(2) 0.8210(2) 0.0419(13) Uani 1 1 d . . . . .
C67 C 0.16449(18) 0.3752(2) 0.85850(18) 0.0395(12) Uani 1 1 d . . . . .
C68 C 0.13030(16) 0.4033(2) 0.86675(17) 0.0365(11) Uani 1 1 d . . . . .
C69 C 0.1302(3) 0.4243(4) 0.9051(3) 0.073(2) Uani 1 1 d . . . . .
H73 H 0.151157 0.421212 0.925742 0.087 Uiso 1 1 calc R U . . .
C70 C 0.0999(3) 0.4491(3) 0.9130(3) 0.068(2) Uani 1 1 d . . . . .
H75 H 0.099588 0.461710 0.939574 0.082 Uiso 1 1 calc R U . . .
C71 C 0.0971(2) 0.4073(3) 0.8383(3) 0.0602(18) Uani 1 1 d . . . . .
H74 H 0.095261 0.392029 0.813091 0.072 Uiso 1 1 calc R U . . .
C72 C 0.07025(14) 0.45594(18) 0.88308(16) 0.0289(10) Uani 1 1 d . . . . .
C73 C 0.03519(11) 0.48447(14) 0.89162(12) 0.0150(8) Uani 1 1 d . . . . .
C74 C -0.00193(12) 0.45856(14) 0.89444(13) 0.0181(8) Uani 1 1 d . . . . .
H85A H 0.002286 0.438530 0.917443 0.022 Uiso 1 1 calc R U . . .
H85B H -0.007823 0.443309 0.868059 0.022 Uiso 1 1 calc R U . . .
C75 C -0.03671(11) 0.48698(14) 0.90248(12) 0.0152(8) Uani 1 1 d . . . . .
C76 C -0.04275(12) 0.51891(14) 0.86604(12) 0.0165(8) Uani 1 1 d . . . . .
H84A H -0.049621 0.504503 0.839344 0.020 Uiso 1 1 calc R U . . .
H84B H -0.064149 0.537437 0.871255 0.020 Uiso 1 1 calc R U . . .
C77 C -0.02683(11) 0.51145(14) 0.94435(12) 0.0150(7) Uani 1 1 d . . . . .
H83A H -0.022937 0.492187 0.968077 0.018 Uiso 1 1 calc R U . . .
H83B H -0.048418 0.529763 0.949470 0.018 Uiso 1 1 calc R U . . .
C78 C 0.02823(12) 0.51575(14) 0.85497(12) 0.0158(8) Uani 1 1 d . . . . .
H81A H 0.051653 0.532291 0.852859 0.019 Uiso 1 1 calc R U . . .
H81B H 0.022546 0.500933 0.828301 0.019 Uiso 1 1 calc R U . . .
C79 C 0.04454(12) 0.50909(15) 0.93331(12) 0.0179(8) Uani 1 1 d . . . . .
H78A H 0.049221 0.489875 0.956982 0.022 Uiso 1 1 calc R U . . .
H78B H 0.068076 0.525494 0.931415 0.022 Uiso 1 1 calc R U . . .
C80 C 0.01083(11) 0.53744(14) 0.94102(12) 0.0139(7) Uani 1 1 d . . . . .
H79 H 0.017040 0.552729 0.967700 0.017 Uiso 1 1 calc R U . . .
C81 C 0.00340(11) 0.56895(14) 0.90377(13) 0.0157(8) Uani 1 1 d . . . . .
H82A H -0.018439 0.586992 0.908699 0.019 Uiso 1 1 calc R U . . .
H82B H 0.026411 0.586114 0.901583 0.019 Uiso 1 1 calc R U . . .
C82 C -0.00579(11) 0.54404(14) 0.86280(11) 0.0150(7) Uani 1 1 d . . . . .
H80 H -0.010115 0.563486 0.838865 0.018 Uiso 1 1 calc R U . . .
C83 C 0.27450(18) 0.3313(2) 0.97162(19) 0.0417(13) Uani 1 1 d . . . . .
C84 C 0.29902(17) 0.29217(19) 0.97274(19) 0.0360(11) Uani 1 1 d . . . . .
C85 C 0.29194(15) 0.25940(19) 0.94525(18) 0.0337(11) Uani 1 1 d . . . . .
H90 H 0.271230 0.261407 0.924164 0.040 Uiso 1 1 calc R U . . .
C86 C 0.33021(19) 0.2896(2) 1.0031(2) 0.0476(14) Uani 1 1 d . . . . .
H89 H 0.336492 0.312123 1.021023 0.057 Uiso 1 1 calc R U . . .
C87 C 0.31401(13) 0.22389(15) 0.94752(14) 0.0219(8) Uani 1 1 d . . . . .
H91 H 0.308137 0.202092 0.928575 0.026 Uiso 1 1 calc R U . . .
C88 C 0.34493(12) 0.22090(15) 0.97812(15) 0.0206(8) Uani 1 1 d . . . . .
C89 C 0.36905(11) 0.18108(13) 0.97901(12) 0.0138(7) Uani 1 1 d . . . . .
C90 C 0.40398(11) 0.18388(13) 1.01334(12) 0.0126(7) Uani 1 1 d . . . . .
H94A H 0.420436 0.207374 1.007437 0.015 Uiso 1 1 calc R U . . .
H94B H 0.394514 0.188044 1.041132 0.015 Uiso 1 1 calc R U . . .
C91 C 0.42741(10) 0.14405(13) 1.01326(11) 0.0104(7) Uani 1 1 d . . . . .
H96 H 0.449345 0.145689 1.035395 0.012 Uiso 1 1 calc R U . . .
C92 C 0.40906(11) 0.13514(14) 0.93563(12) 0.0166(8) Uani 1 1 d . . . . .
H99 H 0.419234 0.131537 0.907770 0.020 Uiso 1 1 calc R U . . .
C93 C 0.44332(10) 0.13808(13) 0.97020(11) 0.0133(7) Uani 1 1 d . . . . .
H97A H 0.458854 0.112819 0.970441 0.016 Uiso 1 1 calc R U . . .
H97B H 0.460012 0.161386 0.964295 0.016 Uiso 1 1 calc R U . . .
C94 C 0.38454(11) 0.17526(14) 0.93537(12) 0.0161(8) Uani 1 1 d . . . . .
H95A H 0.400567 0.198960 0.929008 0.019 Uiso 1 1 calc R U . . .
H95B H 0.362807 0.173461 0.913501 0.019 Uiso 1 1 calc R U . . .
C95 C 0.38299(12) 0.09837(14) 0.94433(12) 0.0166(8) Uani 1 1 d . . . . .
H10C H 0.397881 0.072742 0.943504 0.020 Uiso 1 1 calc R U . . .
H10D H 0.361327 0.096892 0.922344 0.020 Uiso 1 1 calc R U . . .
C96 C 0.34304(11) 0.14419(14) 0.98905(12) 0.0154(7) Uani 1 1 d . . . . .
H98A H 0.320651 0.142688 0.967960 0.018 Uiso 1 1 calc R U . . .
H98B H 0.333426 0.148130 1.016798 0.018 Uiso 1 1 calc R U . . .
C97 C 0.40157(11) 0.10721(13) 1.02254(12) 0.0137(7) Uani 1 1 d . . . . .
H10E H 0.391951 0.110847 1.050328 0.016 Uiso 1 1 calc R U . . .
H10F H 0.417021 0.081862 1.023291 0.016 Uiso 1 1 calc R U . . .
C98 C 0.36679(11) 0.10290(14) 0.98879(12) 0.0153(8) Uani 1 1 d . . . . .
C99 C 0.34042(11) 0.06720(14) 0.99713(13) 0.0173(8) Uani 1 1 d . . . . .
C100 C 0.34592(14) 0.04373(16) 1.03502(15) 0.0261(9) Uani 1 1 d . . . . .
H104 H 0.366627 0.049559 1.055287 0.031 Uiso 1 1 calc R U . . .
C101 C 0.28851(16) 0.0247(2) 0.97298(17) 0.0345(11) Uani 1 1 d . . . . .
H106 H 0.270046 0.017132 0.950870 0.041 Uiso 1 1 calc R U . . .
C102 C 0.32001(17) 0.01196(19) 1.04147(17) 0.0358(11) Uani 1 1 d . . . . .
H105 H 0.321421 -0.001803 1.067536 0.043 Uiso 1 1 calc R U . . .
C103 C 0.29176(15) 0.00042(18) 1.00908(16) 0.0290(10) Uani 1 1 d . . . . .
C104 C 0.31481(14) 0.38265(19) 0.69052(16) 0.0342(11) Uani 1 1 d . . . . .
C105 C 0.35536(15) 0.36348(19) 0.69529(16) 0.0319(10) Uani 1 1 d . . . . .
C106 C 0.38085(13) 0.36818(18) 0.66455(15) 0.0291(10) Uani 1 1 d . . . . .
H110 H 0.373586 0.384977 0.641109 0.035 Uiso 1 1 calc R U . . .
C107 C 0.36714(17) 0.3390(2) 0.73152(19) 0.0413(12) Uani 1 1 d . . . . .
H111 H 0.351046 0.336334 0.753607 0.050 Uiso 1 1 calc R U . . .
C108 C 0.40261(15) 0.31916(18) 0.73352(16) 0.0324(10) Uani 1 1 d . . . . .
H112 H 0.410586 0.302374 0.756756 0.039 Uiso 1 1 calc R U . . .
C109 C 0.42647(11) 0.32423(14) 0.70087(13) 0.0181(8) Uani 1 1 d . . . . .
C110 C 0.46441(11) 0.29904(15) 0.70131(12) 0.0157(8) Uani 1 1 d . . . . .
C111 C 0.47515(11) 0.27678(14) 0.74405(12) 0.0152(7) Uani 1 1 d . . . . .
H11A H 0.479668 0.297247 0.766609 0.018 Uiso 1 1 calc R U . . .
H11B H 0.453634 0.259066 0.750772 0.018 Uiso 1 1 calc R U . . .
C112 C 0.51182(11) 0.25058(14) 0.74144(11) 0.0154(8) Uani 1 1 d . . . . .
H121 H 0.518254 0.236499 0.768774 0.018 Uiso 1 1 calc R U . . .
C113 C 0.50571(12) 0.21836(15) 0.70656(13) 0.0185(8) Uani 1 1 d . . . . .
H12C H 0.484886 0.199489 0.712815 0.022 Uiso 1 1 calc R U . . .
H12D H 0.529470 0.202218 0.705169 0.022 Uiso 1 1 calc R U . . .
C114 C 0.49884(11) 0.32756(13) 0.69194(13) 0.0141(7) Uani 1 1 d . . . . .
H11E H 0.503170 0.348202 0.714350 0.017 Uiso 1 1 calc R U . . .
H11F H 0.492513 0.342068 0.665202 0.017 Uiso 1 1 calc R U . . .
C115 C 0.49493(12) 0.23983(14) 0.66358(13) 0.0177(8) Uani 1 1 d . . . . .
H118 H 0.490471 0.218856 0.641070 0.021 Uiso 1 1 calc R U . . .
C116 C 0.45785(11) 0.26602(14) 0.66616(12) 0.0149(7) Uani 1 1 d . . . . .
H11C H 0.436273 0.248058 0.672148 0.018 Uiso 1 1 calc R U . . .
H11D H 0.451026 0.279579 0.638983 0.018 Uiso 1 1 calc R U . . .
C117 C 0.52860(11) 0.26877(14) 0.65364(12) 0.0154(7) Uani 1 1 d . . . . .
H11G H 0.521865 0.282778 0.626694 0.018 Uiso 1 1 calc R U . . .
H11H H 0.552073 0.252451 0.651057 0.018 Uiso 1 1 calc R U . . .
C118 C 0.54631(11) 0.27853(14) 0.73166(12) 0.0152(7) Uani 1 1 d . . . . .
H12E H 0.551593 0.298646 0.754431 0.018 Uiso 1 1 calc R U . . .
H12F H 0.569590 0.261667 0.729994 0.018 Uiso 1 1 calc R U . . .
C119 C 0.53653(10) 0.30141(14) 0.68929(11) 0.0136(7) Uani 1 1 d . . . . .
C120 C 0.56971(11) 0.32944(13) 0.67947(12) 0.0154(7) Uani 1 1 d . . . . .
C121 C 0.5888(2) 0.3539(3) 0.7090(2) 0.0214(18) Uiso 0.554(13) 1 d . . P B 9
H12J H 0.580450 0.354846 0.736316 0.026 Uiso 0.554(13) 1 calc R U P B 9
C122 C 0.6201(3) 0.3772(4) 0.6998(3) 0.029(2) Uani 0.554(13) 1 d . . P B 9
H122 H 0.633205 0.393372 0.721025 0.035 Uiso 0.554(13) 1 calc R U P B 9
C123 C 0.6131(3) 0.3509(3) 0.6315(2) 0.023(2) Uani 0.554(13) 1 d . . P B 9
H123 H 0.621419 0.349388 0.604243 0.028 Uiso 0.554(13) 1 calc R U P B 9
N11 N 0.5826(3) 0.3265(3) 0.6397(2) 0.036(3) Uani 0.554(13) 1 d . . P B 9
C21A C 0.6011(2) 0.3358(3) 0.7094(2) 0.012(2) Uiso 0.446(13) 1 d . . P B 10
H21K H 0.601047 0.323786 0.736288 0.014 Uiso 0.446(13) 1 calc R U P B 10
N11A N 0.5676(2) 0.3496(3) 0.6419(2) 0.017(2) Uiso 0.446(13) 1 d . . P B 10
C23A C 0.5989(3) 0.3711(4) 0.6320(3) 0.019(2) Uiso 0.446(13) 1 d . . P B 10
H23A H 0.597994 0.382877 0.604938 0.023 Uiso 0.446(13) 1 calc R U P B 10
C22A C 0.6317(3) 0.3593(4) 0.7002(3) 0.019(2) Uiso 0.446(13) 1 d . . P B 10
H22A H 0.652449 0.363769 0.720861 0.023 Uiso 0.446(13) 1 calc R U P B 10
C124 C 0.63252(12) 0.37717(16) 0.65921(14) 0.0243(9) Uani 1 1 d . . . . .
C130 C 0.03559(12) 0.48232(15) 0.49300(15) 0.0243(9) Uani 1 1 d . . . . .
C131 C 0.02642(12) 0.51128(16) 0.45378(14) 0.0212(8) Uani 1 1 d . . . . .
H13A H 0.048875 0.528806 0.449943 0.025 Uiso 1 1 calc R U . . .
H13B H 0.020918 0.494631 0.428244 0.025 Uiso 1 1 calc R U . . .
C132 C 0.000000 0.4561(3) 0.500000 0.0388(18) Uani 1 2 d S T P . .
H13C H 0.006024 0.438311 0.524604 0.047 Uiso 0.5 1 calc R U P . .
H13D H -0.006023 0.438308 0.475398 0.047 Uiso 0.5 1 calc R U P . .
C133 C -0.00959(12) 0.53878(17) 0.46114(13) 0.0229(9) Uani 1 1 d . . . . .
H130 H -0.015905 0.556267 0.435959 0.028 Uiso 1 1 calc R U . . .
C134 C 0.04459(14) 0.51157(19) 0.53200(16) 0.0316(11) Uani 1 1 d . . . . .
H13E H 0.051335 0.494953 0.557311 0.038 Uiso 1 1 calc R U . . .
H13F H 0.066885 0.529051 0.527343 0.038 Uiso 1 1 calc R U . . .
C135 C 0.2387(2) 0.4717(3) 0.5742(2) 0.071(3) Uani 1 1 d . . . . .
C136 C 0.21115(15) 0.50508(19) 0.58539(15) 0.0332(11) Uani 1 1 d . . . . .
N13 N 0.19331(17) 0.5587(2) 0.6292(2) 0.0324(17) Uani 0.737(14) 1 d . . P C 7
C137 C 0.1788(4) 0.5141(4) 0.5568(3) 0.062(4) Uani 0.737(14) 1 d . . P C 7
H137 H 0.174597 0.499025 0.531576 0.075 Uiso 0.737(14) 1 calc R U P C 7
C138 C 0.2169(2) 0.5262(3) 0.6223(2) 0.035(2) Uani 0.737(14) 1 d . . P C 7
H138 H 0.236776 0.518575 0.642818 0.042 Uiso 0.737(14) 1 calc R U P C 7
C139 C 0.1534(2) 0.5445(3) 0.5655(2) 0.036(2) Uani 0.737(14) 1 d . . P C 7
H139 H 0.131301 0.549758 0.547018 0.043 Uiso 0.737(14) 1 calc R U P C 7
C39A C 0.1702(4) 0.5639(4) 0.5673(4) 0.009(3) Uiso 0.263(14) 1 d . . P C 8
H39C H 0.160573 0.582303 0.546046 0.010 Uiso 0.263(14) 1 calc R U P C 8
N13A N 0.1773(4) 0.5419(5) 0.6390(4) 0.016(3) Uiso 0.263(14) 1 d . . P C 8
C38A C 0.2027(6) 0.5112(6) 0.6289(5) 0.019(4) Uiso 0.263(14) 1 d . . P C 8
H38C H 0.214559 0.494191 0.650220 0.023 Uiso 0.263(14) 1 calc R U P C 8
C37A C 0.1939(5) 0.5330(6) 0.5579(5) 0.018(4) Uiso 0.263(14) 1 d . . P C 8
H37A H 0.199097 0.530555 0.529530 0.022 Uiso 0.263(14) 1 calc R U P C 8
C140 C 0.16115(11) 0.56808(13) 0.60321(13) 0.0168(7) Uani 1 1 d . . . . .
C141 C 0.13456(11) 0.60345(14) 0.61228(12) 0.0159(7) Uani 1 1 d . . . . .
C142 C 0.09889(12) 0.60534(14) 0.57909(13) 0.0174(8) Uani 1 1 d . . . . .
H14E H 0.107779 0.607444 0.550797 0.021 Uiso 1 1 calc R U . . .
H14F H 0.083874 0.579837 0.580368 0.021 Uiso 1 1 calc R U . . .
C143 C 0.07272(10) 0.64249(14) 0.58687(11) 0.0121(7) Uani 1 1 d . . . . .
H149 H 0.050307 0.642999 0.565257 0.015 Uiso 1 1 calc R U . . .
C144 C 0.05815(11) 0.63800(14) 0.63144(11) 0.0143(7) Uani 1 1 d . . . . .
H15E H 0.042746 0.612764 0.632715 0.017 Uiso 1 1 calc R U . . .
H15F H 0.041638 0.661509 0.637139 0.017 Uiso 1 1 calc R U . . .
C145 C 0.09357(11) 0.63620(15) 0.66514(12) 0.0179(8) Uani 1 1 d . . . . .
H150 H 0.084256 0.633420 0.693516 0.021 Uiso 1 1 calc R U . . .
C146 C 0.11978(11) 0.59998(14) 0.65715(12) 0.0167(7) Uani 1 1 d . . . . .
H14G H 0.105439 0.574137 0.659309 0.020 Uiso 1 1 calc R U . . .
H14H H 0.141947 0.599618 0.678562 0.020 Uiso 1 1 calc R U . . .
C147 C 0.15759(12) 0.64462(15) 0.61028(14) 0.0203(8) Uani 1 1 d . . . . .
H14C H 0.180165 0.643977 0.631170 0.024 Uiso 1 1 calc R U . . .
H14D H 0.166933 0.647613 0.582283 0.024 Uiso 1 1 calc R U . . .
C148 C 0.09553(11) 0.68305(14) 0.58536(12) 0.0132(7) Uani 1 1 d . . . . .
H15G H 0.078805 0.706304 0.591325 0.016 Uiso 1 1 calc R U . . .
H15H H 0.104142 0.686923 0.557133 0.016 Uiso 1 1 calc R U . . .
C149 C 0.11678(12) 0.67708(15) 0.66295(13) 0.0187(8) Uani 1 1 d . . . . .
H15C H 0.100041 0.700505 0.668311 0.022 Uiso 1 1 calc R U . . .
H15D H 0.138693 0.677002 0.684689 0.022 Uiso 1 1 calc R U . . .
C150 C 0.13179(11) 0.68165(14) 0.61912(12) 0.0141(7) Uani 1 1 d . . . . .
C151 C 0.15580(12) 0.72159(15) 0.61731(14) 0.0199(8) Uani 1 1 d . . . . .
N14 N 0.1687(2) 0.7449(3) 0.6557(2) 0.040(2) Uani 0.621(13) 1 d . . P D 3
C152 C 0.1650(3) 0.7349(3) 0.5805(2) 0.027(2) Uani 0.621(13) 1 d . . P D 3
H152 H 0.156893 0.719863 0.556059 0.032 Uiso 0.621(13) 1 calc R U P D 3
C153 C 0.1868(4) 0.7714(4) 0.5767(3) 0.046(3) Uani 0.621(13) 1 d . . P D 3
H153 H 0.190214 0.782240 0.549981 0.055 Uiso 0.621(13) 1 calc R U P D 3
C154 C 0.1911(2) 0.7790(3) 0.6520(2) 0.0253(19) Uani 0.621(13) 1 d . . P D 3
H154 H 0.198869 0.794861 0.675982 0.030 Uiso 0.621(13) 1 calc R U P D 3
N14A N 0.1860(3) 0.7250(3) 0.6457(3) 0.014(2) Uiso 0.379(13) 1 d . . P D 4
C54A C 0.2083(4) 0.7610(4) 0.6443(4) 0.019(3) Uiso 0.379(13) 1 d . . P D 4
H54A H 0.227982 0.765558 0.666083 0.023 Uiso 0.379(13) 1 calc R U P D 4
C53A C 0.1721(4) 0.7862(5) 0.5809(5) 0.027(3) Uiso 0.379(13) 1 d . . P D 4
H53A H 0.165122 0.807728 0.561976 0.032 Uiso 0.379(13) 1 calc R U P D 4
C52A C 0.1524(4) 0.7489(5) 0.5786(4) 0.018(3) Uiso 0.379(13) 1 d . . P D 4
H52A H 0.137444 0.740916 0.553874 0.022 Uiso 0.379(13) 1 calc R U P D 4
C155 C 0.20279(14) 0.79063(17) 0.61219(15) 0.0261(9) Uani 1 1 d . . . . .
C156 C 0.22840(15) 0.82830(18) 0.61029(16) 0.0319(11) Uani 1 1 d . . . . .
C157 C 0.26885(16) 0.9587(2) 0.59777(18) 0.0370(12) Uani 1 1 d . . . . .
C158 C 0.29606(18) 0.9946(2) 0.5934(2) 0.0427(14) Uani 1 1 d . . . . .
C159 C 0.2916(2) 1.0248(3) 0.5611(2) 0.0557(17) Uani 1 1 d . . . . .
H164 H 0.271349 1.020698 0.539800 0.067 Uiso 1 1 calc R U . . .
C160 C 0.3180(2) 1.0121(3) 0.6281(2) 0.0561(18) Uani 1 1 d . . . . .
H163 H 0.314794 1.001768 0.655133 0.067 Uiso 1 1 calc R U . . .
C161 C 0.3126(3) 1.0572(2) 0.5581(2) 0.0532(17) Uani 1 1 d . . . . .
H165 H 0.307201 1.075978 0.535817 0.064 Uiso 1 1 calc R U . . .
C162 C 0.34254(15) 1.06390(19) 0.58740(18) 0.0326(11) Uani 1 1 d . . . . .
C163 C 0.36844(13) 1.10121(16) 0.58299(14) 0.0215(9) Uani 1 1 d . . . . .
C164 C 0.38614(12) 1.10166(15) 0.53895(13) 0.0197(8) Uani 1 1 d . . . . .
H17E H 0.402170 1.077047 0.536436 0.024 Uiso 1 1 calc R U . . .
H17F H 0.365104 1.100960 0.516208 0.024 Uiso 1 1 calc R U . . .
C165 C 0.41113(13) 1.14075(17) 0.53431(13) 0.0246(9) Uani 1 1 d . . . . .
H173 H 0.422225 1.140030 0.506722 0.029 Uiso 1 1 calc R U . . .
C166 C 0.44466(11) 1.14223(15) 0.57031(12) 0.0179(8) Uani 1 1 d . . . . .
H17A H 0.461349 1.118001 0.568617 0.021 Uiso 1 1 calc R U . . .
H17B H 0.460442 1.166947 0.567324 0.021 Uiso 1 1 calc R U . . .
C167 C 0.42758(11) 1.14291(15) 0.61257(12) 0.0170(8) Uani 1 1 d . . . . .
H169 H 0.448911 1.143242 0.635468 0.020 Uiso 1 1 calc R U . . .
C168 C 0.40227(13) 1.10433(17) 0.61742(15) 0.0251(9) Uani 1 1 d . . . . .
H16A H 0.418493 1.079658 0.616419 0.030 Uiso 1 1 calc R U . . .
H16B H 0.391952 1.105074 0.645084 0.030 Uiso 1 1 calc R U . . .
C169 C 0.34359(13) 1.14024(18) 0.58644(15) 0.0273(10) Uani 1 1 d . . . . .
H17C H 0.333618 1.141148 0.614274 0.033 Uiso 1 1 calc R U . . .
H17D H 0.321401 1.139315 0.565064 0.033 Uiso 1 1 calc R U . . .
C170 C 0.38548(15) 1.17842(18) 0.53620(17) 0.0333(11) Uani 1 1 d . . . . .
H17G H 0.364528 1.177305 0.513392 0.040 Uiso 1 1 calc R U . . .
H17H H 0.400713 1.203417 0.532527 0.040 Uiso 1 1 calc R U . . .
C171 C 0.40249(13) 1.18138(17) 0.61610(16) 0.0272(10) Uani 1 1 d . . . . .
H17I H 0.418076 1.206238 0.613045 0.033 Uiso 1 1 calc R U . . .
H17J H 0.392227 1.182180 0.643791 0.033 Uiso 1 1 calc R U . . .
C172 C 0.36794(15) 1.17977(17) 0.57997(19) 0.0340(11) Uani 1 1 d . . . . .
C173 C 0.3454(2) 1.2204(3) 0.5745(3) 0.066(2) Uani 1 1 d . . . . .
C174 C 0.3144(2) 1.2219(3) 0.5404(2) 0.0555(16) Uani 1 1 d . . . . .
H178 H 0.310336 1.199479 0.521787 0.067 Uiso 1 1 calc R U . . .
C175 C 0.3302(3) 1.2918(4) 0.5917(3) 0.077(2) Uani 1 1 d . . . . .
H179 H 0.336211 1.315393 0.608215 0.093 Uiso 1 1 calc R U . . .
C176 C -0.11994(14) 0.87095(18) 1.07582(16) 0.0292(10) Uani 1 1 d . . . . .
H176 H -0.127052 0.889035 1.053386 0.035 Uiso 1 1 calc R U . . .
C177 C -0.09899(15) 0.81707(18) 1.14107(16) 0.0312(10) Uani 1 1 d . . . . .
H177 H -0.091599 0.798049 1.162561 0.037 Uiso 1 1 calc R U . . .
C178 C -0.07495(12) 0.82392(15) 1.10832(14) 0.0199(8) Uani 1 1 d . . . . .
C179 C -0.03749(11) 0.79917(15) 1.10608(12) 0.0153(8) Uani 1 1 d . . . . .
C180 C -0.04419(11) 0.76876(15) 1.06736(13) 0.0174(8) Uani 1 1 d . . . . .
H19E H -0.065822 0.750222 1.071671 0.021 Uiso 1 1 calc R U . . .
H19F H -0.050959 0.784594 1.041526 0.021 Uiso 1 1 calc R U . . .
C181 C 0.00360(13) 0.71762(16) 1.10256(14) 0.0232(9) Uani 1 1 d . . . . .
H19C H 0.027425 0.701909 1.099949 0.028 Uiso 1 1 calc R U . . .
H19D H -0.017304 0.698054 1.106604 0.028 Uiso 1 1 calc R U . . .
C182 C 0.00935(12) 0.74702(15) 1.14121(12) 0.0188(8) Uani 1 1 d . . . . .
H192 H 0.015541 0.730540 1.167123 0.023 Uiso 1 1 calc R U . . .
C183 C -0.00655(12) 0.74265(15) 1.06236(12) 0.0181(8) Uani 1 1 d . . . . .
H194 H -0.011037 0.723830 1.037918 0.022 Uiso 1 1 calc R U . . .
C184 C 0.02714(11) 0.77210(14) 1.05546(12) 0.0156(8) Uani 1 1 d . . . . .
H18H H 0.020793 0.788174 1.029693 0.019 Uiso 1 1 calc R U . . .
H18B H 0.050579 0.756047 1.051845 0.019 Uiso 1 1 calc R U . . .
C185 C 0.04424(11) 0.77621(14) 1.13436(12) 0.0156(7) Uani 1 1 d . . . . .
H18C H 0.049139 0.794516 1.158754 0.019 Uiso 1 1 calc R U . . .
H18D H 0.067627 0.759762 1.131727 0.019 Uiso 1 1 calc R U . . .
C186 C -0.00245(11) 0.82817(14) 1.09881(12) 0.0163(8) Uani 1 1 d . . . . .
H19A H -0.008637 0.844650 1.073288 0.020 Uiso 1 1 calc R U . . .
H19B H 0.002147 0.847094 1.122743 0.020 Uiso 1 1 calc R U . . .
C187 C -0.02699(11) 0.77299(14) 1.14605(11) 0.0150(7) Uani 1 1 d . . . . .
H19G H -0.022371 0.791182 1.170569 0.018 Uiso 1 1 calc R U . . .
H19H H -0.048724 0.754773 1.150909 0.018 Uiso 1 1 calc R U . . .
C188 C 0.03500(11) 0.80214(15) 1.09404(12) 0.0172(8) Uani 1 1 d . . . . .
C189 C 0.06772(13) 0.83079(15) 1.08684(14) 0.0218(9) Uani 1 1 d . . . . .
N18 N 0.0982(3) 0.8369(3) 1.1175(2) 0.044(2) Uani 0.742(15) 1 d . . P E 1
C190 C 0.0677(2) 0.8527(2) 1.0510(2) 0.0303(18) Uani 0.742(15) 1 d . . P E 1
H190 H 0.046011 0.850748 1.031142 0.036 Uiso 0.742(15) 1 calc R U P E 1
C191 C 0.0976(2) 0.8775(3) 1.0418(3) 0.041(2) Uani 0.742(15) 1 d . . P E 1
H191 H 0.096650 0.891823 1.015997 0.049 Uiso 0.742(15) 1 calc R U P E 1
C192 C 0.1286(3) 0.8621(3) 1.1106(2) 0.040(2) Uani 0.742(15) 1 d . . P E 1
H19I H 0.148499 0.866469 1.132169 0.048 Uiso 0.742(15) 1 calc R U P E 1
C90A C 0.0847(5) 0.8278(5) 1.0458(5) 0.019(4) Uiso 0.258(15) 1 d . . P E 2
H90A H 0.075005 0.809148 1.024802 0.022 Uiso 0.258(15) 1 calc R U P E 2
C91A C 0.1146(5) 0.8529(5) 1.0401(5) 0.019(4) Uiso 0.258(15) 1 d . . P E 2
H91A H 0.125800 0.851902 1.014313 0.023 Uiso 0.258(15) 1 calc R U P E 2
C92A C 0.1140(7) 0.8799(8) 1.1103(7) 0.028(5) Uiso 0.258(15) 1 d . . P E 2
H92A H 0.123506 0.897504 1.132220 0.034 Uiso 0.258(15) 1 calc R U P E 2
N18A N 0.0847(4) 0.8534(5) 1.1166(4) 0.013(3) Uiso 0.258(15) 1 d . . P E 2
C193 C 0.13010(17) 0.8814(2) 1.07192(18) 0.0373(12) Uani 1 1 d . . . . .
C194 C 0.16373(14) 0.90846(19) 1.06240(16) 0.0330(11) Uani 1 1 d . . . . .
C195 C 0.1650(2) 0.9083(3) 0.4733(3) 0.065(2) Uani 1 1 d . . . . .
C196 C 0.1351(2) 0.8750(3) 0.4819(2) 0.058(2) Uani 1 1 d . . . . .
N7 N 0.0948(4) 0.8181(4) 0.4517(3) 0.051(3) Uani 0.489(11) 1 d . . P F 5
C197 C 0.1317(4) 0.8374(4) 0.4507(4) 0.045(3) Uani 0.489(11) 1 d . . P F 5
H197 H 0.151121 0.828908 0.433777 0.054 Uiso 0.489(11) 1 calc R U P F 5
C198 C 0.1223(3) 0.8693(4) 0.5149(3) 0.035(3) Uani 0.489(11) 1 d . . P F 5
H198 H 0.136658 0.877910 0.539799 0.043 Uiso 0.489(11) 1 calc R U P F 5
C199 C 0.0873(2) 0.8506(3) 0.5176(2) 0.0143(18) Uiso 0.489(11) 1 d . . P F 5
H199 H 0.073859 0.856367 0.541265 0.017 Uiso 0.489(11) 1 calc R U P F 5
N7A N 0.0662(3) 0.8566(3) 0.4618(3) 0.036(2) Uiso 0.511(11) 1 d . . P F 6
C99A C 0.1051(3) 0.8233(3) 0.5178(3) 0.030(2) Uiso 0.511(11) 1 d . . P F 6
H99A H 0.106128 0.804854 0.540558 0.036 Uiso 0.511(11) 1 calc R U P F 6
C97A C 0.0962(3) 0.8798(4) 0.4546(3) 0.036(2) Uiso 0.511(11) 1 d . . P F 6
H97C H 0.093899 0.899400 0.432761 0.043 Uiso 0.511(11) 1 calc R U P F 6
C98A C 0.1359(3) 0.8480(4) 0.5126(3) 0.034(2) Uiso 0.511(11) 1 d . . P F 6
H98C H 0.158320 0.845616 0.531341 0.040 Uiso 0.511(11) 1 calc R U P F 6
C200 C 0.07131(17) 0.8252(2) 0.48909(17) 0.0364(12) Uani 1 1 d . . . . .
C201 C 0.03639(13) 0.79911(17) 0.49367(15) 0.0255(10) Uani 1 1 d . . . . .
C202 C 0.04406(11) 0.77063(14) 0.53332(12) 0.0163(8) Uani 1 1 d . . . . .
H21C H 0.049782 0.787683 0.558528 0.020 Uiso 1 1 calc R U . . .
H21D H 0.066649 0.753140 0.530003 0.020 Uiso 1 1 calc R U . . .
C203 C 0.000000 0.8260(2) 0.500000 0.0253(13) Uani 1 2 d S T P . .
H21A H -0.005587 0.843747 0.475309 0.030 Uiso 0.5 1 calc R U P . .
H21B H 0.005589 0.843746 0.524692 0.030 Uiso 0.5 1 calc R U P . .
C204 C 0.02677(12) 0.77105(15) 0.45489(12) 0.0175(8) Uani 1 1 d . . . . .
H20A H 0.020831 0.788193 0.429792 0.021 Uiso 1 1 calc R U . . .
H20B H 0.049451 0.754125 0.450300 0.021 Uiso 1 1 calc R U . . .
C205 C -0.00788(12) 0.74283(15) 0.46092(12) 0.0183(8) Uani 1 1 d . . . . .
H209 H -0.013238 0.725266 0.435626 0.022 Uiso 1 1 calc R U . . .
C206 C 0.000000 0.71542(19) 0.500000 0.0159(10) Uani 1 2 d S T P . .
H21E H -0.022471 0.697724 0.503231 0.019 Uiso 0.5 1 calc R U P . .
H21F H 0.022469 0.697723 0.496768 0.019 Uiso 0.5 1 calc R U P . .
C207 C 0.2725(3) 0.7985(3) 0.9437(3) 0.070(2) Uani 1 1 d . . . . .
C208 C 0.2695(4) 0.7252(5) 0.9351(5) 0.107(4) Uani 1 1 d . . . . .
C209 C 0.2296(5) 0.7101(4) 0.9440(5) 0.119(5) Uani 1 1 d . . . . .
C210 C 0.2989(4) 0.7554(5) 1.0054(4) 0.113(4) Uani 1 1 d . . . . .
C211 C 0.3393(5) 0.7372(6) 1.0110(6) 0.138(6) Uani 1 1 d . . . . .
C215 C 0.2255(3) 0.9901(3) 0.8483(3) 0.0604(18) Uani 1 1 d . . . . .
C216 C 0.2052(3) 1.0337(4) 0.7869(4) 0.090(3) Uani 1 1 d . . . . .
C217 C 0.1641(6) 1.0505(11) 0.7834(8) 0.184(11) Uani 1 1 d . . . . .
C218 C 0.2318(3) 1.0626(3) 0.8588(3) 0.073(2) Uani 1 1 d . . . . .
C219 C 0.2748(3) 1.0736(3) 0.8583(3) 0.073(2) Uani 1 1 d . . . . .
C223 C 0.31675(18) 0.8990(2) 0.89748(19) 0.0459(14) Uani 1 1 d . . . . .
C224 C 0.35537(14) 0.92044(18) 0.90042(16) 0.0314(10) Uani 1 1 d . . . . .
C225 C 0.36623(16) 0.9483(2) 0.93290(19) 0.0410(13) Uani 1 1 d . . . . .
H235 H 0.349159 0.953809 0.953540 0.049 Uiso 1 1 calc R U . . .
C226 C 0.40143(14) 0.96772(19) 0.93495(16) 0.0316(11) Uani 1 1 d . . . . .
H236 H 0.409197 0.984541 0.958227 0.038 Uiso 1 1 calc R U . . .
C227 C 0.38138(16) 0.91492(19) 0.87026(17) 0.0360(11) Uani 1 1 d . . . . .
H234 H 0.374787 0.896711 0.847799 0.043 Uiso 1 1 calc R U . . .
C228 C 0.42557(13) 0.96283(16) 0.90327(14) 0.0229(9) Uani 1 1 d . . . . .
C460 C 0.2986(3) 1.2920(3) 0.5597(3) 0.074(2) Uani 1 1 d . . . . .
C876 C 0.2922(3) 1.2546(4) 0.5358(4) 0.082(3) Uani 1 1 d . . . . .
H876 H 0.270679 1.253590 0.515607 0.098 Uiso 1 1 calc R U . . .
C901 C 0.18488(17) 0.8868(2) 0.89656(18) 0.0422(13) Uani 1 1 d . . . . .
C905 C 0.13431(11) 0.68281(13) 0.81100(12) 0.0140(7) Uani 1 1 d . . . . .
C906 C 0.15776(10) 0.64186(14) 0.80961(11) 0.0117(7) Uani 1 1 d . . . . .
H58A H 0.180182 0.643114 0.830669 0.014 Uiso 1 1 calc R U . . .
H58B H 0.167466 0.639002 0.781774 0.014 Uiso 1 1 calc R U . . .
C907 C 0.16692(12) 0.90205(15) 0.64804(14) 0.0224(8) Uani 1 1 d . . . . .
C908 C 0.000000 0.5669(2) 0.500000 0.0248(13) Uani 1 2 d S T P . .
H12G H -0.022226 0.584521 0.504428 0.030 Uiso 0.5 1 calc R U P . .
H12H H 0.022224 0.584524 0.495573 0.030 Uiso 0.5 1 calc R U P . .
N2 N 0.58545(13) 0.93425(16) 0.71947(13) 0.0308(9) Uani 1 1 d . . . . .
N3 N 0.31407(12) 1.22847(16) 0.76239(13) 0.0296(9) Uani 1 1 d . . . . .
N4 N 0.31505(14) 1.06277(17) 0.74319(15) 0.0369(10) Uani 1 1 d . . . . .
N5 N 0.15090(18) 0.74407(19) 0.7667(2) 0.0542(14) Uani 1 1 d . . . . .
N6 N 0.1478(2) 0.5324(3) 0.7912(3) 0.077(2) Uani 1 1 d . . . . .
N19 N 0.0679(2) 0.4325(3) 0.8465(3) 0.074(2) Uani 1 1 d . . . . .
N8 N 0.35256(19) 0.2532(2) 1.0073(2) 0.0541(14) Uani 1 1 d . . . . .
N9 N 0.31031(13) 0.05840(15) 0.96784(13) 0.0303(9) Uani 1 1 d . . . . .
N10 N 0.41633(12) 0.34916(15) 0.66713(13) 0.0311(9) Uani 1 1 d . . . . .
N15 N 0.3437(2) 1.0434(2) 0.6244(2) 0.0640(17) Uani 1 1 d . . . . .
N16 N 0.3520(3) 1.2554(3) 0.5980(4) 0.093(3) Uani 1 1 d . . . . .
N17 N -0.08515(12) 0.85077(15) 1.07654(13) 0.0283(8) Uani 1 1 d . . . . .
N22 N 0.2796(3) 0.7578(4) 0.9612(3) 0.094(3) Uani 1 1 d . . . . .
N23 N 0.2187(2) 1.0271(3) 0.8321(2) 0.0652(17) Uani 1 1 d . . . . .
N20 N 0.41650(14) 0.93504(17) 0.87187(16) 0.0369(10) Uani 1 1 d . . . . .
O1 O 0.31171(12) 0.86653(14) 0.69747(13) 0.0394(9) Uani 1 1 d . . . . .
O2 O 0.33442(13) 0.85908(17) 0.76525(13) 0.0489(11) Uani 1 1 d . . . . .
O3 O 0.69340(10) 0.87360(14) 0.71939(12) 0.0337(8) Uani 1 1 d . . . . .
O4 O 0.70331(11) 0.90165(14) 0.65697(11) 0.0373(8) Uani 1 1 d . . . . .
O5 O 0.24379(12) 1.33112(14) 0.77681(12) 0.0368(9) Uani 1 1 d . . . . .
O6 O 0.26967(12) 1.34199(14) 0.84320(13) 0.0389(9) Uani 1 1 d . . . . .
O7 O 0.25032(15) 0.95102(19) 0.72953(15) 0.0560(13) Uani 1 1 d . . . . .
O8 O 0.2799(2) 0.9284(2) 0.7896(3) 0.087(2) Uani 1 1 d . . . . .
O9 O 0.22362(18) 0.43185(18) 0.78946(19) 0.0657(15) Uani 1 1 d . . . . .
O10 O 0.25185(13) 0.44988(15) 0.85370(13) 0.0416(10) Uani 1 1 d . . . . .
O11 O 0.22992(11) 0.83917(13) 0.74230(12) 0.0352(8) Uani 1 1 d . . . . .
O12 O 0.25689(12) 0.83349(14) 0.80932(11) 0.0361(9) Uani 1 1 d . . . . .
O13 O 0.16619(12) 0.36431(17) 0.81985(13) 0.0451(10) Uani 1 1 d . . . . .
O14 O 0.18941(12) 0.36889(15) 0.88737(13) 0.0402(9) Uani 1 1 d . . . . .
O15 O 0.25039(14) 0.33691(16) 0.94050(13) 0.0467(11) Uani 1 1 d . . . . .
O16 O 0.29285(12) 0.37651(17) 0.72005(13) 0.0453(10) Uani 1 1 d . . . . .
O18 O 0.19429(11) 0.90756(15) 0.92670(11) 0.0374(9) Uani 1 1 d . . . . .
O19 O 0.31027(13) 0.41625(17) 0.90598(14) 0.0468(11) Uani 1 1 d . . . . .
O900 O 0.22702(14) 0.84811(16) 0.57455(16) 0.0518(12) Uani 1 1 d . . . . .
O21 O 0.25001(12) 0.83850(15) 0.64271(12) 0.0414(9) Uani 1 1 d . . . . .
O22 O 0.24530(13) 0.95012(16) 0.56570(14) 0.0453(10) Uani 1 1 d . . . . .
O23 O 0.27044(12) 0.94013(14) 0.63107(13) 0.0389(9) Uani 1 1 d . . . . .
O25 O 0.16410(15) 0.9249(2) 1.02727(17) 0.0615(14) Uani 1 1 d . . . . .
O26 O 0.19171(13) 0.91206(17) 0.50854(14) 0.0480(11) Uani 1 1 d . . . . .
O27 O 0.1655(2) 0.9248(3) 0.4388(2) 0.091(2) Uani 1 1 d . . . . .
O29 O 0.21906(19) 0.85697(17) 1.00020(19) 0.0697(17) Uani 1 1 d . . . . .
O30 O 0.24362(11) 0.95184(13) 0.98443(11) 0.0322(8) Uani 1 1 d . . . . .
O31 O 0.2445(2) 0.9781(2) 0.88195(19) 0.079(2) Uani 1 1 d . . . . .
O32 O 0.30885(13) 0.87358(17) 0.86677(13) 0.0478(10) Uani 1 1 d . . . . .
O33 O 0.19203(12) 0.91292(16) 0.67856(13) 0.0443(10) Uani 1 1 d . . . . .
O34 O 0.16871(13) 0.9098(2) 0.60972(15) 0.0566(13) Uani 1 1 d . . . . .
O35 O 0.2153(2) 1.0096(2) 0.6575(3) 0.0813(18) Uani 1 1 d . . . . .
O36 O 0.21506(18) 1.27279(19) 0.8673(2) 0.0680(14) Uani 1 1 d . . . . .
O37 O 0.28430(19) 0.5131(2) 0.9257(2) 0.0656(14) Uani 1 1 d . . . . .
O38 O 0.23014(12) 0.44428(15) 0.95024(12) 0.0392(9) Uani 1 1 d . . . . .
O39 O 0.18131(15) 0.3789(2) 0.99177(17) 0.0589(13) Uani 1 1 d . . . . .
O40 O 0.26209(19) 0.8021(2) 0.90714(18) 0.0732(17) Uani 1 1 d . . . . .
O41 O 0.30454(11) 0.40160(15) 0.65747(12) 0.0376(8) Uani 1 1 d . . . . .
O42 O 0.25273(18) 0.4674(2) 0.71024(18) 0.0686(16) Uani 1 1 d . . . . .
O45 O 0.2874(2) 0.7710(2) 0.7096(3) 0.093(2) Uani 1 1 d . . . . .
O46 O 0.20727(13) 0.87793(19) 0.86816(14) 0.0528(12) Uani 1 1 d . . . . .
O47 O 0.32674(17) 0.8779(2) 0.59540(16) 0.0611(13) Uani 1 1 d . . . . .
O48 O 0.29569(14) 0.9027(2) 0.92835(14) 0.0592(14) Uani 1 1 d . . . . .
O49 O 0.25883(12) 0.45273(15) 0.60366(12) 0.0411(9) Uani 1 1 d . . . . .
O100 O 0.68393(13) 0.40666(17) 0.78333(13) 0.0476(10) Uani 1 1 d . . . . .
O101 O 0.6823(3) 0.8779(4) 0.5793(4) 0.134(4) Uani 1 1 d . . . . .
O102 O 0.31751(15) 0.40536(19) 0.80250(15) 0.0537(11) Uani 1 1 d . . . . .
O103 O 0.2166(2) 0.9005(2) 0.73527(19) 0.0744(17) Uani 1 1 d . . . . .
Li1 Li 0.2671(4) 0.4545(4) 0.9132(4) 0.051(2) Uani 1 1 d . . . . .
Li2 Li 0.2035(2) 0.9106(3) 0.9886(3) 0.0307(17) Uani 1 1 d . . . . .
Li3 Li 0.2967(3) 0.8773(3) 0.8039(3) 0.0373(19) Uani 1 1 d . . . . .
Li4 Li 0.2054(3) 0.9057(3) 0.5708(3) 0.042(2) Uani 1 1 d . . . . .
Li5 Li 0.2319(3) 0.9537(3) 0.6699(3) 0.0341(18) Uani 1 1 d . . . . .
Li6 Li 0.2701(2) 0.8272(3) 0.7019(3) 0.0284(16) Uani 1 1 d . . . . .
Li7 Li 0.2561(3) 0.8479(3) 0.8697(3) 0.039(2) Uani 1 1 d . . . . .
Li8 Li 0.2461(3) 0.9345(4) 0.9252(3) 0.042(2) Uani 1 1 d . . . . .
Li9 Li 0.3002(3) 0.4145(4) 0.5978(3) 0.043(2) Uani 1 1 d . . . . .
Li10 Li 0.2289(3) 1.3253(3) 0.8843(3) 0.0354(18) Uani 1 1 d . . . . .
Li11 Li 0.2134(3) 0.3847(3) 0.9445(3) 0.0352(18) Uani 1 1 d . . . . .
Li12 Li 0.2390(3) 0.3253(3) 0.5999(3) 0.040(2) Uani 1 1 d . . . . .
Li13 Li 0.2539(3) 0.4310(3) 0.6608(3) 0.0360(19) Uani 1 1 d . . . . .
Li14 Li 0.2902(3) 0.8825(3) 0.6390(3) 0.0355(19) Uani 1 1 d . . . . .
C126 C 0.1465(2) 0.41583(18) 0.5066(3) 0.117(5) Uani 1 1 d D . . . .
O800 O 0.1924(2) 0.3743(2) 0.4745(2) 0.0811(17) Uiso 1 1 d D . . . .
O801 O 0.2136(8) 0.3980(9) 0.5299(8) 0.85(8) Uiso 1 1 d D . . . .
C461 C 0.1858(3) 0.3957(2) 0.5043(3) 1.16(18) Uiso 1 1 d D . . . .
C127 C 0.1338(3) 0.4395(3) 0.4707(4) 0.29(2) Uani 1 1 d D . . . .
H127 H 0.150099 0.441029 0.448625 0.345 Uiso 1 1 calc R U . . .
C129 C 0.0992(3) 0.4605(3) 0.4659(3) 0.078(3) Uani 1 1 d . . . . .
H129 H 0.094057 0.475244 0.440595 0.093 Uiso 1 1 calc R U . . .
N12 N 0.0843(2) 0.43675(15) 0.5339(3) 0.101(3) Uani 1 1 d . . . . .
C128 C 0.07326(19) 0.46235(18) 0.4919(3) 0.111(5) Uani 1 1 d . . . . .
C125 C 0.1182(3) 0.41803(7) 0.5347(3) 0.094(3) Uani 1 1 d . . . . .
H125 H 0.124437 0.402980 0.559641 0.113 Uiso 1 1 calc R U . . .
Li17 Li 0.2857(3) 0.4000(4) 0.8505(3) 0.039(2) Uani 1 1 d . . . . .
Li16 Li 0.2437(3) 0.3460(3) 0.7163(3) 0.038(2) Uani 1 1 d . . . . .
Li18 Li 0.2042(3) 0.3762(3) 0.7807(3) 0.038(2) Uani 1 1 d . . . . .
Li15 Li 0.3322(18) 0.4403(15) 0.7913(18) 0.25(3) Uani 1 1 d . . . . .
O703 O 0.2448(6) 0.3054(4) 0.6680(10) 0.271(13) Uani 1 1 d . . . . .
O704 O 0.2127(5) 1.0140(4) 0.4915(6) 0.168(6) Uani 1 1 d . . . . .
C401 C -0.14503(15) 0.86572(19) 1.10689(17) 0.0334(11) Uani 1 1 d . . . . .
C400 C -0.13395(16) 0.8387(2) 1.14145(17) 0.0356(12) Uani 1 1 d . . . . .
H400 H -0.149683 0.835633 1.163798 0.043 Uiso 1 1 calc R U . . .
C900 C 0.26618(16) 0.96241(19) 1.01451(17) 0.0346(11) Uani 1 1 d . . . . .
C902 C 0.1987(3) 1.2602(4) 0.8305(4) 0.087(3) Uani 1 1 d . . . . .
C904 C 0.2988(4) 0.5331(5) 0.9547(5) 0.110(4) Uani 1 1 d . . . . .
N901 N 0.2845(4) 0.5257(4) 0.7574(4) 0.110(3) Uani 1 1 d . . . . .
N900 N 0.2923(5) 0.5697(4) 0.9680(5) 0.136(5) Uani 1 1 d . . . . .
C800 C 0.2804(5) 0.4909(5) 0.7376(5) 0.116(5) Uani 1 1 d . . . . .
C801 C 0.2665(5) 0.5599(6) 0.7322(5) 0.117(5) Uani 1 1 d . . . . .
C802 C 0.2272(5) 0.5718(5) 0.7357(4) 0.104(4) Uani 1 1 d . . . . .
O600 O 0.2491(2) 0.4769(3) 0.5342(2) 0.053(3) Uani 0.636(16) 1 d . . P . .
O60A O 0.2308(2) 0.4487(3) 0.5386(2) 0.016(3) Uiso 0.364(16) 1 d . . P . .
O200 O 0.2484(4) 1.3282(6) 0.5193(8) 0.285(16) Uani 1 1 d D . . . .
C462 C 0.2724(7) 1.3259(7) 0.5536(6) 0.176(9) Uiso 1 1 d D . . . .
O201 O 0.2776(4) 1.3573(4) 0.5806(4) 0.138(4) Uiso 1 1 d D . . . .

loop_
_atom_site_aniso_label
_atom_site_aniso_U_11
_atom_site_aniso_U_22
_atom_site_aniso_U_33
_atom_site_aniso_U_23
_atom_site_aniso_U_13
_atom_site_aniso_U_12
C1 0.028(2) 0.033(2) 0.0189(19) -0.0061(17) -0.0008(15) 0.0127(18)
C2 0.022(2) 0.034(3) 0.025(2) 0.0011(18) -0.0013(16) 0.0119(18)
C3 0.035(3) 0.047(3) 0.035(3) 0.004(2) 0.004(2) 0.011(2)
C4 0.024(2) 0.037(3) 0.030(2) 0.0127(19) 0.0051(17) 0.0133(19)
C5 0.038(2) 0.031(2) 0.0173(19) 0.0001(17) 0.0022(17) 0.011(2)
C6 0.0175(18) 0.021(2) 0.0129(17) -0.0017(14) -0.0014(13) 0.0030(15)
C7 0.0146(17) 0.0120(18) 0.0109(16) -0.0001(13) -0.0034(12) 0.0040(13)
C8 0.0206(19) 0.023(2) 0.0105(17) -0.0010(15) -0.0010(13) 0.0033(15)
C9 0.0158(17) 0.0174(19) 0.0160(18) 0.0019(14) 0.0012(13) 0.0054(14)
C10 0.0108(15) 0.0140(17) 0.0112(16) 0.0037(13) 0.0039(12) 0.0036(13)
C11 0.023(2) 0.019(2) 0.0136(17) 0.0002(14) 0.0003(14) 0.0023(15)
C12 0.0120(16) 0.0189(19) 0.0172(18) -0.0029(14) 0.0044(13) 0.0004(14)
C13 0.0162(18) 0.027(2) 0.0131(17) 0.0056(15) -0.0022(13) 0.0033(16)
C14 0.0142(19) 0.014(2) 0.026(2) -0.0024(14) 0.0055(15) 0.0017(12)
C15 0.0195(18) 0.024(2) 0.0135(17) -0.0029(15) 0.0026(14) -0.0008(16)
C16 0.0151(17) 0.0142(18) 0.0123(16) 0.0001(14) -0.0023(13) 0.0020(14)
C17 0.025(2) 0.025(2) 0.0151(18) -0.0014(16) 0.0037(15) -0.0029(17)
C18 0.058(6) 0.076(8) 0.053(5) 0.020(5) -0.002(4) -0.037(6)
C19 0.050(5) 0.071(7) 0.046(5) 0.011(5) -0.004(4) -0.024(5)
C20 0.027(3) 0.043(4) 0.037(4) 0.007(3) 0.001(3) -0.004(3)
N1 0.043(4) 0.042(4) 0.036(3) 0.008(3) 0.002(3) -0.006(3)
C21 0.033(2) 0.030(2) 0.022(2) 0.0010(18) 0.0056(17) -0.0087(19)
C22 0.031(2) 0.046(3) 0.021(2) 0.0027(19) 0.0033(17) -0.006(2)
C23 0.032(2) 0.019(2) 0.034(2) -0.0021(18) 0.0023(18) 0.0095(18)
C24 0.0231(19) 0.020(2) 0.027(2) 0.0052(17) 0.0046(16) 0.0108(17)
C25 0.039(3) 0.032(3) 0.032(2) -0.004(2) -0.004(2) 0.009(2)
C26 0.036(2) 0.029(3) 0.034(2) -0.001(2) -0.0009(19) 0.008(2)
C27 0.043(3) 0.023(2) 0.031(2) 0.0007(19) -0.006(2) 0.009(2)
C28 0.0208(18) 0.015(2) 0.023(2) -0.0009(15) -0.0010(15) 0.0027(16)
C29 0.0123(16) 0.0115(18) 0.0113(16) 0.0022(13) -0.0012(12) 0.0033(13)
C30 0.0121(15) 0.0116(17) 0.0094(15) 0.0010(13) 0.0001(11) 0.0022(13)
C31 0.0161(17) 0.0173(19) 0.0089(16) -0.0040(13) -0.0009(13) 0.0029(14)
C32 0.0141(16) 0.0187(19) 0.0103(16) -0.0014(14) 0.0011(12) 0.0027(14)
C33 0.0217(18) 0.0139(18) 0.0128(17) 0.0011(13) -0.0005(13) 0.0000(14)
C34 0.0183(17) 0.0137(18) 0.0119(16) 0.0039(13) -0.0034(13) 0.0015(14)
C35 0.0123(15) 0.0178(18) 0.0138(16) 0.0002(14) 0.0045(13) 0.0015(14)
C36 0.0156(16) 0.0184(19) 0.0144(17) 0.0004(14) 0.0041(13) -0.0006(15)
C37 0.0194(17) 0.0167(19) 0.0141(17) -0.0061(14) -0.0001(13) -0.0008(14)
C38 0.0172(16) 0.0115(17) 0.0126(16) -0.0012(13) 0.0017(13) -0.0007(14)
C39 0.0254(19) 0.018(2) 0.0175(18) -0.0028(15) 0.0040(15) 0.0025(16)
C40 0.041(3) 0.031(3) 0.049(3) 0.005(2) -0.012(2) -0.006(2)
C41 0.065(4) 0.047(4) 0.057(4) 0.015(3) -0.009(3) -0.014(3)
C42 0.038(2) 0.032(3) 0.027(2) -0.0022(19) -0.0012(18) -0.013(2)
C43 0.031(2) 0.025(2) 0.037(3) -0.0060(19) 0.0029(19) -0.0083(19)
C44 0.047(3) 0.033(3) 0.047(3) -0.004(2) 0.001(2) -0.017(2)
C45 0.028(2) 0.018(2) 0.0191(19) 0.0018(15) -0.0007(15) -0.0120(16)
C46 0.0251(19) 0.018(2) 0.0208(19) 0.0033(15) 0.0018(15) -0.0093(16)
C47 0.049(3) 0.026(2) 0.031(2) 0.0009(19) -0.008(2) -0.010(2)
C48 0.039(3) 0.034(3) 0.028(2) 0.0046(19) -0.0035(19) -0.015(2)
C49 0.034(2) 0.033(3) 0.036(3) 0.002(2) -0.010(2) -0.008(2)
C50 0.0188(17) 0.017(2) 0.0232(19) -0.0033(15) -0.0017(15) -0.0043(15)
C53 0.0113(15) 0.0125(17) 0.0104(15) 0.0021(12) 0.0005(12) -0.0026(13)
C54 0.0146(16) 0.0145(18) 0.0131(16) 0.0023(14) 0.0011(13) -0.0047(14)
C55 0.0222(18) 0.0150(19) 0.0169(18) -0.0022(14) -0.0017(14) 0.0011(15)
C56 0.0162(16) 0.0183(19) 0.0084(15) 0.0030(13) 0.0043(12) 0.0019(14)
C57 0.0171(17) 0.0155(18) 0.0148(17) 0.0009(14) 0.0043(13) 0.0017(14)
C58 0.0189(17) 0.017(2) 0.0158(18) 0.0067(14) 0.0018(14) 0.0035(15)
C59 0.0208(19) 0.0128(19) 0.0171(18) 0.0000(14) -0.0021(14) -0.0033(15)
C60 0.0181(18) 0.0146(19) 0.0145(17) 0.0041(14) 0.0021(14) 0.0007(15)
C61 0.023(2) 0.020(2) 0.025(2) 0.0010(16) -0.0022(16) -0.0001(17)
C62 0.038(3) 0.028(3) 0.025(2) -0.0004(18) 0.0003(18) 0.008(2)
C63 0.040(3) 0.034(3) 0.034(3) 0.002(2) -0.002(2) 0.012(2)
C64 0.088(6) 0.064(5) 0.088(6) -0.033(5) -0.040(5) 0.041(5)
C65 0.037(3) 0.025(3) 0.043(3) 0.002(2) -0.007(2) 0.004(2)
C66 0.046(3) 0.030(3) 0.049(3) 0.007(2) 0.000(2) 0.019(2)
C67 0.048(3) 0.035(3) 0.037(3) -0.001(2) 0.013(2) 0.003(2)
C68 0.035(2) 0.043(3) 0.031(2) 0.000(2) 0.0031(19) 0.006(2)
C69 0.068(5) 0.079(6) 0.072(5) -0.002(4) 0.004(4) 0.008(4)
C70 0.064(4) 0.069(5) 0.070(5) -0.013(4) -0.005(4) 0.034(4)
C71 0.063(4) 0.060(4) 0.056(4) -0.003(3) -0.001(3) 0.013(3)
C72 0.022(2) 0.034(3) 0.030(2) 0.0033(19) 0.0011(17) 0.0016(18)
C73 0.0150(18) 0.0135(19) 0.0154(17) -0.0043(14) -0.0046(13) -0.0012(14)
C74 0.022(2) 0.0121(19) 0.0194(18) -0.0006(14) -0.0014(15) -0.0003(14)
C75 0.0168(18) 0.0142(19) 0.0142(17) -0.0039(14) -0.0005(13) -0.0043(14)
C76 0.0211(18) 0.019(2) 0.0086(16) 0.0042(14) -0.0013(13) 0.0030(15)
C77 0.0173(17) 0.0162(19) 0.0109(16) -0.0024(14) -0.0009(13) -0.0070(14)
C78 0.0187(18) 0.019(2) 0.0102(16) 0.0025(14) 0.0020(13) 0.0010(15)
C79 0.0171(18) 0.023(2) 0.0122(17) -0.0038(15) -0.0044(13) -0.0020(15)
C80 0.0133(16) 0.0162(19) 0.0121(17) -0.0049(13) 0.0017(13) -0.0039(14)
C81 0.0162(17) 0.0094(18) 0.0228(19) 0.0050(14) 0.0085(14) -0.0011(13)
C82 0.0182(17) 0.0178(19) 0.0094(16) 0.0060(14) 0.0036(13) 0.0056(14)
C83 0.046(3) 0.040(3) 0.040(3) 0.005(2) 0.007(2) 0.017(2)
C84 0.040(3) 0.026(3) 0.042(3) 0.002(2) 0.005(2) 0.011(2)
C85 0.029(2) 0.034(3) 0.037(3) 0.002(2) -0.0004(19) 0.005(2)
C86 0.044(3) 0.039(3) 0.057(4) -0.009(3) -0.008(3) 0.005(2)
C87 0.0232(19) 0.020(2) 0.0211(19) -0.0009(16) -0.0044(15) 0.0040(16)
C88 0.0152(17) 0.016(2) 0.031(2) 0.0015(16) 0.0043(16) 0.0049(15)
C89 0.0130(16) 0.0114(18) 0.0169(17) -0.0001(14) 0.0003(13) 0.0005(14)
C90 0.0130(16) 0.0097(17) 0.0152(16) -0.0003(13) 0.0018(13) -0.0042(13)
C91 0.0120(15) 0.0094(17) 0.0097(15) -0.0001(12) -0.0001(12) 0.0010(13)
C92 0.0175(17) 0.021(2) 0.0114(16) 0.0009(14) 0.0009(13) 0.0005(15)
C93 0.0123(15) 0.0146(18) 0.0139(16) 0.0037(13) 0.0058(12) -0.0022(13)
C94 0.0173(17) 0.0162(19) 0.0143(17) 0.0006(14) -0.0011(13) 0.0003(14)
C95 0.0210(18) 0.0154(19) 0.0139(17) -0.0075(14) 0.0041(14) -0.0009(14)
C96 0.0157(16) 0.0123(18) 0.0180(17) -0.0016(14) 0.0006(13) -0.0012(14)
C97 0.0150(16) 0.0125(18) 0.0138(16) 0.0028(13) 0.0023(13) -0.0025(14)
C98 0.0149(17) 0.0142(19) 0.0168(18) -0.0032(14) 0.0010(14) 0.0034(14)
C99 0.0129(16) 0.0147(19) 0.0243(19) -0.0016(15) 0.0013(14) 0.0014(14)
C100 0.027(2) 0.024(2) 0.025(2) -0.0004(18) -0.0052(16) -0.0113(18)
C101 0.037(3) 0.037(3) 0.028(2) 0.004(2) -0.0073(19) -0.012(2)
C102 0.040(3) 0.036(3) 0.030(2) -0.007(2) -0.005(2) -0.012(2)
C103 0.029(2) 0.028(2) 0.029(2) -0.0001(19) -0.0025(18) -0.0095(19)
C104 0.029(2) 0.042(3) 0.031(2) 0.004(2) 0.0033(18) 0.014(2)
C105 0.033(2) 0.039(3) 0.025(2) 0.0022(19) 0.0071(18) 0.010(2)
C106 0.025(2) 0.040(3) 0.023(2) 0.0048(19) 0.0063(16) 0.0096(19)
C107 0.036(3) 0.050(3) 0.037(3) 0.004(2) 0.000(2) 0.011(2)
C108 0.031(2) 0.038(3) 0.028(2) 0.013(2) 0.0024(18) 0.006(2)
C109 0.0169(17) 0.0156(18) 0.0209(19) 0.0016(15) -0.0031(14) 0.0028(14)
C110 0.0118(16) 0.022(2) 0.0132(17) -0.0024(14) 0.0020(13) 0.0010(14)
C111 0.0168(17) 0.0187(19) 0.0108(16) 0.0006(14) 0.0058(13) -0.0005(14)
C112 0.0187(18) 0.019(2) 0.0090(16) 0.0043(14) 0.0044(13) -0.0004(14)
C113 0.0203(16) 0.016(2) 0.0188(18) 0.0027(14) 0.0020(13) 0.0009(15)
C114 0.0150(17) 0.0125(18) 0.0147(16) 0.0012(14) 0.0013(12) 0.0006(13)
C115 0.0190(18) 0.019(2) 0.0153(18) 0.0012(14) 0.0026(14) -0.0019(15)
C116 0.0145(16) 0.0180(19) 0.0119(16) -0.0003(14) 0.0002(12) -0.0019(14)
C117 0.0175(17) 0.0179(19) 0.0107(16) 0.0011(14) 0.0011(13) -0.0065(14)
C118 0.0121(16) 0.022(2) 0.0108(16) 0.0008(14) -0.0012(12) -0.0013(14)
C119 0.0091(16) 0.022(2) 0.0095(16) 0.0011(14) 0.0009(12) -0.0021(14)
C120 0.0159(17) 0.0169(19) 0.0135(17) 0.0024(14) 0.0024(13) -0.0043(14)
C122 0.028(4) 0.041(6) 0.019(4) -0.013(3) 0.007(3) -0.022(5)
C123 0.033(4) 0.023(4) 0.015(3) -0.002(3) 0.009(3) -0.011(4)
N11 0.042(4) 0.048(6) 0.017(3) -0.004(3) 0.004(3) -0.026(4)
C124 0.0211(19) 0.026(2) 0.026(2) 0.0018(17) 0.0000(16) -0.0056(16)
C130 0.020(2) 0.020(2) 0.032(2) 0.0018(17) -0.0010(17) -0.0014(15)
C131 0.0149(17) 0.027(2) 0.0213(19) -0.0025(16) 0.0014(14) 0.0000(16)
C132 0.039(4) 0.023(3) 0.057(5) 0.000 0.021(3) 0.000
C133 0.021(2) 0.034(2) 0.0136(19) 0.0051(16) 0.0013(15) 0.0088(17)
C134 0.024(2) 0.045(3) 0.025(2) 0.003(2) -0.0012(17) -0.003(2)
C135 0.068(4) 0.120(7) 0.024(3) -0.008(3) 0.000(3) 0.061(5)
C136 0.033(2) 0.045(3) 0.020(2) 0.002(2) -0.0010(17) 0.020(2)
N13 0.026(3) 0.028(3) 0.041(3) -0.009(3) -0.009(2) 0.007(2)
C137 0.069(7) 0.076(8) 0.037(4) -0.010(4) -0.017(4) 0.053(7)
C138 0.029(4) 0.052(5) 0.023(3) -0.009(3) -0.007(3) 0.022(4)
C139 0.026(3) 0.060(6) 0.020(3) -0.002(3) -0.004(2) 0.032(4)
C140 0.0161(16) 0.0166(19) 0.0180(18) 0.0049(14) 0.0032(13) 0.0027(14)
C141 0.0147(16) 0.0167(19) 0.0164(18) 0.0030(14) 0.0022(13) -0.0010(14)
C142 0.0183(17) 0.0185(19) 0.0157(17) -0.0002(14) 0.0019(14) 0.0006(14)
C143 0.0129(15) 0.0177(19) 0.0056(15) 0.0019(13) 0.0000(12) -0.0016(14)
C144 0.0148(16) 0.0177(19) 0.0111(16) -0.0002(13) 0.0047(13) -0.0033(14)
C145 0.0198(17) 0.023(2) 0.0103(16) 0.0037(14) 0.0012(13) -0.0023(15)
C146 0.0178(17) 0.0180(19) 0.0139(17) 0.0040(14) -0.0005(13) 0.0007(14)
C147 0.0179(17) 0.018(2) 0.025(2) 0.0009(16) -0.0008(15) 0.0001(15)
C148 0.0116(16) 0.0129(18) 0.0148(16) 0.0046(13) -0.0010(13) 0.0011(13)
C149 0.0191(18) 0.019(2) 0.0169(18) 0.0007(15) -0.0036(14) -0.0028(15)
C150 0.0145(17) 0.0110(18) 0.0164(17) 0.0028(13) -0.0006(13) -0.0042(14)
C151 0.0200(18) 0.015(2) 0.025(2) 0.0026(16) 0.0072(15) -0.0039(15)
N14 0.054(5) 0.043(5) 0.022(3) 0.004(3) -0.001(3) -0.018(4)
C152 0.047(5) 0.022(4) 0.014(3) -0.015(3) 0.016(3) -0.014(4)
C153 0.068(7) 0.049(6) 0.024(4) -0.015(4) 0.021(4) -0.033(6)
C154 0.026(3) 0.034(4) 0.016(3) 0.004(3) 0.001(2) -0.007(3)
C155 0.028(2) 0.025(2) 0.025(2) 0.0002(18) 0.0026(17) -0.0091(18)
C156 0.034(2) 0.031(3) 0.031(2) 0.0091(19) 0.0037(19) -0.008(2)
C157 0.034(2) 0.039(3) 0.037(3) 0.001(2) 0.001(2) -0.021(2)
C158 0.042(3) 0.040(3) 0.044(3) 0.014(2) -0.007(2) -0.017(2)
C159 0.061(4) 0.055(4) 0.049(4) 0.009(3) -0.006(3) -0.014(3)
C160 0.059(4) 0.062(5) 0.048(4) 0.003(3) 0.010(3) -0.021(3)
C161 0.080(5) 0.037(3) 0.043(3) 0.000(3) 0.007(3) -0.019(3)
C162 0.027(2) 0.032(3) 0.037(3) 0.005(2) -0.0032(19) -0.004(2)
C163 0.025(2) 0.021(2) 0.0188(19) -0.0004(15) 0.0019(16) -0.0006(17)
C164 0.0219(19) 0.022(2) 0.0163(18) -0.0076(15) 0.0068(14) -0.0073(16)
C165 0.027(2) 0.036(2) 0.0110(17) -0.0003(16) -0.0002(15) -0.0158(18)
C166 0.0147(16) 0.021(2) 0.0179(18) 0.0016(15) 0.0027(14) -0.0035(15)
C167 0.0152(16) 0.018(2) 0.0174(18) -0.0001(15) 0.0004(13) 0.0012(15)
C168 0.022(2) 0.029(2) 0.023(2) 0.0082(17) -0.0002(16) -0.0059(18)
C169 0.0215(19) 0.032(3) 0.028(2) -0.0069(19) 0.0010(16) 0.0004(18)
C170 0.032(2) 0.031(3) 0.035(3) 0.016(2) -0.0109(19) -0.0110(19)
C171 0.024(2) 0.025(2) 0.032(2) -0.0096(18) -0.0014(17) 0.0057(17)
C172 0.029(2) 0.022(2) 0.048(3) -0.010(2) -0.009(2) 0.0004(18)
C173 0.045(3) 0.049(4) 0.099(6) -0.017(4) -0.014(4) 0.007(3)
C174 0.060(4) 0.060(4) 0.045(3) 0.002(3) 0.001(3) 0.008(3)
C175 0.075(5) 0.078(6) 0.079(6) -0.017(5) 0.008(4) 0.008(5)
C176 0.025(2) 0.031(3) 0.032(2) -0.0004(19) 0.0030(18) 0.0070(19)
C177 0.030(2) 0.033(3) 0.030(2) 0.0040(19) 0.0017(18) 0.012(2)
C178 0.0191(19) 0.018(2) 0.022(2) -0.0016(16) -0.0024(15) 0.0025(16)
C179 0.0131(17) 0.020(2) 0.0133(17) -0.0024(14) 0.0016(13) 0.0011(14)
C180 0.0153(17) 0.019(2) 0.0176(18) 0.0019(15) -0.0018(13) 0.0005(15)
C181 0.026(2) 0.018(2) 0.026(2) 0.0058(16) 0.0047(16) 0.0026(15)
C182 0.0232(19) 0.020(2) 0.0137(18) 0.0056(14) 0.0022(14) 0.0038(15)
C183 0.0224(19) 0.020(2) 0.0121(18) -0.0020(14) 0.0020(14) 0.0012(15)
C184 0.0137(16) 0.021(2) 0.0125(17) 0.0019(14) 0.0046(13) -0.0001(14)
C185 0.0162(17) 0.0185(19) 0.0119(17) 0.0018(14) 0.0003(13) -0.0005(14)
C186 0.0179(19) 0.0099(19) 0.0207(19) 0.0032(13) -0.0005(15) -0.0002(14)
C187 0.0155(17) 0.022(2) 0.0080(16) 0.0004(14) 0.0020(12) 0.0021(15)
C188 0.0154(18) 0.022(2) 0.0144(17) -0.0006(15) 0.0008(13) 0.0000(15)
C189 0.0203(19) 0.022(2) 0.023(2) 0.0006(16) 0.0020(15) -0.0034(16)
N18 0.048(4) 0.052(5) 0.031(3) 0.010(3) -0.005(3) -0.023(4)
C190 0.028(3) 0.036(4) 0.027(3) 0.008(3) 0.003(2) -0.008(3)
C191 0.042(4) 0.043(5) 0.038(4) -0.006(3) 0.001(3) -0.008(3)
C192 0.039(4) 0.050(6) 0.030(4) 0.016(3) -0.008(3) -0.026(4)
C193 0.035(3) 0.042(3) 0.035(3) 0.002(2) 0.003(2) -0.010(2)
C194 0.025(2) 0.043(3) 0.031(2) 0.002(2) 0.0006(18) -0.018(2)
C195 0.057(4) 0.069(5) 0.067(5) -0.003(4) 0.006(3) -0.029(4)
C196 0.070(4) 0.073(5) 0.029(3) 0.000(3) -0.001(3) -0.044(4)
N7 0.077(8) 0.054(7) 0.022(5) 0.005(4) -0.001(4) -0.025(6)
C197 0.053(7) 0.051(7) 0.030(5) -0.012(5) -0.002(5) -0.028(6)
C198 0.029(5) 0.048(7) 0.027(5) 0.012(5) -0.012(4) -0.014(5)
C200 0.040(3) 0.036(3) 0.031(2) 0.008(2) -0.011(2) -0.012(2)
C201 0.022(2) 0.025(2) 0.029(2) 0.0032(17) -0.0018(17) -0.0006(17)
C202 0.0149(16) 0.021(2) 0.0126(17) -0.0002(14) -0.0022(13) -0.0007(14)
C203 0.023(3) 0.019(3) 0.033(3) 0.000 -0.003(2) 0.000
C204 0.0166(17) 0.024(2) 0.0116(17) 0.0056(15) -0.0002(13) -0.0038(15)
C205 0.0197(18) 0.022(2) 0.0124(18) -0.0021(14) -0.0008(14) -0.0002(15)
C206 0.019(2) 0.015(3) 0.013(2) 0.000 -0.0007(18) 0.000
C207 0.082(5) 0.076(6) 0.053(4) -0.001(4) 0.002(4) -0.023(4)
C208 0.097(8) 0.118(11) 0.107(9) -0.032(8) 0.018(7) -0.013(7)
C209 0.180(14) 0.082(8) 0.103(9) -0.005(6) 0.053(9) -0.046(9)
C210 0.123(10) 0.120(11) 0.092(8) 0.009(7) -0.009(7) 0.030(9)
C211 0.124(11) 0.127(13) 0.154(14) -0.005(11) -0.041(10) 0.041(10)
C215 0.073(5) 0.055(4) 0.052(4) 0.007(3) -0.004(3) -0.010(3)
C216 0.083(6) 0.089(7) 0.098(7) 0.025(6) 0.010(5) 0.007(5)
C217 0.122(13) 0.26(3) 0.163(18) 0.00(2) -0.004(12) 0.006(17)
C218 0.088(6) 0.072(6) 0.062(5) -0.008(4) 0.016(4) 0.007(5)
C219 0.091(6) 0.059(5) 0.071(5) 0.001(4) 0.021(4) 0.002(4)
C223 0.041(3) 0.061(4) 0.034(3) 0.001(3) -0.005(2) -0.020(3)
C224 0.027(2) 0.038(3) 0.028(2) -0.007(2) -0.0030(18) -0.007(2)
C225 0.028(2) 0.055(4) 0.040(3) -0.016(3) 0.001(2) -0.009(2)
C226 0.025(2) 0.039(3) 0.031(2) -0.012(2) -0.0007(18) -0.013(2)
C227 0.041(3) 0.038(3) 0.029(2) -0.003(2) 0.003(2) -0.011(2)
C228 0.0205(19) 0.024(2) 0.024(2) 0.0023(16) -0.0002(16) -0.0026(16)
C460 0.079(5) 0.075(6) 0.069(5) 0.001(4) 0.011(4) 0.006(5)
C876 0.069(5) 0.089(7) 0.084(6) 0.010(5) -0.006(4) 0.016(5)
C901 0.039(3) 0.056(4) 0.031(3) 0.001(2) 0.004(2) -0.019(3)
C905 0.0123(16) 0.0133(18) 0.0162(17) 0.0004(13) 0.0004(13) -0.0042(13)
C906 0.0108(14) 0.0138(18) 0.0103(15) -0.0013(13) 0.0006(12) -0.0001(13)
C907 0.0186(18) 0.024(2) 0.025(2) 0.0038(16) 0.0017(14) -0.0102(15)
C908 0.031(3) 0.016(3) 0.029(3) 0.000 0.015(2) 0.000
N2 0.030(2) 0.038(2) 0.0239(18) 0.0002(17) 0.0020(15) 0.0107(18)
N3 0.0274(18) 0.034(2) 0.0261(19) 0.0010(16) -0.0031(15) 0.0092(16)
N4 0.036(2) 0.038(3) 0.036(2) 0.0009(19) -0.0009(17) -0.0072(19)
N5 0.056(3) 0.035(3) 0.068(4) 0.009(2) -0.016(3) -0.011(2)
N6 0.063(4) 0.063(4) 0.097(5) -0.024(4) -0.032(4) 0.019(3)
N19 0.073(4) 0.079(5) 0.068(4) -0.004(4) -0.001(3) 0.020(4)
N8 0.058(3) 0.040(3) 0.061(3) -0.005(3) -0.012(3) 0.008(2)
N9 0.036(2) 0.026(2) 0.0280(19) 0.0038(16) -0.0045(16) -0.0090(17)
N10 0.0296(19) 0.037(2) 0.0271(19) 0.0040(17) 0.0025(15) 0.0079(17)
N15 0.078(4) 0.057(4) 0.057(4) 0.003(3) 0.007(3) -0.017(3)
N16 0.085(5) 0.081(6) 0.109(7) -0.015(5) -0.013(5) 0.007(5)
N17 0.0252(18) 0.032(2) 0.0282(19) 0.0035(16) 0.0034(15) 0.0046(16)
N22 0.086(5) 0.097(7) 0.098(6) 0.020(5) 0.009(5) 0.012(5)
N23 0.076(4) 0.068(4) 0.052(3) -0.002(3) 0.006(3) -0.008(3)
N20 0.034(2) 0.036(3) 0.042(2) -0.001(2) 0.0049(18) -0.0090(19)
O1 0.0378(19) 0.038(2) 0.041(2) 0.0078(16) -0.0034(16) -0.0146(16)
O2 0.044(2) 0.067(3) 0.035(2) 0.0131(19) 0.0061(16) -0.017(2)
O3 0.0311(16) 0.037(2) 0.0331(18) -0.0011(15) 0.0000(13) 0.0152(15)
O4 0.0319(17) 0.050(2) 0.0308(17) -0.0011(16) 0.0064(13) 0.0185(16)
O5 0.0398(19) 0.034(2) 0.0360(19) -0.0001(15) 0.0006(15) 0.0198(16)
O6 0.047(2) 0.033(2) 0.0371(19) -0.0032(15) 0.0054(16) 0.0174(16)
O7 0.057(3) 0.070(3) 0.042(2) -0.016(2) 0.0072(19) -0.039(2)
O8 0.100(5) 0.052(4) 0.108(5) 0.017(3) 0.007(4) -0.034(3)
O9 0.075(3) 0.044(3) 0.075(3) -0.020(2) -0.009(3) 0.022(2)
O10 0.046(2) 0.043(2) 0.0357(19) 0.0053(16) 0.0020(16) 0.0249(18)
O11 0.0382(18) 0.036(2) 0.0309(17) 0.0094(15) 0.0027(14) -0.0159(15)
O12 0.0384(19) 0.042(2) 0.0274(17) 0.0023(15) 0.0015(14) -0.0213(16)
O13 0.041(2) 0.061(3) 0.033(2) -0.0093(18) 0.0047(15) 0.0178(19)
O14 0.0406(19) 0.041(2) 0.038(2) -0.0102(16) 0.0000(16) 0.0177(17)
O15 0.051(2) 0.051(3) 0.038(2) -0.0013(18) 0.0014(17) 0.028(2)
O16 0.0353(18) 0.070(3) 0.0316(19) -0.0046(18) 0.0073(15) 0.0081(19)
O18 0.0364(18) 0.048(2) 0.0274(17) -0.0016(16) 0.0003(13) -0.0224(17)
O19 0.039(2) 0.056(3) 0.045(2) -0.0046(19) -0.0003(17) 0.022(2)
O900 0.050(2) 0.047(3) 0.057(3) 0.022(2) -0.007(2) -0.014(2)
O21 0.043(2) 0.047(2) 0.0324(19) 0.0038(16) -0.0044(15) -0.0196(18)
O22 0.045(2) 0.045(2) 0.045(2) 0.0074(18) -0.0033(17) -0.0199(18)
O23 0.0399(19) 0.037(2) 0.039(2) 0.0093(16) 0.0022(15) -0.0143(16)
O25 0.051(3) 0.083(4) 0.052(3) 0.005(3) 0.014(2) -0.021(3)
O26 0.041(2) 0.059(3) 0.045(2) -0.008(2) 0.0115(17) -0.024(2)
O27 0.084(4) 0.118(6) 0.071(4) 0.016(4) 0.015(3) -0.026(4)
O29 0.096(4) 0.040(3) 0.067(3) 0.023(2) -0.030(3) -0.033(3)
O30 0.0377(18) 0.0296(19) 0.0295(17) -0.0043(14) 0.0040(14) -0.0155(15)
O31 0.087(4) 0.089(4) 0.056(3) 0.027(3) -0.025(3) -0.056(4)
O32 0.048(2) 0.061(3) 0.034(2) -0.0010(18) -0.0002(16) -0.017(2)
O33 0.0347(18) 0.053(3) 0.044(2) 0.0078(18) 0.0012(15) -0.0236(18)
O34 0.045(2) 0.077(3) 0.048(2) 0.019(2) 0.0000(18) -0.022(2)
O35 0.077(4) 0.071(4) 0.098(5) 0.015(4) 0.019(3) -0.006(3)
O36 0.077(3) 0.050(3) 0.076(4) -0.007(3) 0.001(3) 0.013(3)
O37 0.070(3) 0.051(3) 0.076(4) -0.009(3) 0.008(3) 0.008(3)
O38 0.047(2) 0.042(2) 0.0280(18) -0.0037(15) 0.0028(15) 0.0210(17)
O39 0.054(3) 0.069(3) 0.053(3) 0.000(2) 0.007(2) 0.022(2)
O40 0.086(4) 0.078(4) 0.053(3) 0.018(3) -0.005(3) -0.036(3)
O41 0.0336(17) 0.050(2) 0.0293(17) 0.0043(16) 0.0015(13) 0.0193(16)
O42 0.072(3) 0.080(4) 0.051(3) -0.021(3) -0.005(2) 0.028(3)
O45 0.105(5) 0.058(4) 0.112(6) 0.023(4) -0.021(4) -0.013(3)
O46 0.040(2) 0.076(3) 0.041(2) 0.000(2) 0.0003(17) -0.015(2)
O47 0.068(3) 0.068(3) 0.046(3) 0.005(2) 0.000(2) -0.009(3)
O48 0.045(2) 0.096(4) 0.038(2) 0.001(2) 0.0087(17) -0.024(3)
O49 0.046(2) 0.050(2) 0.0276(18) -0.0005(16) 0.0025(15) 0.0229(18)
O100 0.051(2) 0.058(3) 0.034(2) -0.0007(18) 0.0059(17) -0.012(2)
O101 0.120(7) 0.133(9) 0.150(9) -0.012(8) 0.020(7) -0.004(7)
O102 0.061(3) 0.060(3) 0.041(2) -0.004(2) 0.0067(19) 0.012(2)
O103 0.093(4) 0.072(4) 0.056(3) -0.005(3) -0.011(3) -0.027(3)
Li1 0.061(6) 0.042(6) 0.050(6) 0.002(5) 0.009(5) 0.015(5)
Li2 0.029(4) 0.038(5) 0.025(4) 0.003(3) 0.002(3) -0.018(3)
Li3 0.044(5) 0.029(4) 0.040(5) -0.006(4) 0.009(4) -0.018(4)
Li4 0.040(5) 0.039(5) 0.046(5) 0.010(4) -0.004(4) -0.013(4)
Li5 0.048(5) 0.027(4) 0.031(4) -0.004(3) 0.019(4) -0.006(3)
Li6 0.031(4) 0.029(4) 0.026(4) 0.001(3) 0.002(3) -0.012(3)
Li7 0.049(5) 0.046(5) 0.022(4) 0.003(3) 0.009(3) -0.030(4)
Li8 0.036(4) 0.058(6) 0.033(4) 0.002(4) 0.005(3) -0.016(4)
Li9 0.043(5) 0.061(6) 0.022(4) 0.003(4) -0.003(3) 0.027(4)
Li10 0.035(4) 0.037(5) 0.033(4) 0.009(4) 0.001(3) 0.007(4)
Li11 0.047(5) 0.033(4) 0.027(4) -0.007(3) 0.011(3) 0.012(4)
Li12 0.041(5) 0.041(5) 0.039(5) 0.005(4) 0.003(4) 0.021(4)
Li13 0.031(4) 0.033(5) 0.043(5) -0.001(4) -0.003(3) 0.017(3)
Li14 0.038(4) 0.032(5) 0.035(4) 0.006(3) -0.007(3) -0.020(4)
C126 0.090(8) 0.179(16) 0.081(7) 0.000(8) 0.007(6) -0.048(9)
C127 0.036(5) 0.60(6) 0.23(2) 0.30(3) 0.034(8) 0.039(12)
C129 0.075(5) 0.092(7) 0.065(5) 0.006(5) 0.006(4) 0.011(5)
N12 0.074(5) 0.090(7) 0.136(9) 0.009(6) -0.001(5) 0.007(5)
C128 0.026(3) 0.106(8) 0.206(13) 0.099(9) 0.038(5) 0.023(4)
C125 0.114(9) 0.078(7) 0.083(7) 0.011(5) -0.025(6) 0.007(6)
Li17 0.040(4) 0.050(6) 0.026(4) -0.007(4) 0.001(3) 0.028(4)
Li16 0.047(5) 0.043(5) 0.024(4) -0.002(3) 0.002(3) 0.024(4)
Li18 0.034(4) 0.022(4) 0.055(5) -0.003(4) -0.007(4) 0.017(3)
Li15 0.32(6) 0.18(4) 0.29(5) -0.12(4) 0.15(5) -0.20(5)
O703 0.255(19) 0.070(8) 0.50(4) 0.046(14) 0.08(2) 0.077(11)
O704 0.191(12) 0.094(8) 0.208(14) 0.021(8) -0.048(11) -0.001(8)
C401 0.033(2) 0.037(3) 0.031(2) 0.005(2) 0.0054(19) 0.011(2)
C400 0.032(2) 0.044(3) 0.031(2) 0.006(2) 0.0001(19) 0.014(2)
C900 0.034(2) 0.038(3) 0.032(2) -0.004(2) 0.0021(19) -0.016(2)
C902 0.080(6) 0.099(8) 0.081(6) -0.013(6) 0.008(5) -0.006(5)
C904 0.111(9) 0.097(9) 0.121(10) 0.009(8) 0.006(8) -0.005(7)
N901 0.120(8) 0.097(8) 0.114(8) -0.002(7) 0.010(7) 0.004(7)
N900 0.172(12) 0.083(8) 0.150(11) -0.040(7) 0.004(9) -0.008(8)
C800 0.138(12) 0.092(10) 0.118(11) 0.006(8) 0.012(9) 0.035(9)
C801 0.112(10) 0.131(13) 0.109(10) 0.028(9) 0.014(8) -0.014(9)
C802 0.123(10) 0.094(9) 0.097(8) -0.002(7) 0.015(7) 0.008(8)
O600 0.071(5) 0.054(5) 0.035(3) -0.002(3) 0.009(3) 0.031(4)
O200 0.098(7) 0.24(2) 0.49(4) 0.22(2) -0.092(14) -0.014(10)

loop_
_atom_type_symbol
_atom_type_description
_atom_type_scat_dispersion_real
_atom_type_scat_dispersion_imag
_atom_type_scat_source
C C 0.0181 0.0091 'International Tables Vol C Tables 4.2.6.8 and 6.1.1.4'
H H 0.0000 0.0000 'International Tables Vol C Tables 4.2.6.8 and 6.1.1.4'
N N 0.0311 0.0180 'International Tables Vol C Tables 4.2.6.8 and 6.1.1.4'
O O 0.0492 0.0322 'International Tables Vol C Tables 4.2.6.8 and 6.1.1.4'
Li Li 0.0008 0.0003 'International Tables Vol C Tables 4.2.6.8 and 6.1.1.4'

loop_
_geom_angle_atom_site_label_1
_geom_angle_atom_site_label_2
_geom_angle_atom_site_label_3
_geom_angle
_geom_angle_site_symmetry_1
_geom_angle_site_symmetry_3
_geom_angle_publ_flag
O4 C1 O3 122.5(4) . . ?
O4 C1 C2 118.9(4) . . ?
O3 C1 C2 118.4(4) . . ?
O4 C1 Li16 82.2(3) . 3 ?
O3 C1 Li16 40.4(3) . 3 ?
C2 C1 Li16 158.8(4) . 3 ?
C3 C2 C5 117.1(4) . . ?
C3 C2 C1 120.9(4) . . ?
C5 C2 C1 122.0(4) . . ?
C4 C3 C2 119.6(5) . . ?
C4 C3 H3 120.2 . . ?
C2 C3 H3 120.2 . . ?
C3 C4 C6 119.9(4) . . ?
C3 C4 H5 120.1 . . ?
C6 C4 H5 120.1 . . ?
N2 C5 C2 122.7(4) . . ?
N2 C5 H4 118.6 . . ?
C2 C5 H4 118.6 . . ?
N2 C6 C4 121.4(4) . . ?
N2 C6 C7 116.4(4) . . ?
C4 C6 C7 122.1(4) . . ?
C11 C7 C6 111.6(3) . . ?
C11 C7 C8 110.4(3) . . ?
C6 C7 C8 107.5(3) . . ?
C11 C7 C9 108.3(3) . . ?
C6 C7 C9 110.9(3) . . ?
C8 C7 C9 108.1(3) . . ?
C12 C8 C7 110.0(3) . . ?
C12 C8 H15A 109.7 . . ?
C7 C8 H15A 109.7 . . ?
C12 C8 H15B 109.7 . . ?
C7 C8 H15B 109.7 . . ?
H15A C8 H15B 108.2 . . ?
C10 C9 C7 109.9(3) . . ?
C10 C9 H14A 109.7 . . ?
C7 C9 H14A 109.7 . . ?
C10 C9 H14B 109.7 . . ?
C7 C9 H14B 109.7 . . ?
H14A C9 H14B 108.2 . . ?
C13 C10 C14 110.1(3) . . ?
C13 C10 C9 110.8(3) . . ?
C14 C10 C9 108.4(3) . . ?
C13 C10 H13 109.2 . . ?
C14 C10 H13 109.2 . . ?
C9 C10 H13 109.2 . . ?
C7 C11 C16 110.5(4) . . ?
C7 C11 H8A 109.6 . . ?
C16 C11 H8A 109.6 . . ?
C7 C11 H8B 109.6 . . ?
C16 C11 H8B 109.6 . . ?
H8A C11 H8B 108.1 . . ?
C8 C12 C15 110.0(4) . . ?
C8 C12 C14 109.2(3) . . ?
C15 C12 C14 109.8(3) . . ?
C8 C12 H11 109.3 . . ?
C15 C12 H11 109.3 . . ?
C14 C12 H11 109.3 . . ?
C10 C13 C16 110.2(3) . . ?
C10 C13 H9A 109.6 . . ?
C16 C13 H9A 109.6 . . ?
C10 C13 H9B 109.6 . . ?
C16 C13 H9B 109.6 . . ?
H9A C13 H9B 108.1 . . ?
C10 C14 C12 108.4(3) . . ?
C10 C14 H12A 110.0 . . ?
C12 C14 H12A 110.0 . . ?
C10 C14 H12B 110.0 . . ?
C12 C14 H12B 110.0 . . ?
H12A C14 H12B 108.4 . . ?
C16 C15 C12 110.2(3) . . ?
C16 C15 H10A 109.6 . . ?
C12 C15 H10A 109.6 . . ?
C16 C15 H10B 109.6 . . ?
C12 C15 H10B 109.6 . . ?
H10A C15 H10B 108.1 . . ?
C15 C16 C17 109.4(3) . . ?
C15 C16 C11 109.2(3) . . ?
C17 C16 C11 110.8(3) . . ?
C15 C16 C13 108.2(3) . . ?
C17 C16 C13 110.4(3) . . ?
C11 C16 C13 108.9(3) . . ?
N1 C17 C18 121.2(6) . . ?
C18A C17 N1A 123.6(13) . . ?
C18A C17 C16 116.9(10) . . ?
N1 C17 C16 117.4(4) . . ?
C18 C17 C16 121.4(5) . . ?
N1A C17 C16 118.3(9) . . ?
C19 C18 C17 119.3(9) . . ?
C19 C18 H18 120.3 . . ?
C17 C18 H18 120.3 . . ?
C18 C19 C21 118.8(9) . . ?
C18 C19 H19 120.6 . . ?
C21 C19 H19 120.6 . . ?
N1 C20 C21 123.0(7) . . ?
N1 C20 H20 118.5 . . ?
C21 C20 H20 118.5 . . ?
C17 N1 C20 119.4(6) . . ?
C17 C18A C19A 117.7(18) . . ?
C17 C18A H18A 121.2 . . ?
C19A C18A H18A 121.2 . . ?
C20A N1A C17 114.0(16) . . ?
C18A C19A C21 124.3(15) . . ?
C18A C19A H19K 117.9 . . ?
C21 C19A H19K 117.9 . . ?
C21 C20A N1A 123.7(18) . . ?
C21 C20A H20K 118.1 . . ?
N1A C20A H20K 118.1 . . ?
C20 C21 C19 118.2(6) . . ?
C20A C21 C19A 114.5(12) . . ?
C20A C21 C22 119.3(10) . . ?
C20 C21 C22 123.6(5) . . ?
C19 C21 C22 118.1(5) . . ?
C19A C21 C22 126.2(8) . . ?
O1 C22 O2 126.0(5) . . ?
O1 C22 C21 118.6(4) . . ?
O2 C22 C21 115.3(4) . . ?
O1 C22 Li6 36.9(3) . . ?
O2 C22 Li6 89.4(4) . . ?
C21 C22 Li6 155.2(4) . . ?
O5 C23 O6 124.6(5) . . ?
O5 C23 C24 117.2(4) . . ?
O6 C23 C24 118.1(4) . . ?
C25 C24 C27 119.1(4) . . ?
C25 C24 C23 120.6(4) . . ?
C27 C24 C23 120.3(4) . . ?
C24 C25 C26 118.9(5) . . ?
C24 C25 H31 120.5 . . ?
C26 C25 H31 120.5 . . ?
C25 C26 C28 119.7(5) . . ?
C25 C26 H32 120.1 . . ?
C28 C26 H32 120.1 . . ?
N3 C27 C24 121.7(4) . . ?
N3 C27 H30 119.2 . . ?
C24 C27 H30 119.2 . . ?
N3 C28 C26 120.7(4) . . ?
N3 C28 C29 117.2(4) . . ?
C26 C28 C29 122.0(4) . . ?
C28 C29 C30 110.5(3) . . ?
C28 C29 C33 108.3(3) . . ?
C30 C29 C33 108.6(3) . . ?
C28 C29 C31 111.1(3) . . ?
C30 C29 C31 110.6(3) . . ?
C33 C29 C31 107.6(3) . . ?
C29 C30 C38 111.5(3) . . ?
C29 C30 H38A 109.3 . . ?
C38 C30 H38A 109.3 . . ?
C29 C30 H38B 109.3 . . ?
C38 C30 H38B 109.3 . . ?
H38A C30 H38B 108.0 . . ?
C32 C31 C29 109.9(3) . . ?
C32 C31 H41A 109.7 . . ?
C29 C31 H41A 109.7 . . ?
C32 C31 H41B 109.7 . . ?
C29 C31 H41B 109.7 . . ?
H41A C31 H41B 108.2 . . ?
C31 C32 C35 108.3(3) . . ?
C31 C32 C34 110.5(3) . . ?
C35 C32 C34 109.4(3) . . ?
C31 C32 H37 109.5 . . ?
C35 C32 H37 109.5 . . ?
C34 C32 H37 109.5 . . ?
C36 C33 C29 109.4(3) . . ?
C36 C33 H35A 109.8 . . ?
C29 C33 H35A 109.8 . . ?
C36 C33 H35B 109.8 . . ?
C29 C33 H35B 109.8 . . ?
H35A C33 H35B 108.3 . . ?
C38 C34 C32 111.8(3) . . ?
C38 C34 H39A 109.3 . . ?
C32 C34 H39A 109.3 . . ?
C38 C34 H39B 109.3 . . ?
C32 C34 H39B 109.3 . . ?
H39A C34 H39B 107.9 . . ?
C36 C35 C32 109.1(3) . . ?
C36 C35 H42A 109.9 . . ?
C32 C35 H42A 109.9 . . ?
C36 C35 H42B 109.9 . . ?
C32 C35 H42B 109.9 . . ?
H42A C35 H42B 108.3 . . ?
C37 C36 C35 110.2(3) . . ?
C37 C36 C33 108.2(3) . . ?
C35 C36 C33 110.6(3) . . ?
C37 C36 H36 109.3 . . ?
C35 C36 H36 109.3 . . ?
C33 C36 H36 109.3 . . ?
C36 C37 C38 110.8(3) . . ?
C36 C37 H40A 109.5 . . ?
C38 C37 H40A 109.5 . . ?
C36 C37 H40B 109.5 . . ?
C38 C37 H40B 109.5 . . ?
H40A C37 H40B 108.1 . . ?
C39 C38 C34 112.6(3) . . ?
C39 C38 C30 110.6(3) . . ?
C34 C38 C30 108.7(3) . . ?
C39 C38 C37 109.6(3) . . ?
C34 C38 C37 108.2(3) . . ?
C30 C38 C37 107.0(3) . . ?
N4 C39 C40 123.1(5) . . ?
N4 C39 C38 117.6(4) . . ?
C40 C39 C38 119.3(4) . . ?
C41 C40 C39 117.6(5) . . ?
C41 C40 H45 121.2 . . ?
C39 C40 H45 121.2 . . ?
C40 C41 C43 121.2(6) . . ?
C40 C41 H46 119.4 . . ?
C43 C41 H46 119.4 . . ?
N4 C42 C43 122.9(5) . . ?
N4 C42 H47 118.5 . . ?
C43 C42 H47 118.5 . . ?
C41 C43 C42 116.3(5) . . ?
C41 C43 C44 120.1(5) . . ?
C42 C43 C44 123.6(5) . . ?
O8 C44 O7 124.6(6) . . ?
O8 C44 C43 117.1(6) . . ?
O7 C44 C43 118.3(6) . . ?
O11 C45 O12 125.8(4) . . ?
O11 C45 C46 118.2(4) . . ?
O12 C45 C46 116.0(4) . . ?
C49 C46 C47 116.8(4) . . ?
C49 C46 C45 122.5(4) . . ?
C47 C46 C45 120.6(4) . . ?
C48 C47 C46 121.3(5) . . ?
C48 C47 H52 119.3 . . ?
C46 C47 H52 119.3 . . ?
C50 C48 C47 119.4(5) . . ?
C50 C48 H53 120.3 . . ?
C47 C48 H53 120.3 . . ?
N5 C49 C46 121.4(5) . . ?
N5 C49 H238 119.3 . . ?
C46 C49 H238 119.3 . . ?
N5 C50 C48 121.6(5) . . ?
N5 C50 C905 120.8(4) . . ?
C48 C50 C905 117.7(4) . . ?
C54 C53 C905 110.7(3) . . ?
C54 C53 H56A 109.5 . . ?
C905 C53 H56A 109.5 . . ?
C54 C53 H56B 109.5 . . ?
C905 C53 H56B 109.5 . . ?
H56A C53 H56B 108.1 . . ?
C57 C54 C53 108.6(3) . . ?
C57 C54 C59 111.0(3) . . ?
C53 C54 C59 109.9(3) . . ?
C57 C54 H57 109.1 . . ?
C53 C54 H57 109.1 . . ?
C59 C54 H57 109.1 . . ?
C905 C55 C56 109.9(3) . . ?
C905 C55 H59A 109.7 . . ?
C56 C55 H59A 109.7 . . ?
C905 C55 H59B 109.7 . . ?
C56 C55 H59B 109.7 . . ?
H59A C55 H59B 108.2 . . ?
C58 C56 C57 111.1(3) . . ?
C58 C56 C55 108.7(3) . . ?
C57 C56 C55 109.8(3) . . ?
C58 C56 H60 109.1 . . ?
C57 C56 H60 109.1 . . ?
C55 C56 H60 109.1 . . ?
C54 C57 C56 108.2(3) . . ?
C54 C57 H61A 110.1 . . ?
C56 C57 H61A 110.1 . . ?
C54 C57 H61B 110.1 . . ?
C56 C57 H61B 110.1 . . ?
H61A C57 H61B 108.4 . . ?
C56 C58 C60 111.2(3) . . ?
C56 C58 H62A 109.4 . . ?
C60 C58 H62A 109.4 . . ?
C56 C58 H62B 109.4 . . ?
C60 C58 H62B 109.4 . . ?
H62A C58 H62B 108.0 . . ?
C60 C59 C54 110.9(3) . . ?
C60 C59 H63A 109.5 . . ?
C54 C59 H63A 109.5 . . ?
C60 C59 H63B 109.5 . . ?
C54 C59 H63B 109.5 . . ?
H63A C59 H63B 108.0 . . ?
C61 C60 C59 112.0(3) . . ?
C61 C60 C906 110.5(3) . . ?
C59 C60 C906 107.9(3) . . ?
C61 C60 C58 111.4(3) . . ?
C59 C60 C58 108.3(3) . . ?
C906 C60 C58 106.4(3) . . ?
N6 C61 C62 120.5(5) . . ?
N6 C61 C60 122.6(4) . . ?
C62 C61 C60 116.6(4) . . ?
C63 C62 C61 119.1(5) . . ?
C63 C62 H66 120.5 . . ?
C61 C62 H66 120.5 . . ?
C62 C63 C65 123.4(5) . . ?
C62 C63 H67 118.3 . . ?
C65 C63 H67 118.3 . . ?
C65 C64 N6 119.0(7) . . ?
C65 C64 H68 120.5 . . ?
N6 C64 H68 120.5 . . ?
C64 C65 C63 116.0(6) . . ?
C64 C65 C66 119.7(6) . . ?
C63 C65 C66 124.2(5) . . ?
O9 C66 O10 124.2(5) . . ?
O9 C66 C65 118.8(5) . . ?
O10 C66 C65 116.7(5) . . ?
O9 C66 Li17 83.8(4) . . ?
O10 C66 Li17 40.5(3) . . ?
C65 C66 Li17 157.0(5) . . ?
O14 C67 O13 125.7(5) . . ?
O14 C67 C68 118.4(5) . . ?
O13 C67 C68 115.4(5) . . ?
O14 C67 Li10 36.5(3) . 1_545 ?
O13 C67 Li10 91.0(4) . 1_545 ?
C68 C67 Li10 153.3(4) . 1_545 ?
C69 C68 C71 116.9(7) . . ?
C69 C68 C67 120.1(6) . . ?
C71 C68 C67 122.9(6) . . ?
C70 C69 C68 120.7(8) . . ?
C70 C69 H73 119.6 . . ?
C68 C69 H73 119.6 . . ?
C72 C70 C69 120.9(8) . . ?
C72 C70 H75 119.5 . . ?
C69 C70 H75 119.5 . . ?
N19 C71 C68 121.1(7) . . ?
N19 C71 H74 119.5 . . ?
C68 C71 H74 119.5 . . ?
C70 C72 N19 119.0(6) . . ?
C70 C72 C73 121.6(5) . . ?
N19 C72 C73 118.8(5) . . ?
C74 C73 C78 109.0(3) . . ?
C74 C73 C79 109.9(3) . . ?
C78 C73 C79 108.2(3) . . ?
C74 C73 C72 110.5(4) . . ?
C78 C73 C72 109.0(3) . . ?
C79 C73 C72 110.2(3) . . ?
C73 C74 C75 110.3(3) . . ?
C73 C74 H85A 109.6 . . ?
C75 C74 H85A 109.6 . . ?
C73 C74 H85B 109.6 . . ?
C75 C74 H85B 109.6 . . ?
H85A C74 H85B 108.1 . . ?
C228 C75 C76 107.2(3) 3_445 . ?
C228 C75 C74 112.0(3) 3_445 . ?
C76 C75 C74 109.0(3) . . ?
C228 C75 C77 111.6(3) 3_445 . ?
C76 C75 C77 107.6(3) . . ?
C74 C75 C77 109.1(3) . . ?
C82 C76 C75 110.4(3) . . ?
C82 C76 H84A 109.6 . . ?
C75 C76 H84A 109.6 . . ?
C82 C76 H84B 109.6 . . ?
C75 C76 H84B 109.6 . . ?
H84A C76 H84B 108.1 . . ?
C75 C77 C80 109.6(3) . . ?
C75 C77 H83A 109.7 . . ?
C80 C77 H83A 109.7 . . ?
C75 C77 H83B 109.7 . . ?
C80 C77 H83B 109.7 . . ?
H83A C77 H83B 108.2 . . ?
C82 C78 C73 109.9(3) . . ?
C82 C78 H81A 109.7 . . ?
C73 C78 H81A 109.7 . . ?
C82 C78 H81B 109.7 . . ?
C73 C78 H81B 109.7 . . ?
H81A C78 H81B 108.2 . . ?
C80 C79 C73 110.1(3) . . ?
C80 C79 H78A 109.6 . . ?
C73 C79 H78A 109.6 . . ?
C80 C79 H78B 109.6 . . ?
C73 C79 H78B 109.6 . . ?
H78A C79 H78B 108.2 . . ?
C79 C80 C77 110.0(3) . . ?
C79 C80 C81 110.3(3) . . ?
C77 C80 C81 108.7(3) . . ?
C79 C80 H79 109.3 . . ?
C77 C80 H79 109.3 . . ?
C81 C80 H79 109.3 . . ?
C82 C81 C80 107.7(3) . . ?
C82 C81 H82A 110.2 . . ?
C80 C81 H82A 110.2 . . ?
C82 C81 H82B 110.2 . . ?
C80 C81 H82B 110.2 . . ?
H82A C81 H82B 108.5 . . ?
C76 C82 C78 110.7(3) . . ?
C76 C82 C81 109.4(3) . . ?
C78 C82 C81 110.4(3) . . ?
C76 C82 H80 108.8 . . ?
C78 C82 H80 108.8 . . ?
C81 C82 H80 108.8 . . ?
O29 C83 O15 122.9(6) 4_547 . ?
O29 C83 C84 118.8(5) 4_547 . ?
O15 C83 C84 118.1(6) . . ?
O29 C83 Li11 83.6(4) 4_547 . ?
O15 C83 Li11 40.2(3) . . ?
C84 C83 Li11 157.3(5) . . ?
C85 C84 C86 118.5(5) . . ?
C85 C84 C83 123.9(5) . . ?
C86 C84 C83 117.6(6) . . ?
C87 C85 C84 122.8(5) . . ?
C87 C85 H90 118.6 . . ?
C84 C85 H90 118.6 . . ?
C84 C86 N8 120.1(6) . . ?
C84 C86 H89 119.9 . . ?
N8 C86 H89 119.9 . . ?
C85 C87 C88 119.0(4) . . ?
C85 C87 H91 120.5 . . ?
C88 C87 H91 120.5 . . ?
C87 C88 N8 119.9(4) . . ?
C87 C88 C89 117.2(4) . . ?
N8 C88 C89 122.9(4) . . ?
C88 C89 C94 108.6(3) . . ?
C88 C89 C96 109.1(3) . . ?
C94 C89 C96 110.3(3) . . ?
C88 C89 C90 110.5(3) . . ?
C94 C89 C90 109.1(3) . . ?
C96 C89 C90 109.3(3) . . ?
C91 C90 C89 109.2(3) . . ?
C91 C90 H94A 109.8 . . ?
C89 C90 H94A 109.8 . . ?
C91 C90 H94B 109.8 . . ?
C89 C90 H94B 109.8 . . ?
H94A C90 H94B 108.3 . . ?
C90 C91 C93 110.0(3) . . ?
C90 C91 C97 109.8(3) . . ?
C93 C91 C97 109.6(3) . . ?
C90 C91 H96 109.1 . . ?
C93 C91 H96 109.1 . . ?
C97 C91 H96 109.1 . . ?
C95 C92 C93 110.2(3) . . ?
C95 C92 C94 108.7(3) . . ?
C93 C92 C94 109.6(3) . . ?
C95 C92 H99 109.4 . . ?
C93 C92 H99 109.4 . . ?
C94 C92 H99 109.4 . . ?
C91 C93 C92 109.2(3) . . ?
C91 C93 H97A 109.8 . . ?
C92 C93 H97A 109.8 . . ?
C91 C93 H97B 109.8 . . ?
C92 C93 H97B 109.8 . . ?
H97A C93 H97B 108.3 . . ?
C89 C94 C92 109.4(3) . . ?
C89 C94 H95A 109.8 . . ?
C92 C94 H95A 109.8 . . ?
C89 C94 H95B 109.8 . . ?
C92 C94 H95B 109.8 . . ?
H95A C94 H95B 108.3 . . ?
C92 C95 C98 110.6(3) . . ?
C92 C95 H10C 109.5 . . ?
C98 C95 H10C 109.5 . . ?
C92 C95 H10D 109.5 . . ?
C98 C95 H10D 109.5 . . ?
H10C C95 H10D 108.1 . . ?
C89 C96 C98 110.0(3) . . ?
C89 C96 H98A 109.7 . . ?
C98 C96 H98A 109.7 . . ?
C89 C96 H98B 109.7 . . ?
C98 C96 H98B 109.7 . . ?
H98A C96 H98B 108.2 . . ?
C91 C97 C98 111.5(3) . . ?
C91 C97 H10E 109.3 . . ?
C98 C97 H10E 109.3 . . ?
C91 C97 H10F 109.3 . . ?
C98 C97 H10F 109.3 . . ?
H10E C97 H10F 108.0 . . ?
C99 C98 C97 113.1(3) . . ?
C99 C98 C96 109.1(3) . . ?
C97 C98 C96 107.1(3) . . ?
C99 C98 C95 110.8(3) . . ?
C97 C98 C95 108.3(3) . . ?
C96 C98 C95 108.2(3) . . ?
N9 C99 C100 120.1(4) . . ?
N9 C99 C98 118.5(4) . . ?
C100 C99 C98 121.4(4) . . ?
C102 C100 C99 118.7(4) . . ?
C102 C100 H104 120.6 . . ?
C99 C100 H104 120.6 . . ?
N9 C101 C103 123.7(5) . . ?
N9 C101 H106 118.1 . . ?
C103 C101 H106 118.1 . . ?
C100 C102 C103 120.2(5) . . ?
C100 C102 H105 119.9 . . ?
C103 C102 H105 119.9 . . ?
C101 C103 C102 117.1(5) . . ?
C101 C103 C900 122.9(4) . 1_545 ?
C102 C103 C900 120.1(5) . 1_545 ?
O41 C104 O16 123.8(5) . . ?
O41 C104 C105 118.4(4) . . ?
O16 C104 C105 117.8(5) . . ?
O41 C104 Li13 43.0(3) . . ?
O16 C104 Li13 81.5(4) . . ?
C105 C104 Li13 160.3(4) . . ?
C106 C105 C107 118.5(5) . . ?
C106 C105 C104 121.5(5) . . ?
C107 C105 C104 119.9(5) . . ?
N10 C106 C105 122.2(4) . . ?
N10 C106 H110 118.9 . . ?
C105 C106 H110 118.9 . . ?
C108 C107 C105 118.9(5) . . ?
C108 C107 H111 120.5 . . ?
C105 C107 H111 120.5 . . ?
C107 C108 C109 119.7(5) . . ?
C107 C108 H112 120.2 . . ?
C109 C108 H112 120.2 . . ?
N10 C109 C108 121.9(4) . . ?
N10 C109 C110 118.6(4) . . ?
C108 C109 C110 119.4(4) . . ?
C109 C110 C116 106.8(3) . . ?
C109 C110 C111 112.9(3) . . ?
C116 C110 C111 108.6(3) . . ?
C109 C110 C114 110.4(3) . . ?
C116 C110 C114 109.7(3) . . ?
C111 C110 C114 108.4(3) . . ?
C112 C111 C110 110.1(3) . . ?
C112 C111 H11A 109.6 . . ?
C110 C111 H11A 109.6 . . ?
C112 C111 H11B 109.6 . . ?
C110 C111 H11B 109.6 . . ?
H11A C111 H11B 108.2 . . ?
C113 C112 C111 110.9(3) . . ?
C113 C112 C118 108.2(3) . . ?
C111 C112 C118 110.0(3) . . ?
C113 C112 H121 109.2 . . ?
C111 C112 H121 109.2 . . ?
C118 C112 H121 109.2 . . ?
C112 C113 C115 109.9(3) . . ?
C112 C113 H12C 109.7 . . ?
C115 C113 H12C 109.7 . . ?
C112 C113 H12D 109.7 . . ?
C115 C113 H12D 109.7 . . ?
H12C C113 H12D 108.2 . . ?
C110 C114 C119 110.2(3) . . ?
C110 C114 H11E 109.6 . . ?
C119 C114 H11E 109.6 . . ?
C110 C114 H11F 109.6 . . ?
C119 C114 H11F 109.6 . . ?
H11E C114 H11F 108.1 . . ?
C116 C115 C117 108.7(3) . . ?
C116 C115 C113 109.6(3) . . ?
C117 C115 C113 109.0(3) . . ?
C116 C115 H118 109.8 . . ?
C117 C115 H118 109.8 . . ?
C113 C115 H118 109.8 . . ?
C115 C116 C110 110.4(3) . . ?
C115 C116 H11C 109.6 . . ?
C110 C116 H11C 109.6 . . ?
C115 C116 H11D 109.6 . . ?
C110 C116 H11D 109.6 . . ?
H11C C116 H11D 108.1 . . ?
C115 C117 C119 110.4(3) . . ?
C115 C117 H11G 109.6 . . ?
C119 C117 H11G 109.6 . . ?
C115 C117 H11H 109.6 . . ?
C119 C117 H11H 109.6 . . ?
H11G C117 H11H 108.1 . . ?
C119 C118 C112 110.0(3) . . ?
C119 C118 H12E 109.7 . . ?
C112 C118 H12E 109.7 . . ?
C119 C118 H12F 109.7 . . ?
C112 C118 H12F 109.7 . . ?
H12E C118 H12F 108.2 . . ?
C120 C119 C118 110.8(3) . . ?
C120 C119 C117 110.1(3) . . ?
C118 C119 C117 108.6(3) . . ?
C120 C119 C114 109.7(3) . . ?
C118 C119 C114 109.3(3) . . ?
C117 C119 C114 108.3(3) . . ?
C121 C120 N11 119.9(5) . . ?
N11A C120 C21A 120.4(5) . . ?
C121 C120 C119 122.5(4) . . ?
N11A C120 C119 119.1(4) . . ?
N11 C120 C119 117.4(4) . . ?
C21A C120 C119 120.3(4) . . ?
C120 C121 C122 121.2(7) . . ?
C120 C121 H12J 119.4 . . ?
C122 C121 H12J 119.4 . . ?
C121 C122 C124 120.8(7) . . ?
C121 C122 H122 119.6 . . ?
C124 C122 H122 119.6 . . ?
N11 C123 C124 125.8(6) . . ?
N11 C123 H123 117.1 . . ?
C124 C123 H123 117.1 . . ?
C123 N11 C120 117.2(6) . . ?
C22A C21A C120 120.7(7) . . ?
C22A C21A H21K 119.6 . . ?
C120 C21A H21K 119.6 . . ?
C23A N11A C120 118.3(7) . . ?
N11A C23A C124 124.6(8) . . ?
N11A C23A H23A 117.7 . . ?
C124 C23A H23A 117.7 . . ?
C21A C22A C124 120.2(8) . . ?
C21A C22A H22A 119.9 . . ?
C124 C22A H22A 119.9 . . ?
C123 C124 C122 115.1(5) . . ?
C23A C124 C22A 115.1(7) . . ?
C128 C130 C132 119.4(4) . . ?
C128 C130 C134 99.9(3) . . ?
C132 C130 C134 109.0(4) . . ?
C128 C130 C131 111.3(5) . . ?
C132 C130 C131 109.9(3) . . ?
C134 C130 C131 106.2(4) . . ?
C133 C131 C130 109.1(3) . . ?
C133 C131 H13A 109.9 . . ?
C130 C131 H13A 109.9 . . ?
C133 C131 H13B 109.9 . . ?
C130 C131 H13B 109.9 . . ?
H13A C131 H13B 108.3 . . ?
C130 C132 C130 112.5(6) . 2_556 ?
C130 C132 H13C 109.1 . . ?
C130 C132 H13C 109.1 2_556 . ?
C130 C132 H13D 109.1 . . ?
C130 C132 H13D 109.1 2_556 . ?
H13C C132 H13D 107.8 . . ?
C134 C133 C908 109.9(3) 2_556 . ?
C134 C133 C131 110.1(4) 2_556 . ?
C908 C133 C131 109.7(3) . . ?
C134 C133 H130 109.0 2_556 . ?
C908 C133 H130 109.0 . . ?
C131 C133 H130 109.0 . . ?
C133 C134 C130 110.9(4) 2_556 . ?
C133 C134 H13E 109.5 2_556 . ?
C130 C134 H13E 109.5 . . ?
C133 C134 H13F 109.5 2_556 . ?
C130 C134 H13F 109.5 . . ?
H13E C134 H13F 108.0 . . ?
O49 C135 O60A 113.8(8) . . ?
O49 C135 O600 125.1(6) . . ?
O60A C135 O600 49.0(5) . . ?
O49 C135 C136 119.3(5) . . ?
O60A C135 C136 120.2(6) . . ?
O600 C135 C136 110.8(6) . . ?
C138 C136 C137 119.9(6) . . ?
C37A C136 C38A 114.1(10) . . ?
C37A C136 C135 125.3(8) . . ?
C138 C136 C135 121.4(5) . . ?
C137 C136 C135 118.7(6) . . ?
C38A C136 C135 120.5(8) . . ?
C140 N13 C138 123.1(5) . . ?
C139 C137 C136 120.5(8) . . ?
C139 C137 H137 119.8 . . ?
C136 C137 H137 119.8 . . ?
C136 C138 N13 119.1(6) . . ?
C136 C138 H138 120.5 . . ?
N13 C138 H138 120.5 . . ?
C137 C139 C140 118.9(6) . . ?
C137 C139 H139 120.6 . . ?
C140 C139 H139 120.6 . . ?
C140 C39A C37A 120.3(12) . . ?
C140 C39A H39C 119.9 . . ?
C37A C39A H39C 119.9 . . ?
C38A N13A C140 115.8(11) . . ?
N13A C38A C136 120.3(13) . . ?
N13A C38A H38C 119.8 . . ?
C136 C38A H38C 119.8 . . ?
C39A C37A C136 126.5(14) . . ?
C39A C37A H37A 116.7 . . ?
C136 C37A H37A 116.7 . . ?
N13 C140 C139 118.1(4) . . ?
C39A C140 N13A 122.8(8) . . ?
C39A C140 C141 118.3(7) . . ?
N13 C140 C141 122.2(4) . . ?
C139 C140 C141 119.7(4) . . ?
N13A C140 C141 118.7(6) . . ?
C140 C141 C142 111.1(3) . . ?
C140 C141 C147 108.6(3) . . ?
C142 C141 C147 108.5(3) . . ?
C140 C141 C146 112.0(3) . . ?
C142 C141 C146 108.5(3) . . ?
C147 C141 C146 108.0(3) . . ?
C143 C142 C141 111.4(3) . . ?
C143 C142 H14E 109.3 . . ?
C141 C142 H14E 109.3 . . ?
C143 C142 H14F 109.3 . . ?
C141 C142 H14F 109.3 . . ?
H14E C142 H14F 108.0 . . ?
C148 C143 C142 110.6(3) . . ?
C148 C143 C144 108.6(3) . . ?
C142 C143 C144 108.5(3) . . ?
C148 C143 H149 109.7 . . ?
C142 C143 H149 109.7 . . ?
C144 C143 H149 109.7 . . ?
C143 C144 C145 109.4(3) . . ?
C143 C144 H15E 109.8 . . ?
C145 C144 H15E 109.8 . . ?
C143 C144 H15F 109.8 . . ?
C145 C144 H15F 109.8 . . ?
H15E C144 H15F 108.2 . . ?
C146 C145 C149 109.4(3) . . ?
C146 C145 C144 111.0(3) . . ?
C149 C145 C144 108.4(3) . . ?
C146 C145 H150 109.3 . . ?
C149 C145 H150 109.3 . . ?
C144 C145 H150 109.3 . . ?
C145 C146 C141 110.3(3) . . ?
C145 C146 H14G 109.6 . . ?
C141 C146 H14G 109.6 . . ?
C145 C146 H14H 109.6 . . ?
C141 C146 H14H 109.6 . . ?
H14G C146 H14H 108.1 . . ?
C150 C147 C141 110.7(3) . . ?
C150 C147 H14C 109.5 . . ?
C141 C147 H14C 109.5 . . ?
C150 C147 H14D 109.5 . . ?
C141 C147 H14D 109.5 . . ?
H14C C147 H14D 108.1 . . ?
C143 C148 C150 109.5(3) . . ?
C143 C148 H15G 109.8 . . ?
C150 C148 H15G 109.8 . . ?
C143 C148 H15H 109.8 . . ?
C150 C148 H15H 109.8 . . ?
H15G C148 H15H 108.2 . . ?
C150 C149 C145 109.9(3) . . ?
C150 C149 H15C 109.7 . . ?
C145 C149 H15C 109.7 . . ?
C150 C149 H15D 109.7 . . ?
C145 C149 H15D 109.7 . . ?
H15C C149 H15D 108.2 . . ?
C147 C150 C149 109.9(3) . . ?
C147 C150 C151 109.0(3) . . ?
C149 C150 C151 110.0(3) . . ?
C147 C150 C148 109.7(3) . . ?
C149 C150 C148 107.9(3) . . ?
C151 C150 C148 110.4(3) . . ?
C152 C151 N14 119.4(5) . . ?
N14A C151 C52A 120.3(7) . . ?
C152 C151 C150 119.0(5) . . ?
N14A C151 C150 116.1(5) . . ?
N14 C151 C150 121.7(4) . . ?
C52A C151 C150 121.3(6) . . ?
C154 N14 C151 118.6(6) . . ?
C151 C152 C153 121.6(6) . . ?
C151 C152 H152 119.2 . . ?
C153 C152 H152 119.2 . . ?
C155 C153 C152 119.6(8) . . ?
C155 C153 H153 120.2 . . ?
C152 C153 H153 120.2 . . ?
N14 C154 C155 120.3(6) . . ?
N14 C154 H154 119.8 . . ?
C155 C154 H154 119.8 . . ?
C151 N14A C54A 116.8(8) . . ?
N14A C54A C155 123.7(9) . . ?
N14A C54A H54A 118.2 . . ?
C155 C54A H54A 118.2 . . ?
C52A C53A C155 117.8(12) . . ?
C52A C53A H53A 121.1 . . ?
C155 C53A H53A 121.1 . . ?
C53A C52A C151 117.8(11) . . ?
C53A C52A H52A 121.1 . . ?
C151 C52A H52A 121.1 . . ?
C53A C155 C54A 119.6(8) . . ?
C153 C155 C154 119.4(6) . . ?
C153 C155 C156 122.2(5) . . ?
C53A C155 C156 117.7(7) . . ?
C54A C155 C156 122.7(6) . . ?
C154 C155 C156 117.8(5) . . ?
O21 C156 O900 123.8(5) . . ?
O21 C156 C155 119.0(4) . . ?
O900 C156 C155 117.2(5) . . ?
O23 C157 O22 124.2(5) . . ?
O23 C157 C158 118.8(5) . . ?
O22 C157 C158 116.9(5) . . ?
O23 C157 Li5 39.3(4) . . ?
O22 C157 Li5 110.1(4) . . ?
C158 C157 Li5 117.8(4) . . ?
C160 C158 C159 107.9(6) . . ?
C160 C158 C157 122.5(5) . . ?
C159 C158 C157 124.7(5) . . ?
C161 C159 C158 126.3(7) . . ?
C161 C159 H164 116.8 . . ?
C158 C159 H164 116.8 . . ?
N15 C160 C158 123.1(7) . . ?
N15 C160 H163 118.5 . . ?
C158 C160 H163 118.5 . . ?
C159 C161 C162 118.9(7) . . ?
C159 C161 H165 120.5 . . ?
C162 C161 H165 120.5 . . ?
C161 C162 N15 119.1(6) . . ?
C161 C162 C163 119.1(5) . . ?
N15 C162 C163 120.0(5) . . ?
C162 C163 C168 113.9(4) . . ?
C162 C163 C169 108.0(4) . . ?
C168 C163 C169 106.9(4) . . ?
C162 C163 C164 111.6(4) . . ?
C168 C163 C164 107.5(4) . . ?
C169 C163 C164 108.6(4) . . ?
C165 C164 C163 110.9(3) . . ?
C165 C164 H17E 109.5 . . ?
C163 C164 H17E 109.5 . . ?
C165 C164 H17F 109.5 . . ?
C163 C164 H17F 109.5 . . ?
H17E C164 H17F 108.0 . . ?
C170 C165 C164 108.7(4) . . ?
C170 C165 C166 110.3(4) . . ?
C164 C165 C166 109.9(4) . . ?
C170 C165 H173 109.3 . . ?
C164 C165 H173 109.3 . . ?
C166 C165 H173 109.3 . . ?
C167 C166 C165 109.2(3) . . ?
C167 C166 H17A 109.8 . . ?
C165 C166 H17A 109.8 . . ?
C167 C166 H17B 109.8 . . ?
C165 C166 H17B 109.8 . . ?
H17A C166 H17B 108.3 . . ?
C166 C167 C171 110.3(4) . . ?
C166 C167 C168 110.3(4) . . ?
C171 C167 C168 108.8(3) . . ?
C166 C167 H169 109.2 . . ?
C171 C167 H169 109.2 . . ?
C168 C167 H169 109.2 . . ?
C163 C168 C167 112.7(4) . . ?
C163 C168 H16A 109.0 . . ?
C167 C168 H16A 109.0 . . ?
C163 C168 H16B 109.0 . . ?
C167 C168 H16B 109.0 . . ?
H16A C168 H16B 107.8 . . ?
C163 C169 C172 110.8(4) . . ?
C163 C169 H17C 109.5 . . ?
C172 C169 H17C 109.5 . . ?
C163 C169 H17D 109.5 . . ?
C172 C169 H17D 109.5 . . ?
H17C C169 H17D 108.1 . . ?
C165 C170 C172 109.4(4) . . ?
C165 C170 H17G 109.8 . . ?
C172 C170 H17G 109.8 . . ?
C165 C170 H17H 109.8 . . ?
C172 C170 H17H 109.8 . . ?
H17G C170 H17H 108.2 . . ?
C167 C171 C172 108.5(4) . . ?
C167 C171 H17I 110.0 . . ?
C172 C171 H17I 110.0 . . ?
C167 C171 H17J 110.0 . . ?
C172 C171 H17J 110.0 . . ?
H17I C171 H17J 108.4 . . ?
C173 C172 C169 116.5(5) . . ?
C173 C172 C170 99.0(6) . . ?
C169 C172 C170 110.6(4) . . ?
C173 C172 C171 113.4(5) . . ?
C169 C172 C171 108.3(4) . . ?
C170 C172 C171 108.5(4) . . ?
N16 C173 C174 117.1(8) . . ?
N16 C173 C172 126.4(7) . . ?
C174 C173 C172 116.5(6) . . ?
C876 C174 C173 119.6(8) . . ?
C876 C174 H178 120.2 . . ?
C173 C174 H178 120.2 . . ?
N16 C175 C460 118.1(9) . . ?
N16 C175 H179 120.9 . . ?
C460 C175 H179 120.9 . . ?
N17 C176 C401 122.5(5) . . ?
N17 C176 H176 118.7 . . ?
C401 C176 H176 118.7 . . ?
C400 C177 C178 119.7(5) . . ?
C400 C177 H177 120.1 . . ?
C178 C177 H177 120.1 . . ?
N17 C178 C177 121.4(4) . . ?
N17 C178 C179 117.8(4) . . ?
C177 C178 C179 120.7(4) . . ?
C178 C179 C187 112.8(3) . . ?
C178 C179 C186 111.2(4) . . ?
C187 C179 C186 108.8(3) . . ?
C178 C179 C180 107.3(3) . . ?
C187 C179 C180 107.8(3) . . ?
C186 C179 C180 108.7(3) . . ?
C183 C180 C179 110.5(3) . . ?
C183 C180 H19E 109.6 . . ?
C179 C180 H19E 109.6 . . ?
C183 C180 H19F 109.6 . . ?
C179 C180 H19F 109.6 . . ?
H19E C180 H19F 108.1 . . ?
C183 C181 C182 109.9(4) . . ?
C183 C181 H19C 109.7 . . ?
C182 C181 H19C 109.7 . . ?
C183 C181 H19D 109.7 . . ?
C182 C181 H19D 109.7 . . ?
H19C C181 H19D 108.2 . . ?
C187 C182 C181 111.6(3) . . ?
C187 C182 C185 109.4(3) . . ?
C181 C182 C185 107.8(3) . . ?
C187 C182 H192 109.3 . . ?
C181 C182 H192 109.3 . . ?
C185 C182 H192 109.3 . . ?
C181 C183 C184 109.2(3) . . ?
C181 C183 C180 109.3(3) . . ?
C184 C183 C180 109.0(3) . . ?
C181 C183 H194 109.8 . . ?
C184 C183 H194 109.8 . . ?
C180 C183 H194 109.8 . . ?
C183 C184 C188 110.7(3) . . ?
C183 C184 H18H 109.5 . . ?
C188 C184 H18H 109.5 . . ?
C183 C184 H18B 109.5 . . ?
C188 C184 H18B 109.5 . . ?
H18H C184 H18B 108.1 . . ?
C188 C185 C182 109.9(3) . . ?
C188 C185 H18C 109.7 . . ?
C182 C185 H18C 109.7 . . ?
C188 C185 H18D 109.7 . . ?
C182 C185 H18D 109.7 . . ?
H18C C185 H18D 108.2 . . ?
C188 C186 C179 110.5(3) . . ?
C188 C186 H19A 109.6 . . ?
C179 C186 H19A 109.6 . . ?
C188 C186 H19B 109.6 . . ?
C179 C186 H19B 109.6 . . ?
H19A C186 H19B 108.1 . . ?
C182 C187 C179 110.7(3) . . ?
C182 C187 H19G 109.5 . . ?
C179 C187 H19G 109.5 . . ?
C182 C187 H19H 109.5 . . ?
C179 C187 H19H 109.5 . . ?
H19G C187 H19H 108.1 . . ?
C189 C188 C185 111.2(3) . . ?
C189 C188 C186 109.0(4) . . ?
C185 C188 C186 108.9(3) . . ?
C189 C188 C184 110.2(3) . . ?
C185 C188 C184 108.7(3) . . ?
C186 C188 C184 108.8(3) . . ?
C190 C189 N18 117.6(5) . . ?
N18A C189 C90A 119.4(9) . . ?
N18A C189 C188 122.6(7) . . ?
C190 C189 C188 121.0(5) . . ?
N18 C189 C188 121.3(4) . . ?
C90A C189 C188 117.3(7) . . ?
C192 N18 C189 121.5(6) . . ?
C189 C190 C191 123.6(6) . . ?
C189 C190 H190 118.2 . . ?
C191 C190 H190 118.2 . . ?
C190 C191 C193 118.5(7) . . ?
C190 C191 H191 120.7 . . ?
C193 C191 H191 120.7 . . ?
N18 C192 C193 120.3(6) . . ?
N18 C192 H19I 119.9 . . ?
C193 C192 H19I 119.9 . . ?
C91A C90A C189 116.7(13) . . ?
C91A C90A H90A 121.6 . . ?
C189 C90A H90A 121.6 . . ?
C90A C91A C193 122.6(14) . . ?
C90A C91A H91A 118.7 . . ?
C193 C91A H91A 118.7 . . ?
N18A C92A C193 121.2(16) . . ?
N18A C92A H92A 119.4 . . ?
C193 C92A H92A 119.4 . . ?
C189 N18A C92A 123.0(14) . . ?
C192 C193 C191 118.1(6) . . ?
C92A C193 C91A 116.3(12) . . ?
C192 C193 C194 122.1(5) . . ?
C92A C193 C194 125.1(10) . . ?
C191 C193 C194 119.6(6) . . ?
C91A C193 C194 118.5(8) . . ?
O25 C194 O19 123.1(5) . 4_557 ?
O25 C194 C193 120.1(5) . . ?
O19 C194 C193 116.5(5) 4_557 . ?
O27 C195 O26 128.6(7) . . ?
O27 C195 C196 122.0(7) . . ?
O26 C195 C196 109.0(7) . . ?
O27 C195 Li9 33.0(6) . 4_556 ?
O26 C195 Li9 111.1(5) . 4_556 ?
C196 C195 Li9 124.6(6) . 4_556 ?
C198 C196 C195 125.2(8) . . ?
C98A C196 C195 129.3(8) . . ?
C98A C196 C97A 116.5(8) . . ?
C195 C196 C97A 113.3(7) . . ?
C198 C196 C197 115.1(10) . . ?
C195 C196 C197 116.4(7) . . ?
C197 N7 C200 119.8(9) . . ?
N7 C197 C196 110.1(11) . . ?
N7 C197 H197 125.0 . . ?
C196 C197 H197 125.0 . . ?
C196 C198 C199 121.9(9) . . ?
C196 C198 H198 119.1 . . ?
C199 C198 H198 119.1 . . ?
C200 C199 C198 124.0(8) . . ?
C200 C199 H199 118.0 . . ?
C198 C199 H199 118.0 . . ?
C97A N7A C200 119.0(8) . . ?
C98A C99A C200 120.7(9) . . ?
C98A C99A H99A 119.7 . . ?
C200 C99A H99A 119.7 . . ?
N7A C97A C196 120.3(9) . . ?
N7A C97A H97C 119.8 . . ?
C196 C97A H97C 119.8 . . ?
C196 C98A C99A 121.4(10) . . ?
C196 C98A H98C 119.3 . . ?
C99A C98A H98C 119.3 . . ?
N7A C200 C99A 120.1(7) . . ?
C199 C200 C201 125.8(6) . . ?
N7A C200 C201 115.6(6) . . ?
C99A C200 C201 122.8(6) . . ?
C199 C200 N7 114.4(7) . . ?
C201 C200 N7 119.2(6) . . ?
C200 C201 C204 111.9(4) . . ?
C200 C201 C203 111.6(5) . . ?
C204 C201 C203 108.3(3) . . ?
C200 C201 C202 109.4(4) . . ?
C204 C201 C202 107.7(4) . . ?
C203 C201 C202 107.8(3) . . ?
C201 C202 C205 110.7(3) . 2_556 ?
C201 C202 H21C 109.5 . . ?
C205 C202 H21C 109.5 2_556 . ?
C201 C202 H21D 109.5 . . ?
C205 C202 H21D 109.5 2_556 . ?
H21C C202 H21D 108.1 . . ?
C201 C203 C201 112.1(6) . 2_556 ?
C201 C203 H21A 109.2 . . ?
C201 C203 H21A 109.2 2_556 . ?
C201 C203 H21B 109.2 . . ?
C201 C203 H21B 109.2 2_556 . ?
H21A C203 H21B 107.9 . . ?
C205 C204 C201 111.5(3) . . ?
C205 C204 H20A 109.3 . . ?
C201 C204 H20A 109.3 . . ?
C205 C204 H20B 109.3 . . ?
C201 C204 H20B 109.3 . . ?
H20A C204 H20B 108.0 . . ?
C206 C205 C204 111.3(3) . . ?
C206 C205 C202 108.9(3) . 2_556 ?
C204 C205 C202 108.3(4) . 2_556 ?
C206 C205 H209 109.4 . . ?
C204 C205 H209 109.4 . . ?
C202 C205 H209 109.4 2_556 . ?
C205 C206 C205 109.1(5) 2_556 . ?
C205 C206 H21E 109.9 2_556 . ?
C205 C206 H21E 109.9 . . ?
C205 C206 H21F 109.9 2_556 . ?
C205 C206 H21F 109.9 . . ?
H21E C206 H21F 108.3 . . ?
O40 C207 N22 119.4(9) . . ?
N22 C208 C209 108.8(11) . . ?
N22 C210 C211 117.3(13) . . ?
O31 C215 N23 132.1(8) . . ?
N23 C216 C217 109.4(13) . . ?
N23 C218 C219 114.9(8) . . ?
O48 C223 O32 123.0(5) . . ?
O48 C223 C224 118.3(5) . . ?
O32 C223 C224 118.1(5) . . ?
O48 C223 Li7 80.3(4) . . ?
O32 C223 Li7 43.1(3) . . ?
C224 C223 Li7 161.1(5) . . ?
C227 C224 C225 116.5(5) . . ?
C227 C224 C223 121.8(5) . . ?
C225 C224 C223 121.6(5) . . ?
C226 C225 C224 120.8(5) . . ?
C226 C225 H235 119.6 . . ?
C224 C225 H235 119.6 . . ?
C225 C226 C228 120.6(5) . . ?
C225 C226 H236 119.7 . . ?
C228 C226 H236 119.7 . . ?
N20 C227 C224 122.7(5) . . ?
N20 C227 H234 118.7 . . ?
C224 C227 H234 118.7 . . ?
N20 C228 C226 119.9(4) . . ?
N20 C228 C75 118.0(4) . 3 ?
C226 C228 C75 122.1(4) . 3 ?
C175 C460 C462 122.4(11) . . ?
C175 C460 C876 116.6(9) . . ?
C462 C460 C876 120.8(10) . . ?
C175 C460 Li12 103.2(7) . 1_565 ?
C462 C460 Li12 42.7(11) . 1_565 ?
C876 C460 Li12 119.4(8) . 1_565 ?
C174 C876 C460 124.2(9) . . ?
C174 C876 H876 117.9 . . ?
C460 C876 H876 117.9 . . ?
O18 C901 O46 123.8(5) . . ?
O18 C901 C401 119.2(5) . 2_557 ?
O46 C901 C401 116.7(5) . 2_557 ?
O18 C901 Li8 42.2(3) . . ?
O46 C901 Li8 81.9(4) . . ?
C401 C901 Li8 161.3(5) 2_557 . ?
C55 C905 C50 110.6(3) . . ?
C55 C905 C906 109.6(3) . . ?
C50 C905 C906 110.6(3) . . ?
C55 C905 C53 106.6(3) . . ?
C50 C905 C53 110.2(3) . . ?
C906 C905 C53 109.2(3) . . ?
C905 C906 C60 112.3(3) . . ?
C905 C906 H58A 109.2 . . ?
C60 C906 H58A 109.2 . . ?
C905 C906 H58B 109.2 . . ?
C60 C906 H58B 109.2 . . ?
H58A C906 H58B 107.9 . . ?
O34 C907 O33 126.0(4) . . ?
O34 C907 C124 116.5(4) . 3_455 ?
O33 C907 C124 117.5(4) . 3_455 ?
C133 C908 C133 107.9(5) . 2_556 ?
C133 C908 H12G 110.1 . . ?
C133 C908 H12G 110.1 2_556 . ?
C133 C908 H12H 110.1 . . ?
C133 C908 H12H 110.1 2_556 . ?
H12G C908 H12H 108.4 . . ?
C6 N2 C5 119.2(4) . . ?
C27 N3 C28 119.6(4) . . ?
C39 N4 C42 118.6(5) . . ?
C50 N5 C49 119.2(5) . . ?
C61 N6 C64 121.1(6) . . ?
C71 N19 C72 120.6(7) . . ?
C88 N8 C86 119.4(5) . . ?
C101 N9 C99 119.3(4) . . ?
C109 N10 C106 118.7(4) . . ?
C162 N15 C160 118.2(7) . . ?
C173 N16 C175 124.0(9) . . ?
C178 N17 C176 119.2(4) . . ?
C208 N22 C207 116.6(10) . . ?
C208 N22 C210 126.4(12) . . ?
C207 N22 C210 117.0(11) . . ?
C215 N23 C218 116.7(7) . . ?
C215 N23 C216 122.5(8) . . ?
C218 N23 C216 120.0(8) . . ?
C228 N20 C227 119.1(5) . . ?
C22 O1 Li6 120.7(4) . . ?
C22 O1 Li14 147.8(4) . . ?
Li6 O1 Li14 91.2(4) . . ?
C22 O2 Li3 123.9(5) . . ?
C1 O3 Li18 139.1(4) . 3 ?
C1 O3 Li16 114.3(4) . 3 ?
Li18 O3 Li16 88.7(4) 3 3 ?
C1 O4 Li13 122.3(4) . 3 ?
C23 O5 Li16 140.6(5) . 1_565 ?
C23 O5 Li18 120.3(4) . 1_565 ?
Li16 O5 Li18 86.6(4) 1_565 1_565 ?
C23 O6 Li17 125.4(5) . 1_565 ?
C23 O6 Li10 114.6(5) . . ?
Li17 O6 Li10 112.0(4) 1_565 . ?
C44 O7 Li5 155.1(5) . . ?
C44 O8 Li3 145.9(8) . . ?
C66 O9 Li18 132.3(7) . . ?
C66 O10 Li1 151.1(5) . . ?
C66 O10 Li17 114.4(5) . . ?
Li1 O10 Li17 90.2(4) . . ?
C45 O11 Li6 119.6(4) . . ?
C45 O12 Li7 138.5(4) . . ?
C45 O12 Li3 122.0(4) . . ?
Li7 O12 Li3 89.2(4) . . ?
C67 O13 Li18 130.9(5) . . ?
C67 O14 Li10 122.0(5) . 1_545 ?
C67 O14 Li11 148.3(5) . . ?
Li10 O14 Li11 89.7(4) 1_545 . ?
C83 O15 Li10 152.7(5) . 1_545 ?
C83 O15 Li11 116.3(5) . . ?
Li10 O15 Li11 90.8(4) 1_545 . ?
C104 O16 Li16 127.2(5) . . ?
C901 O18 Li2 147.1(5) . . ?
C901 O18 Li8 114.1(5) . . ?
Li2 O18 Li8 86.4(4) . . ?
C194 O19 Li17 148.2(5) 4_547 . ?
C194 O19 Li1 120.4(5) 4_547 . ?
Li17 O19 Li1 90.1(5) . . ?
C156 O900 Li4 119.6(6) . . ?
C156 O21 Li6 149.2(4) . . ?
C156 O21 Li14 120.2(4) . . ?
Li6 O21 Li14 90.1(4) . . ?
C157 O22 Li4 119.1(5) . . ?
C157 O23 Li5 117.4(5) . . ?
C157 O23 Li14 124.2(5) . . ?
Li5 O23 Li14 112.2(4) . . ?
C194 O25 Li2 121.7(6) . . ?
C195 O26 Li4 150.2(5) . . ?
C195 O27 Li9 124.8(9) . 4_556 ?
C83 O29 Li2 144.5(7) 4_557 . ?
C900 O30 Li2 123.2(4) . . ?
C900 O30 Li8 138.0(5) . . ?
Li2 O30 Li8 87.8(4) . . ?
C215 O31 Li8 142.1(6) . . ?
C223 O32 Li3 136.7(5) . . ?
C223 O32 Li7 111.1(5) . . ?
Li3 O32 Li7 87.8(4) . . ?
C907 O33 Li5 121.1(4) . . ?
C907 O34 Li4 137.1(5) . . ?
C902 O36 Li10 129.0(8) . . ?
C904 O37 Li1 139.0(10) . . ?
C900 O38 Li1 117.6(6) 4_547 . ?
C900 O38 Li11 122.1(5) 4_547 . ?
Li1 O38 Li11 108.9(5) . . ?
C207 O40 Li7 133.8(7) . . ?
C104 O41 Li9 158.1(5) . . ?
C104 O41 Li13 112.1(4) . . ?
Li9 O41 Li13 87.6(4) . . ?
C800 O42 Li13 137.1(8) . . ?
C901 O46 Li7 132.6(5) . . ?
C223 O48 Li8 123.8(5) . . ?
C135 O49 Li9 127.2(4) . . ?
C135 O49 Li13 139.8(5) . . ?
Li9 O49 Li13 89.3(4) . . ?
Li15 O102 Li17 123(2) . . ?
O38 Li1 O10 118.0(7) . . ?
O38 Li1 O19 122.6(6) . . ?
O10 Li1 O19 88.8(5) . . ?
O38 Li1 O37 104.6(6) . . ?
O10 Li1 O37 108.4(6) . . ?
O19 Li1 O37 113.7(7) . . ?
O38 Li1 C900 24.7(3) . 4_547 ?
O10 Li1 C900 138.7(6) . 4_547 ?
O19 Li1 C900 123.4(5) . 4_547 ?
O37 Li1 C900 83.3(5) . 4_547 ?
O38 Li1 Li17 124.2(7) . . ?
O10 Li1 Li17 46.1(3) . . ?
O19 Li1 Li17 44.8(3) . . ?
O37 Li1 Li17 130.8(6) . . ?
C900 Li1 Li17 145.3(6) 4_547 . ?
O38 Li1 Li11 37.4(3) . . ?
O10 Li1 Li11 97.9(5) . . ?
O19 Li1 Li11 93.4(5) . . ?
O37 Li1 Li11 141.9(6) . . ?
C900 Li1 Li11 59.0(3) 4_547 . ?
Li17 Li1 Li11 87.2(5) . . ?
O38 Li1 Li2 61.3(4) . 4_547 ?
O10 Li1 Li2 151.4(6) . 4_547 ?
O19 Li1 Li2 71.7(4) . 4_547 ?
O37 Li1 Li2 98.7(5) . 4_547 ?
C900 Li1 Li2 52.1(3) 4_547 4_547 ?
Li17 Li1 Li2 108.3(4) . 4_547 ?
Li11 Li1 Li2 63.8(3) . 4_547 ?
O29 Li2 O30 117.7(5) . . ?
O29 Li2 O18 99.9(5) . . ?
O30 Li2 O18 91.1(4) . . ?
O29 Li2 O25 107.6(5) . . ?
O30 Li2 O25 114.8(5) . . ?
O18 Li2 O25 125.2(5) . . ?
O29 Li2 Li8 104.4(5) . . ?
O30 Li2 Li8 46.6(3) . . ?
O18 Li2 Li8 47.3(3) . . ?
O25 Li2 Li8 148.0(6) . . ?
O29 Li2 C900 107.5(4) . . ?
O30 Li2 C900 21.45(19) . . ?
O18 Li2 C900 112.0(4) . . ?
O25 Li2 C900 103.6(4) . . ?
Li8 Li2 C900 65.8(3) . . ?
O29 Li2 Li1 98.5(4) . 4_557 ?
O30 Li2 Li1 68.2(3) . 4_557 ?
O18 Li2 Li1 157.1(4) . 4_557 ?
O25 Li2 Li1 60.6(3) . 4_557 ?
Li8 Li2 Li1 114.4(4) . 4_557 ?
C900 Li2 Li1 48.7(3) . 4_557 ?
O29 Li2 Li11 56.4(3) . 4_557 ?
O30 Li2 Li11 69.8(3) . 4_557 ?
O18 Li2 Li11 130.0(4) . 4_557 ?
O25 Li2 Li11 104.6(4) . 4_557 ?
Li8 Li2 Li11 92.8(3) . 4_557 ?
C900 Li2 Li11 53.0(2) . 4_557 ?
Li1 Li2 Li11 53.2(3) 4_557 4_557 ?
O8 Li3 O2 109.7(6) . . ?
O8 Li3 O12 117.8(6) . . ?
O2 Li3 O12 110.1(5) . . ?
O8 Li3 O32 109.9(6) . . ?
O2 Li3 O32 120.9(6) . . ?
O12 Li3 O32 87.4(4) . . ?
O8 Li3 Li7 109.3(6) . . ?
O2 Li3 Li7 140.8(6) . . ?
O12 Li3 Li7 45.2(3) . . ?
O32 Li3 Li7 46.2(3) . . ?
O34 Li4 O26 122.5(5) . . ?
O34 Li4 O22 121.3(6) . . ?
O26 Li4 O22 87.2(4) . . ?
O34 Li4 O900 107.4(5) . . ?
O26 Li4 O900 102.0(6) . . ?
O22 Li4 O900 114.5(5) . . ?
O34 Li4 Li5 61.1(4) . . ?
O26 Li4 Li5 148.1(5) . . ?
O22 Li4 Li5 68.6(3) . . ?
O900 Li4 Li5 106.7(4) . . ?
O34 Li4 Li14 100.6(4) . . ?
O26 Li4 Li14 136.9(5) . . ?
O22 Li4 Li14 70.5(3) . . ?
O900 Li4 Li14 59.1(3) . . ?
Li5 Li4 Li14 54.7(3) . . ?
O35 Li5 O23 106.9(5) . . ?
O35 Li5 O7 107.9(5) . . ?
O23 Li5 O7 115.1(5) . . ?
O35 Li5 O33 117.6(6) . . ?
O23 Li5 O33 118.1(5) . . ?
O7 Li5 O33 90.3(4) . . ?
O35 Li5 C157 85.7(4) . . ?
O23 Li5 C157 23.3(2) . . ?
O7 Li5 C157 133.2(5) . . ?
O33 Li5 C157 123.4(4) . . ?
O35 Li5 Li14 141.3(5) . . ?
O23 Li5 Li14 34.4(3) . . ?
O7 Li5 Li14 96.0(4) . . ?
O33 Li5 Li14 91.6(4) . . ?
C157 Li5 Li14 56.1(3) . . ?
O35 Li5 Li4 100.4(5) . . ?
O23 Li5 Li4 58.4(3) . . ?
O7 Li5 Li4 151.4(5) . . ?
O33 Li5 Li4 72.5(3) . . ?
C157 Li5 Li4 52.0(2) . . ?
Li14 Li5 Li4 62.8(3) . . ?
O45 Li6 O1 114.0(5) . . ?
O45 Li6 O21 112.1(5) . . ?
O1 Li6 O21 90.5(4) . . ?
O45 Li6 O11 109.0(5) . . ?
O1 Li6 O11 118.6(5) . . ?
O21 Li6 O11 111.5(4) . . ?
O45 Li6 C22 103.4(4) . . ?
O1 Li6 C22 22.41(19) . . ?
O21 Li6 C22 112.9(4) . . ?
O11 Li6 C22 107.5(4) . . ?
O45 Li6 Li14 126.7(5) . . ?
O1 Li6 Li14 45.4(3) . . ?
O21 Li6 Li14 45.3(3) . . ?
O11 Li6 Li14 123.9(5) . . ?
C22 Li6 Li14 67.7(3) . . ?
O40 Li7 O46 116.8(5) . . ?
O40 Li7 O12 114.3(6) . . ?
O46 Li7 O12 100.4(5) . . ?
O40 Li7 O32 107.7(6) . . ?
O46 Li7 O32 125.5(6) . . ?
O12 Li7 O32 87.8(4) . . ?
O40 Li7 C223 103.4(4) . . ?
O46 Li7 C223 110.1(5) . . ?
O12 Li7 C223 112.2(4) . . ?
O32 Li7 C223 25.9(2) . . ?
O40 Li7 Li3 134.6(6) . . ?
O46 Li7 Li3 107.8(5) . . ?
O12 Li7 Li3 45.7(3) . . ?
O32 Li7 Li3 46.0(3) . . ?
C223 Li7 Li3 67.4(3) . . ?
O40 Li7 Li8 109.6(4) . . ?
O46 Li7 Li8 57.6(3) . . ?
O12 Li7 Li8 136.1(5) . . ?
O32 Li7 Li8 79.4(4) . . ?
C223 Li7 Li8 56.0(3) . . ?
Li3 Li7 Li8 101.1(4) . . ?
O31 Li8 O30 117.4(7) . . ?
O31 Li8 O18 111.3(5) . . ?
O30 Li8 O18 89.2(4) . . ?
O31 Li8 O48 112.0(5) . . ?
O30 Li8 O48 102.1(5) . . ?
O18 Li8 O48 122.9(6) . . ?
O31 Li8 C901 101.8(4) . . ?
O30 Li8 C901 112.5(4) . . ?
O18 Li8 C901 23.7(2) . . ?
O48 Li8 C901 111.4(5) . . ?
O31 Li8 Li2 137.8(6) . . ?
O30 Li8 Li2 45.6(3) . . ?
O18 Li8 Li2 46.3(3) . . ?
O48 Li8 Li2 109.7(5) . . ?
C901 Li8 Li2 68.1(3) . . ?
O31 Li8 Li7 103.4(5) . . ?
O30 Li8 Li7 139.2(5) . . ?
O18 Li8 Li7 77.5(4) . . ?
O48 Li8 Li7 57.6(4) . . ?
C901 Li8 Li7 57.4(3) . . ?
Li2 Li8 Li7 104.0(4) . . ?
O27 Li9 O49 119.7(7) 4_546 . ?
O27 Li9 O41 133.5(6) 4_546 . ?
O49 Li9 O41 92.0(4) . . ?
O27 Li9 O201 104.9(7) 4_546 1_545 ?
O49 Li9 O201 109.7(6) . 1_545 ?
O41 Li9 O201 93.4(6) . 1_545 ?
O27 Li9 C195 22.2(4) 4_546 4_546 ?
O49 Li9 C195 122.1(5) . 4_546 ?
O41 Li9 C195 144.6(5) . 4_546 ?
O201 Li9 C195 84.1(5) 1_545 4_546 ?
O27 Li9 Li13 156.9(7) 4_546 . ?
O49 Li9 Li13 46.2(3) . . ?
O41 Li9 Li13 47.2(3) . . ?
O201 Li9 Li13 97.8(6) 1_545 . ?
C195 Li9 Li13 168.1(4) 4_546 . ?
O36 Li10 O15 121.9(5) . 1_565 ?
O36 Li10 O14 121.0(5) . 1_565 ?
O15 Li10 O14 91.5(5) 1_565 1_565 ?
O36 Li10 O6 103.2(5) . . ?
O15 Li10 O6 107.9(5) 1_565 . ?
O14 Li10 O6 110.9(5) 1_565 . ?
O36 Li10 Li11 141.1(5) . 1_565 ?
O15 Li10 Li11 46.2(3) 1_565 1_565 ?
O14 Li10 Li11 45.5(3) 1_565 1_565 ?
O6 Li10 Li11 115.7(5) . 1_565 ?
O36 Li10 C67 105.6(4) . 1_565 ?
O15 Li10 C67 113.1(4) 1_565 1_565 ?
O14 Li10 C67 21.6(2) 1_565 1_565 ?
O6 Li10 C67 103.4(4) . 1_565 ?
Li11 Li10 C67 67.0(3) 1_565 1_565 ?
O36 Li10 Li17 135.9(5) . 1_565 ?
O15 Li10 Li17 88.1(4) 1_565 1_565 ?
O14 Li10 Li17 85.8(4) 1_565 1_565 ?
O6 Li10 Li17 32.9(2) . 1_565 ?
Li11 Li10 Li17 82.9(4) 1_565 1_565 ?
C67 Li10 Li17 87.9(3) 1_565 1_565 ?
O39 Li11 O14 117.2(5) . . ?
O39 Li11 O38 101.5(4) . . ?
O14 Li11 O38 114.8(5) . . ?
O39 Li11 O15 112.5(5) . . ?
O14 Li11 O15 87.7(4) . . ?
O38 Li11 O15 124.1(5) . . ?
O39 Li11 Li10 128.0(5) . 1_545 ?
O14 Li11 Li10 44.8(3) . 1_545 ?
O38 Li11 Li10 130.4(5) . 1_545 ?
O15 Li11 Li10 43.0(3) . 1_545 ?
O39 Li11 C83 99.7(4) . . ?
O14 Li11 C83 111.2(4) . . ?
O38 Li11 C83 111.1(4) . . ?
O15 Li11 C83 23.5(2) . . ?
Li10 Li11 C83 66.5(3) 1_545 . ?
O39 Li11 Li1 134.7(5) . . ?
O14 Li11 Li1 96.1(4) . . ?
O38 Li11 Li1 33.7(3) . . ?
O15 Li11 Li1 97.8(4) . . ?
Li10 Li11 Li1 97.1(4) 1_545 . ?
C83 Li11 Li1 95.2(4) . . ?
O39 Li11 Li2 92.7(4) . 4_547 ?
O14 Li11 Li2 149.5(4) . 4_547 ?
O38 Li11 Li2 60.4(3) . 4_547 ?
O15 Li11 Li2 74.5(3) . 4_547 ?
Li10 Li11 Li2 112.4(4) 1_545 4_547 ?
C83 Li11 Li2 53.8(3) . 4_547 ?
Li1 Li11 Li2 63.0(3) . 4_547 ?
O201 Li12 C462 41.0(5) 1_545 1_545 ?
O201 Li12 O703 118.6(9) 1_545 . ?
C462 Li12 O703 136.1(9) 1_545 . ?
O201 Li12 O200 59.6(6) 1_545 1_545 ?
C462 Li12 O200 29.1(6) 1_545 1_545 ?
O703 Li12 O200 161.0(7) . 1_545 ?
O201 Li12 O101 95.7(6) 1_545 3_445 ?
C462 Li12 O101 106.5(8) 1_545 3_445 ?
O703 Li12 O101 115.1(6) . 3_445 ?
O200 Li12 O101 83.6(5) 1_545 3_445 ?
O201 Li12 C460 57.8(6) 1_545 1_545 ?
C462 Li12 C460 29.7(7) 1_545 1_545 ?
O703 Li12 C460 109.3(6) . 1_545 ?
O200 Li12 C460 52.6(4) 1_545 1_545 ?
O101 Li12 C460 135.4(5) 3_445 1_545 ?
O49 Li13 O42 122.2(6) . . ?
O49 Li13 O4 105.3(4) . 3_445 ?
O42 Li13 O4 104.7(5) . 3_445 ?
O49 Li13 O41 88.4(4) . . ?
O42 Li13 O41 114.1(5) . . ?
O4 Li13 O41 122.6(5) 3_445 . ?
O49 Li13 C104 113.4(4) . . ?
O42 Li13 C104 97.9(4) . . ?
O4 Li13 C104 113.3(4) 3_445 . ?
O41 Li13 C104 25.0(2) . . ?
O49 Li13 Li9 44.6(3) . . ?
O42 Li13 Li9 139.5(6) . . ?
O4 Li13 Li9 115.7(5) 3_445 . ?
O41 Li13 Li9 45.1(3) . . ?
C104 Li13 Li9 69.8(3) . . ?
O49 Li13 Li16 144.3(5) . . ?
O42 Li13 Li16 93.5(4) . . ?
O4 Li13 Li16 59.9(3) 3_445 . ?
O41 Li13 Li16 76.6(3) . . ?
C104 Li13 Li16 56.8(3) . . ?
Li9 Li13 Li16 109.1(4) . . ?
O47 Li14 O23 102.5(5) . . ?
O47 Li14 O21 118.8(5) . . ?
O23 Li14 O21 116.2(5) . . ?
O47 Li14 O1 115.2(5) . . ?
O23 Li14 O1 116.9(5) . . ?
O21 Li14 O1 87.9(4) . . ?
O47 Li14 Li6 131.9(5) . . ?
O23 Li14 Li6 125.5(5) . . ?
O21 Li14 Li6 44.6(3) . . ?
O1 Li14 Li6 43.4(3) . . ?
O47 Li14 Li5 135.9(5) . . ?
O23 Li14 Li5 33.4(3) . . ?
O21 Li14 Li5 92.0(4) . . ?
O1 Li14 Li5 95.2(4) . . ?
Li6 Li14 Li5 92.2(4) . . ?
O47 Li14 Li4 97.6(4) . . ?
O23 Li14 Li4 58.1(3) . . ?
O21 Li14 Li4 69.4(3) . . ?
O1 Li14 Li4 146.4(5) . . ?
Li6 Li14 Li4 108.8(3) . . ?
Li5 Li14 Li4 62.5(3) . . ?
C125 C126 C127 107.8(8) . . ?
C125 C126 C461 137.9(9) . . ?
C127 C126 C461 114.2(9) . . ?
C461 O801 O60A 113.8(17) . . ?
O801 C461 O800 111.6(18) . . ?
O801 C461 C126 127.2(18) . . ?
O800 C461 C126 121.2(7) . . ?
C129 C127 C126 124.2(11) . . ?
C129 C127 H127 117.9 . . ?
C126 C127 H127 117.9 . . ?
C128 C129 C127 127.5(10) . . ?
C128 C129 H129 116.2 . . ?
C127 C129 H129 116.2 . . ?
C125 N12 C128 113.7(8) . . ?
C129 C128 C130 136.0(9) . . ?
C129 C128 N12 113.0(8) . . ?
C130 C128 N12 111.0(7) . . ?
N12 C125 C126 133.7(8) . . ?
N12 C125 H125 113.2 . . ?
C126 C125 H125 113.2 . . ?
O19 Li17 O102 116.6(6) . . ?
O19 Li17 O6 117.2(5) . 1_545 ?
O102 Li17 O6 99.5(4) . 1_545 ?
O19 Li17 O10 86.9(4) . . ?
O102 Li17 O10 109.8(6) . . ?
O6 Li17 O10 128.0(6) 1_545 . ?
O19 Li17 Li1 45.1(3) . . ?
O102 Li17 Li1 133.0(6) . . ?
O6 Li17 Li1 127.5(5) 1_545 . ?
O10 Li17 Li1 43.8(3) . . ?
O19 Li17 C66 112.0(4) . . ?
O102 Li17 C66 97.4(4) . . ?
O6 Li17 C66 111.9(4) 1_545 . ?
O10 Li17 C66 25.1(2) . . ?
Li1 Li17 C66 68.2(3) . . ?
O19 Li17 Li15 104.1(11) . . ?
O102 Li17 Li15 22.1(9) . . ?
O6 Li17 Li15 121.5(8) 1_545 . ?
O10 Li17 Li15 91.8(14) . . ?
Li1 Li17 Li15 111.0(9) . . ?
C66 Li17 Li15 86.1(16) . . ?
O19 Li17 Li10 97.1(4) . 1_545 ?
O102 Li17 Li10 134.2(5) . 1_545 ?
O6 Li17 Li10 35.1(3) 1_545 1_545 ?
O10 Li17 Li10 101.7(4) . 1_545 ?
Li1 Li17 Li10 92.7(4) . 1_545 ?
C66 Li17 Li10 97.5(4) . 1_545 ?
Li15 Li17 Li10 155.4(8) . 1_545 ?
O19 Li17 Li18 152.3(5) . . ?
O102 Li17 Li18 90.1(4) . . ?
O6 Li17 Li18 60.9(3) 1_545 . ?
O10 Li17 Li18 76.7(3) . . ?
Li1 Li17 Li18 111.6(4) . . ?
C66 Li17 Li18 53.7(3) . . ?
Li15 Li17 Li18 98.6(13) . . ?
Li10 Li17 Li18 65.4(3) 1_545 . ?
O16 Li16 O3 122.3(6) . 3_445 ?
O16 Li16 O5 97.9(5) . 1_545 ?
O3 Li16 O5 89.2(4) 3_445 1_545 ?
O16 Li16 O703 107.4(8) . . ?
O3 Li16 O703 114.2(8) 3_445 . ?
O5 Li16 O703 125.4(8) 1_545 . ?
O16 Li16 Li18 105.2(5) . . ?
O3 Li16 Li18 45.4(3) 3_445 . ?
O5 Li16 Li18 47.1(3) 1_545 . ?
O703 Li16 Li18 147.4(9) . . ?
O16 Li16 C1 109.5(5) . 3_445 ?
O3 Li16 C1 25.3(2) 3_445 3_445 ?
O5 Li16 C1 113.5(4) 1_545 3_445 ?
O703 Li16 C1 102.4(7) . 3_445 ?
Li18 Li16 C1 67.3(3) . 3_445 ?
O16 Li16 Li13 58.6(3) . . ?
O3 Li16 Li13 77.6(3) 3_445 . ?
O5 Li16 Li13 136.8(5) 1_545 . ?
O703 Li16 Li13 97.3(7) . . ?
Li18 Li16 Li13 100.7(4) . . ?
C1 Li16 Li13 55.4(3) 3_445 . ?
O13 Li18 O9 109.8(5) . . ?
O13 Li18 O3 123.7(5) . 3_445 ?
O9 Li18 O3 102.5(5) . 3_445 ?
O13 Li18 O5 113.7(5) . 1_545 ?
O9 Li18 O5 117.1(5) . 1_545 ?
O3 Li18 O5 88.8(4) 3_445 1_545 ?
O13 Li18 Li16 145.7(5) . . ?
O9 Li18 Li16 104.5(6) . . ?
O3 Li18 Li16 45.9(3) 3_445 . ?
O5 Li18 Li16 46.2(3) 1_545 . ?
O13 Li18 Li17 101.0(4) . . ?
O9 Li18 Li17 57.0(3) . . ?
O3 Li18 Li17 135.3(5) 3_445 . ?
O5 Li18 Li17 71.7(3) 1_545 . ?
Li16 Li18 Li17 97.1(4) . . ?
O102 Li15 Li17 34.7(14) . . ?
Li16 O703 Li12 122.5(8) . . ?
C176 C401 C400 118.8(5) . . ?
C176 C401 C901 120.8(5) . 2_557 ?
C400 C401 C901 120.3(5) . 2_557 ?
C177 C400 C401 118.2(5) . . ?
C177 C400 H400 120.9 . . ?
C401 C400 H400 120.9 . . ?
O30 C900 O38 124.6(5) . 4_557 ?
O30 C900 C103 118.0(5) . 1_565 ?
O38 C900 C103 117.4(4) 4_557 1_565 ?
O30 C900 Li1 110.5(4) . 4_557 ?
O38 C900 Li1 37.7(4) 4_557 4_557 ?
C103 C900 Li1 118.1(4) 1_565 4_557 ?
O30 C900 Li2 35.3(3) . . ?
O38 C900 Li2 89.8(4) 4_557 . ?
C103 C900 Li2 152.2(4) 1_565 . ?
Li1 C900 Li2 79.3(3) 4_557 . ?
O37 C904 N900 132.6(16) . . ?
C800 N901 C801 111.7(13) . . ?
N901 C800 O42 141.9(14) . . ?
C802 C801 N901 121.4(13) . . ?
O60A O600 C135 65.5(7) . . ?
O600 O60A C135 65.5(7) . . ?
O600 O60A O801 157.2(14) . . ?
C135 O60A O801 133.0(12) . . ?
C462 O200 Li12 46.2(15) . 1_565 ?
O200 C462 O201 122(2) . . ?
O200 C462 C460 120.1(17) . . ?
O201 C462 C460 117.0(16) . . ?
O200 C462 Li12 105(2) . 1_565 ?
O201 C462 Li12 65.0(12) . 1_565 ?
C460 C462 Li12 107.6(15) . 1_565 ?
C462 O201 Li12 74.0(14) . 1_565 ?
C462 O201 Li9 151.8(16) . 1_565 ?
Li12 O201 Li9 133.3(8) 1_565 1_565 ?

loop_
_geom_bond_atom_site_label_1
_geom_bond_atom_site_label_2
_geom_bond_distance
_geom_bond_site_symmetry_2
_geom_bond_publ_flag
C1 O4 1.244(6) . ?
C1 O3 1.285(6) . ?
C1 C2 1.487(6) . ?
C1 Li16 2.741(10) 3 ?
C2 C3 1.385(8) . ?
C2 C5 1.422(7) . ?
C3 C4 1.366(7) . ?
C3 H3 0.9300 . ?
C4 C6 1.401(6) . ?
C4 H5 0.9300 . ?
C5 N2 1.331(7) . ?
C5 H4 0.9300 . ?
C6 N2 1.327(6) . ?
C6 C7 1.530(5) . ?
C7 C11 1.528(6) . ?
C7 C8 1.534(5) . ?
C7 C9 1.551(5) . ?
C8 C12 1.529(5) . ?
C8 H15A 0.9700 . ?
C8 H15B 0.9700 . ?
C9 C10 1.551(5) . ?
C9 H14A 0.9700 . ?
C9 H14B 0.9700 . ?
C10 C13 1.493(6) . ?
C10 C14 1.545(5) . ?
C10 H13 0.9800 . ?
C11 C16 1.553(5) . ?
C11 H8A 0.9700 . ?
C11 H8B 0.9700 . ?
C12 C15 1.539(5) . ?
C12 C14 1.548(6) . ?
C12 H11 0.9800 . ?
C13 C16 1.567(5) . ?
C13 H9A 0.9700 . ?
C13 H9B 0.9700 . ?
C14 H12A 0.9700 . ?
C14 H12B 0.9700 . ?
C15 C16 1.522(5) . ?
C15 H10A 0.9700 . ?
C15 H10B 0.9700 . ?
C16 C17 1.545(6) . ?
C17 C18A 1.24(2) . ?
C17 N1 1.331(8) . ?
C17 C18 1.411(11) . ?
C17 N1A 1.48(2) . ?
C18 C19 1.374(13) . ?
C18 H18 0.9300 . ?
C19 C21 1.417(12) . ?
C19 H19 0.9300 . ?
C20 N1 1.351(10) . ?
C20 C21 1.367(9) . ?
C20 H20 0.9300 . ?
C18A C19A 1.35(3) . ?
C18A H18A 0.9300 . ?
N1A C20A 1.39(3) . ?
C19A C21 1.443(17) . ?
C19A H19K 0.9300 . ?
C20A C21 1.32(2) . ?
C20A H20K 0.9300 . ?
C21 C22 1.508(7) . ?
C22 O1 1.220(7) . ?
C22 O2 1.270(7) . ?
C22 Li6 2.752(9) . ?
C23 O5 1.251(6) . ?
C23 O6 1.262(7) . ?
C23 C24 1.504(6) . ?
C24 C25 1.374(7) . ?
C24 C27 1.407(7) . ?
C25 C26 1.382(8) . ?
C25 H31 0.9300 . ?
C26 C28 1.404(7) . ?
C26 H32 0.9300 . ?
C27 N3 1.343(7) . ?
C27 H30 0.9300 . ?
C28 N3 1.346(6) . ?
C28 C29 1.529(5) . ?
C29 C30 1.537(5) . ?
C29 C33 1.547(5) . ?
C29 C31 1.554(5) . ?
C30 C38 1.545(5) . ?
C30 H38A 0.9700 . ?
C30 H38B 0.9700 . ?
C31 C32 1.530(5) . ?
C31 H41A 0.9700 . ?
C31 H41B 0.9700 . ?
C32 C35 1.535(5) . ?
C32 C34 1.540(5) . ?
C32 H37 0.9800 . ?
C33 C36 1.546(5) . ?
C33 H35A 0.9700 . ?
C33 H35B 0.9700 . ?
C34 C38 1.525(5) . ?
C34 H39A 0.9700 . ?
C34 H39B 0.9700 . ?
C35 C36 1.536(5) . ?
C35 H42A 0.9700 . ?
C35 H42B 0.9700 . ?
C36 C37 1.532(5) . ?
C36 H36 0.9800 . ?
C37 C38 1.562(5) . ?
C37 H40A 0.9700 . ?
C37 H40B 0.9700 . ?
C38 C39 1.523(6) . ?
C39 N4 1.292(6) . ?
C39 C40 1.400(7) . ?
C40 C41 1.354(9) . ?
C40 H45 0.9300 . ?
C41 C43 1.382(9) . ?
C41 H46 0.9300 . ?
C42 N4 1.348(7) . ?
C42 C43 1.388(8) . ?
C42 H47 0.9300 . ?
C43 C44 1.513(7) . ?
C44 O8 1.234(10) . ?
C44 O7 1.238(8) . ?
C45 O11 1.245(6) . ?
C45 O12 1.265(6) . ?
C45 C46 1.499(5) . ?
C46 C49 1.372(6) . ?
C46 C47 1.386(7) . ?
C47 C48 1.353(8) . ?
C47 H52 0.9300 . ?
C48 C50 1.342(6) . ?
C48 H53 0.9300 . ?
C49 N5 1.367(8) . ?
C49 H238 0.9300 . ?
C50 N5 1.341(8) . ?
C50 C905 1.540(5) . ?
C53 C54 1.531(5) . ?
C53 C905 1.550(5) . ?
C53 H56A 0.9700 . ?
C53 H56B 0.9700 . ?
C54 C57 1.528(5) . ?
C54 C59 1.550(6) . ?
C54 H57 0.9800 . ?
C55 C905 1.533(5) . ?
C55 C56 1.556(5) . ?
C55 H59A 0.9700 . ?
C55 H59B 0.9700 . ?
C56 C58 1.522(5) . ?
C56 C57 1.531(5) . ?
C56 H60 0.9800 . ?
C57 H61A 0.9700 . ?
C57 H61B 0.9700 . ?
C58 C60 1.577(5) . ?
C58 H62A 0.9700 . ?
C58 H62B 0.9700 . ?
C59 C60 1.533(5) . ?
C59 H63A 0.9700 . ?
C59 H63B 0.9700 . ?
C60 C61 1.518(6) . ?
C60 C906 1.553(5) . ?
C61 N6 1.329(9) . ?
C61 C62 1.332(7) . ?
C62 C63 1.305(8) . ?
C62 H66 0.9300 . ?
C63 C65 1.402(8) . ?
C63 H67 0.9300 . ?
C64 C65 1.359(10) . ?
C64 N6 1.369(11) . ?
C64 H68 0.9300 . ?
C65 C66 1.498(7) . ?
C66 O9 1.235(9) . ?
C66 O10 1.298(7) . ?
C66 Li17 2.786(10) . ?
C67 O14 1.208(7) . ?
C67 O13 1.273(7) . ?
C67 C68 1.520(8) . ?
C67 Li10 2.789(11) 1_545 ?
C68 C69 1.385(12) . ?
C68 C71 1.390(9) . ?
C69 C70 1.350(12) . ?
C69 H73 0.9300 . ?
C70 C72 1.341(9) . ?
C70 H75 0.9300 . ?
C71 N19 1.332(11) . ?
C71 H74 0.9300 . ?
C72 N19 1.371(10) . ?
C72 C73 1.554(6) . ?
C73 C74 1.530(5) . ?
C73 C78 1.532(5) . ?
C73 C79 1.542(5) . ?
C74 C75 1.541(6) . ?
C74 H85A 0.9700 . ?
C74 H85B 0.9700 . ?
C75 C228 1.510(6) 3_445 ?
C75 C76 1.539(5) . ?
C75 C77 1.546(5) . ?
C76 C82 1.513(6) . ?
C76 H84A 0.9700 . ?
C76 H84B 0.9700 . ?
C77 C80 1.549(5) . ?
C77 H83A 0.9700 . ?
C77 H83B 0.9700 . ?
C78 C82 1.516(5) . ?
C78 H81A 0.9700 . ?
C78 H81B 0.9700 . ?
C79 C80 1.508(6) . ?
C79 H78A 0.9700 . ?
C79 H78B 0.9700 . ?
C80 C81 1.553(5) . ?
C80 H79 0.9800 . ?
C81 C82 1.527(6) . ?
C81 H82A 0.9700 . ?
C81 H82B 0.9700 . ?
C82 H80 0.9800 . ?
C83 O29 1.217(9) 4_547 ?
C83 O15 1.237(8) . ?
C83 C84 1.510(7) . ?
C83 Li11 2.780(11) . ?
C84 C85 1.370(8) . ?
C84 C86 1.372(9) . ?
C85 C87 1.366(7) . ?
C85 H90 0.9300 . ?
C86 N8 1.398(9) . ?
C86 H89 0.9300 . ?
C87 C88 1.371(6) . ?
C87 H91 0.9300 . ?
C88 N8 1.394(8) . ?
C88 C89 1.522(5) . ?
C89 C94 1.529(5) . ?
C89 C96 1.533(5) . ?
C89 C90 1.542(5) . ?
C90 C91 1.510(5) . ?
C90 H94A 0.9700 . ?
C90 H94B 0.9700 . ?
C91 C93 1.519(5) . ?
C91 C97 1.522(5) . ?
C91 H96 0.9800 . ?
C92 C95 1.520(6) . ?
C92 C93 1.531(5) . ?
C92 C94 1.538(6) . ?
C92 H99 0.9800 . ?
C93 H97A 0.9700 . ?
C93 H97B 0.9700 . ?
C94 H95A 0.9700 . ?
C94 H95B 0.9700 . ?
C95 C98 1.559(5) . ?
C95 H10C 0.9700 . ?
C95 H10D 0.9700 . ?
C96 C98 1.556(5) . ?
C96 H98A 0.9700 . ?
C96 H98B 0.9700 . ?
C97 C98 1.531(5) . ?
C97 H10E 0.9700 . ?
C97 H10F 0.9700 . ?
C98 C99 1.498(6) . ?
C99 N9 1.351(6) . ?
C99 C100 1.410(6) . ?
C100 C102 1.380(7) . ?
C100 H104 0.9300 . ?
C101 N9 1.334(7) . ?
C101 C103 1.374(8) . ?
C101 H106 0.9300 . ?
C102 C103 1.392(7) . ?
C102 H105 0.9300 . ?
C103 C900 1.522(7) 1_545 ?
C104 O41 1.230(7) . ?
C104 O16 1.264(7) . ?
C104 C105 1.515(7) . ?
C104 Li13 2.701(9) . ?
C105 C106 1.370(7) . ?
C105 C107 1.415(8) . ?
C106 N10 1.357(6) . ?
C106 H110 0.9300 . ?
C107 C108 1.368(8) . ?
C107 H111 0.9300 . ?
C108 C109 1.380(7) . ?
C108 H112 0.9300 . ?
C109 N10 1.351(6) . ?
C109 C110 1.531(5) . ?
C110 C116 1.535(5) . ?
C110 C111 1.540(5) . ?
C110 C114 1.543(5) . ?
C111 C112 1.521(5) . ?
C111 H11A 0.9700 . ?
C111 H11B 0.9700 . ?
C112 C113 1.510(6) . ?
C112 C118 1.537(5) . ?
C112 H121 0.9800 . ?
C113 C115 1.535(5) . ?
C113 H12C 0.9700 . ?
C113 H12D 0.9700 . ?
C114 C119 1.550(5) . ?
C114 H11E 0.9700 . ?
C114 H11F 0.9700 . ?
C115 C116 1.532(5) . ?
C115 C117 1.536(5) . ?
C115 H118 0.9800 . ?
C116 H11C 0.9700 . ?
C116 H11D 0.9700 . ?
C117 C119 1.542(5) . ?
C117 H11G 0.9700 . ?
C117 H11H 0.9700 . ?
C118 C119 1.534(5) . ?
C118 H12E 0.9700 . ?
C118 H12F 0.9700 . ?
C119 C120 1.505(5) . ?
C120 C121 1.341(9) . ?
C120 N11A 1.345(9) . ?
C120 N11 1.368(8) . ?
C120 C21A 1.382(9) . ?
C121 C122 1.362(11) . ?
C121 H12J 0.9300 . ?
C122 C124 1.385(9) . ?
C122 H122 0.9300 . ?
C123 N11 1.348(10) . ?
C123 C124 1.347(9) . ?
C123 H123 0.9300 . ?
C21A C22A 1.345(13) . ?
C21A H21K 0.9300 . ?
N11A C23A 1.335(12) . ?
C23A C124 1.389(10) . ?
C23A H23A 0.9300 . ?
C22A C124 1.417(11) . ?
C22A H22A 0.9300 . ?
C124 C907 1.493(6) 3_545 ?
C130 C128 1.445(8) . ?
C130 C132 1.515(6) . ?
C130 C134 1.555(7) . ?
C130 C131 1.556(6) . ?
C131 C133 1.552(6) . ?
C131 H13A 0.9700 . ?
C131 H13B 0.9700 . ?
C132 H13C 0.9700 . ?
C132 H13D 0.9700 . ?
C133 C134 1.515(7) 2_556 ?
C133 C908 1.532(6) . ?
C133 H130 0.9800 . ?
C134 H13E 0.9700 . ?
C134 H13F 0.9700 . ?
C135 O49 1.261(8) . ?
C135 O60A 1.349(11) . ?
C135 O600 1.350(10) . ?
C135 C136 1.492(8) . ?
C136 C37A 1.347(18) . ?
C136 C138 1.347(9) . ?
C136 C137 1.395(9) . ?
C136 C38A 1.438(18) . ?
N13 C140 1.347(7) . ?
N13 C138 1.347(9) . ?
C137 C139 1.351(11) . ?
C137 H137 0.9300 . ?
C138 H138 0.9300 . ?
C139 C140 1.414(9) . ?
C139 H139 0.9300 . ?
C39A C140 1.209(14) . ?
C39A C37A 1.33(2) . ?
C39A H39C 0.9300 . ?
N13A C38A 1.37(2) . ?
N13A C140 1.474(13) . ?
C38A H38C 0.9300 . ?
C37A H37A 0.9300 . ?
C140 C141 1.500(5) . ?
C141 C142 1.537(5) . ?
C141 C147 1.544(6) . ?
C141 C146 1.548(5) . ?
C142 C143 1.526(5) . ?
C142 H14E 0.9700 . ?
C142 H14F 0.9700 . ?
C143 C148 1.522(5) . ?
C143 C144 1.539(5) . ?
C143 H149 0.9800 . ?
C144 C145 1.540(5) . ?
C144 H15E 0.9700 . ?
C144 H15F 0.9700 . ?
C145 C146 1.505(6) . ?
C145 C149 1.540(6) . ?
C145 H150 0.9800 . ?
C146 H14G 0.9700 . ?
C146 H14H 0.9700 . ?
C147 C150 1.522(6) . ?
C147 H14C 0.9700 . ?
C147 H14D 0.9700 . ?
C148 C150 1.562(5) . ?
C148 H15G 0.9700 . ?
C148 H15H 0.9700 . ?
C149 C150 1.523(6) . ?
C149 H15C 0.9700 . ?
C149 H15D 0.9700 . ?
C150 C151 1.528(5) . ?
C151 C152 1.302(9) . ?
C151 N14A 1.311(10) . ?
C151 N14 1.458(8) . ?
C151 C52A 1.498(14) . ?
N14 C154 1.348(11) . ?
C152 C153 1.398(12) . ?
C152 H152 0.9300 . ?
C153 C155 1.349(10) . ?
C153 H153 0.9300 . ?
C154 C155 1.401(8) . ?
C154 H154 0.9300 . ?
N14A C54A 1.388(15) . ?
C54A C155 1.389(13) . ?
C54A H54A 0.9300 . ?
C53A C52A 1.37(2) . ?
C53A C155 1.382(14) . ?
C53A H53A 0.9300 . ?
C52A H52A 0.9300 . ?
C155 C156 1.499(7) . ?
C156 O21 1.250(7) . ?
C156 O900 1.290(7) . ?
C157 O23 1.204(7) . ?
C157 O22 1.266(7) . ?
C157 C158 1.495(7) . ?
C157 Li5 2.704(10) . ?
C158 C160 1.389(10) . ?
C158 C159 1.404(10) . ?
C159 C161 1.276(11) . ?
C159 H164 0.9300 . ?
C160 N15 1.349(10) . ?
C160 H163 0.9300 . ?
C161 C162 1.334(9) . ?
C161 H165 0.9300 . ?
C162 N15 1.336(9) . ?
C162 C163 1.505(7) . ?
C163 C168 1.518(6) . ?
C163 C169 1.525(7) . ?
C163 C164 1.564(6) . ?
C164 C165 1.534(6) . ?
C164 H17E 0.9700 . ?
C164 H17F 0.9700 . ?
C165 C170 1.500(8) . ?
C165 C166 1.541(5) . ?
C165 H173 0.9800 . ?
C166 C167 1.502(5) . ?
C166 H17A 0.9700 . ?
C166 H17B 0.9700 . ?
C167 C171 1.515(6) . ?
C167 C168 1.528(6) . ?
C167 H169 0.9800 . ?
C168 H16A 0.9700 . ?
C168 H16B 0.9700 . ?
C169 C172 1.543(7) . ?
C169 H17C 0.9700 . ?
C169 H17D 0.9700 . ?
C170 C172 1.554(8) . ?
C170 H17G 0.9700 . ?
C170 H17H 0.9700 . ?
C171 C172 1.568(6) . ?
C171 H17I 0.9700 . ?
C171 H17J 0.9700 . ?
C172 C173 1.518(9) . ?
C173 N16 1.353(13) . ?
C173 C174 1.443(10) . ?
C174 C876 1.299(13) . ?
C174 H178 0.9300 . ?
C175 N16 1.393(15) . ?
C175 C460 1.413(14) . ?
C175 H179 0.9300 . ?
C176 N17 1.356(7) . ?
C176 C401 1.370(7) . ?
C176 H176 0.9300 . ?
C177 C400 1.387(7) . ?
C177 C178 1.395(7) . ?
C177 H177 0.9300 . ?
C178 N17 1.343(6) . ?
C178 C179 1.517(6) . ?
C179 C187 1.530(5) . ?
C179 C186 1.553(5) . ?
C179 C180 1.563(6) . ?
C180 C183 1.559(6) . ?
C180 H19E 0.9700 . ?
C180 H19F 0.9700 . ?
C181 C183 1.514(6) . ?
C181 C182 1.539(6) . ?
C181 H19C 0.9700 . ?
C181 H19D 0.9700 . ?
C182 C187 1.518(6) . ?
C182 C185 1.550(6) . ?
C182 H192 0.9800 . ?
C183 C184 1.523(6) . ?
C183 H194 0.9800 . ?
C184 C188 1.556(6) . ?
C184 H18H 0.9700 . ?
C184 H18B 0.9700 . ?
C185 C188 1.528(5) . ?
C185 H18C 0.9700 . ?
C185 H18D 0.9700 . ?
C186 C188 1.551(5) . ?
C186 H19A 0.9700 . ?
C186 H19B 0.9700 . ?
C187 H19G 0.9700 . ?
C187 H19H 0.9700 . ?
C188 C189 1.484(6) . ?
C189 N18A 1.285(15) . ?
C189 C190 1.331(8) . ?
C189 N18 1.372(8) . ?
C189 C90A 1.468(16) . ?
N18 C192 1.352(10) . ?
C190 C191 1.350(11) . ?
C190 H190 0.9300 . ?
C191 C193 1.403(9) . ?
C191 H191 0.9300 . ?
C192 C193 1.371(9) . ?
C192 H19I 0.9300 . ?
C90A C91A 1.33(2) . ?
C90A H90A 0.9300 . ?
C91A C193 1.423(17) . ?
C91A H91A 0.9300 . ?
C92A N18A 1.34(3) . ?
C92A C193 1.37(2) . ?
C92A H92A 0.9300 . ?
C193 C194 1.496(7) . ?
C194 O25 1.227(8) . ?
C194 O19 1.300(6) 4_557 ?
C195 O27 1.211(11) . ?
C195 O26 1.379(9) . ?
C195 C196 1.524(9) . ?
C195 Li9 2.635(13) 4_556 ?
C196 C198 1.180(14) . ?
C196 C98A 1.297(14) . ?
C196 C97A 1.527(13) . ?
C196 C197 1.554(14) . ?
N7 C197 1.411(17) . ?
N7 C200 1.503(14) . ?
C197 H197 0.9300 . ?
C198 C199 1.350(13) . ?
C198 H198 0.9300 . ?
C199 C200 1.299(10) . ?
C199 H199 0.9300 . ?
N7A C97A 1.310(15) . ?
N7A C200 1.326(11) . ?
C99A C98A 1.341(15) . ?
C99A C200 1.405(10) . ?
C99A H99A 0.9300 . ?
C97A H97C 0.9300 . ?
C98A H98C 0.9300 . ?
C200 C201 1.478(7) . ?
C201 C204 1.530(6) . ?
C201 C203 1.544(6) . ?
C201 C202 1.551(6) . ?
C202 C205 1.552(6) 2_556 ?
C202 H21C 0.9700 . ?
C202 H21D 0.9700 . ?
C203 H21A 0.9700 . ?
C203 H21B 0.9700 . ?
C204 C205 1.520(6) . ?
C204 H20A 0.9700 . ?
C204 H20B 0.9700 . ?
C205 C206 1.518(5) . ?
C205 H209 0.9800 . ?
C206 H21E 0.9700 . ?
C206 H21F 0.9700 . ?
C207 O40 1.181(10) . ?
C207 N22 1.430(15) . ?
C208 N22 1.358(18) . ?
C208 C209 1.50(2) . ?
C210 N22 1.489(16) . ?
C210 C211 1.50(2) . ?
C215 O31 1.255(10) . ?
C215 N23 1.307(12) . ?
C216 N23 1.471(14) . ?
C216 C217 1.50(3) . ?
C218 N23 1.465(13) . ?
C218 C219 1.518(15) . ?
C223 O48 1.268(8) . ?
C223 O32 1.275(8) . ?
C223 C224 1.488(7) . ?
C223 Li7 2.728(10) . ?
C224 C227 1.372(8) . ?
C224 C225 1.385(8) . ?
C225 C226 1.354(7) . ?
C225 H235 0.9300 . ?
C226 C228 1.362(7) . ?
C226 H236 0.9300 . ?
C227 N20 1.363(7) . ?
C227 H234 0.9300 . ?
C228 N20 1.348(7) . ?
C460 C462 1.41(2) . ?
C460 C876 1.422(16) . ?
C460 Li12 2.719(14) 1_565 ?
C876 H876 0.9300 . ?
C901 O18 1.182(7) . ?
C901 O46 1.262(8) . ?
C901 C401 1.519(7) 2_557 ?
C901 Li8 2.687(11) . ?
C905 C906 1.544(5) . ?
C906 H58A 0.9700 . ?
C906 H58B 0.9700 . ?
C907 O34 1.239(7) . ?
C907 O33 1.280(6) . ?
C908 H12G 0.9700 . ?
C908 H12H 0.9700 . ?
O1 Li6 1.921(9) . ?
O1 Li14 1.988(9) . ?
O2 Li3 1.943(11) . ?
O3 Li18 1.934(11) 3 ?
O3 Li16 1.949(9) 3 ?
O4 Li13 1.969(11) 3 ?
O5 Li16 1.965(10) 1_565 ?
O5 Li18 1.994(9) 1_565 ?
O6 Li17 1.951(13) 1_565 ?
O6 Li10 2.062(10) . ?
O7 Li5 1.929(10) . ?
O8 Li3 1.783(13) . ?
O9 Li18 1.919(12) . ?
O10 Li1 1.907(12) . ?
O10 Li17 1.986(10) . ?
O11 Li6 1.996(9) . ?
O12 Li7 1.961(9) . ?
O12 Li3 1.979(9) . ?
O13 Li18 1.913(12) . ?
O14 Li10 1.955(10) 1_545 ?
O14 Li11 1.977(10) . ?
O15 Li10 1.892(10) 1_545 ?
O15 Li11 2.000(10) . ?
O16 Li16 1.944(12) . ?
O18 Li2 1.949(9) . ?
O18 Li8 1.979(10) . ?
O19 Li17 1.942(10) . ?
O19 Li1 1.952(12) . ?
O900 Li4 1.993(12) . ?
O21 Li6 1.962(9) . ?
O21 Li14 1.985(9) . ?
O22 Li4 1.992(11) . ?
O23 Li5 1.929(9) . ?
O23 Li14 1.979(11) . ?
O25 Li2 1.954(10) . ?
O26 Li4 1.985(11) . ?
O27 Li9 1.749(13) 4_556 ?
O29 Li2 1.829(11) . ?
O30 C900 1.216(7) . ?
O30 Li2 1.923(9) . ?
O30 Li8 1.957(11) . ?
O31 Li8 1.951(12) . ?
O32 Li3 1.992(11) . ?
O32 Li7 1.996(10) . ?
O33 Li5 1.931(10) . ?
O34 Li4 1.839(12) . ?
O35 Li5 1.913(12) . ?
O36 C902 1.305(12) . ?
O36 Li10 1.819(12) . ?
O37 C904 1.188(17) . ?
O37 Li1 2.000(14) . ?
O38 C900 1.250(7) 4_547 ?
O38 Li1 1.827(13) . ?
O38 Li11 2.002(11) . ?
O39 Li11 1.939(10) . ?
O40 Li7 1.885(12) . ?
O41 Li9 1.919(9) . ?
O41 Li13 1.987(9) . ?
O42 C800 1.44(2) . ?
O42 Li13 1.950(11) . ?
O45 Li6 1.906(12) . ?
O46 Li7 1.929(13) . ?
O47 Li14 1.947(11) . ?
O48 Li8 1.979(13) . ?
O49 Li9 1.898(10) . ?
O49 Li13 1.951(11) . ?
O101 Li12 2.614(16) 3 ?
O102 Li15 1.29(4) . ?
O102 Li17 1.948(11) . ?
Li1 C900 2.649(13) 4_547 ?
Li1 Li17 2.757(15) . ?
Li1 Li11 3.117(16) . ?
Li1 Li2 3.466(14) 4_547 ?
Li2 Li8 2.689(12) . ?
Li2 C900 2.782(10) . ?
Li2 Li11 3.489(13) 4_557 ?
Li3 Li7 2.765(12) . ?
Li4 Li5 3.527(14) . ?
Li4 Li14 3.537(13) . ?
Li5 Li14 3.243(14) . ?
Li6 Li14 2.792(12) . ?
Li7 Li8 3.317(15) . ?
Li9 O201 2.048(19) 1_545 ?
Li9 Li13 2.704(13) . ?
Li10 Li11 2.772(13) 1_565 ?
Li10 Li17 3.328(15) 1_565 ?
Li12 O201 1.823(17) 1_545 ?
Li12 C462 1.93(3) 1_545 ?
Li12 O703 2.23(3) . ?
Li12 O200 2.59(3) 1_545 ?
Li13 Li16 3.278(14) . ?
C126 C125 1.376(14) . ?
C126 C127 1.401(15) . ?
C126 C461 1.5006(14) . ?
O800 C461 1.2004(14) . ?
O801 C461 1.196(13) . ?
O801 O60A 1.74(3) . ?
C127 C129 1.362(14) . ?
C127 H127 0.9300 . ?
C129 C128 1.263(13) . ?
C129 H129 0.9300 . ?
N12 C125 1.305(12) . ?
N12 C128 1.575(13) . ?
C125 H125 0.9300 . ?
Li17 Li15 2.86(4) . ?
Li17 Li18 3.483(13) . ?
Li16 O703 2.01(3) . ?
Li16 Li18 2.716(14) . ?
C401 C400 1.416(8) . ?
C400 H400 0.9300 . ?
C904 N900 1.27(2) . ?
N901 C800 1.28(2) . ?
N901 C801 1.46(2) . ?
C801 C802 1.41(2) . ?
O600 O60A 1.119(12) . ?
O200 C462 1.303(13) . ?
C462 O201 1.319(13) . ?

loop_
_platon_squeeze_void_nr
_platon_squeeze_void_average_x
_platon_squeeze_void_average_y
_platon_squeeze_void_average_z
_platon_squeeze_void_volume
_platon_squeeze_void_count_electrons
_platon_squeeze_void_content
1 0.000 0.147 -0.002 7470 1572 ' '
2 0.500 0.647 0.781 7470 1572 ' '
